data_1572925
loop_
_publ_author_name
'Li, Ke'
'Yoshida, Satoshi'
'Yakushiji, Ryo'
'Liu, Xingchi'
'Ge, Chang'
'Xu, Zhuofan'
'Ni, Yong'
'Ma, Xiaonan'
'Wu, Jishan'
'Sato, Sota'
'Sun, Zhe'

_publ_section_title
;
 Molecular cylinders with donor-acceptor structure and swinging motion.
;
_journal_issue 45
_journal_name_full 'Chemical science'
_journal_page_first 18832
_journal_page_last 18839
_journal_paper_doi 10.1039/d4sc05849f
_journal_volume 15
_journal_year 2024
_chemical_formula_moiety 'C249.824 H256.256 N8 Si4, 6(C6 H14)'
_chemical_formula_sum 'C285.82 H340.26 N8 Si4'
_chemical_formula_weight 4000.16
_space_group_crystal_system monoclinic
_space_group_IT_number 14
_space_group_name_Hall '-P 2ybc'
_space_group_name_H-M_alt 'P 1 21/c 1'
_atom_sites_solution_hydrogens geom
_audit_creation_date 2024-10-16
_audit_creation_method
;
Olex2 1.5
(compiled 2024.02.16 svn.r378c4104 for OlexSys, GUI svn.r6928)
;
_audit_update_record
;
2024-10-16 deposited with the CCDC.	2024-10-22 downloaded from the CCDC.
;
_cell_angle_alpha 90
_cell_angle_beta 102.54(3)
_cell_angle_gamma 90
_cell_formula_units_Z 2
_cell_length_a 19.117(16)
_cell_length_b 19.984(10)
_cell_length_c 32.685(17)
_cell_measurement_reflns_used 15887
_cell_measurement_temperature 95(2)
_cell_measurement_theta_max 27.800
_cell_measurement_theta_min 1.382
_cell_volume 12189(14)
_computing_cell_refinement 'XDS (Kabsch, 2010)'
_computing_data_collection 'KEK UGUIS'
_computing_data_reduction 'XDS (Kabsch, 2010)'
_computing_molecular_graphics 'Olex2 1.5 (Dolomanov et al., 2009)'
_computing_publication_material 'Olex2 1.5 (Dolomanov et al., 2009)'
_computing_structure_refinement 'SHELXL 2018/3 (Sheldrick, 2015)'
_computing_structure_solution 'SHELXT 2018/2 (Sheldrick, 2018)'
_diffrn_ambient_temperature 95.15
_diffrn_measured_fraction_theta_full 0.999
_diffrn_measured_fraction_theta_max 0.999
_diffrn_measurement_device_type 'PAD EIGER X 16M(Dectris)'
_diffrn_measurement_method 'oscillation method \w scans'
_diffrn_radiation_type synchrotron
_diffrn_radiation_wavelength 0.900
_diffrn_reflns_av_R_equivalents 0.0602
_diffrn_reflns_av_unetI/netI 0.0223
_diffrn_reflns_Laue_measured_fraction_full 0.999
_diffrn_reflns_Laue_measured_fraction_max 0.999
_diffrn_reflns_limit_h_max 18
_diffrn_reflns_limit_h_min -18
_diffrn_reflns_limit_k_max 19
_diffrn_reflns_limit_k_min -19
_diffrn_reflns_limit_l_max 31
_diffrn_reflns_limit_l_min -31
_diffrn_reflns_number 147481
_diffrn_reflns_point_group_measured_fraction_full 0.999
_diffrn_reflns_point_group_measured_fraction_max 0.999
_diffrn_reflns_theta_full 25.377
_diffrn_reflns_theta_max 25.377
_diffrn_reflns_theta_min 1.382
_diffrn_source 'KEK PF BL-17A'
_exptl_absorpt_coefficient_mu 0.144
_exptl_absorpt_correction_T_max 1.000
_exptl_absorpt_correction_T_min 0.694
_exptl_absorpt_correction_type multi-scan
_exptl_absorpt_process_details 'XDS (Kabsch, 2010)'
_exptl_crystal_colour red
_exptl_crystal_colour_primary red
_exptl_crystal_density_diffrn 1.090
_exptl_crystal_description plate
_exptl_crystal_F_000 4334
_exptl_crystal_size_max 0.01
_exptl_crystal_size_mid 0.01
_exptl_crystal_size_min 0.01
_refine_diff_density_max 0.337
_refine_diff_density_min -0.211
_refine_diff_density_rms 0.052
_refine_ls_extinction_method none
_refine_ls_goodness_of_fit_ref 1.148
_refine_ls_hydrogen_treatment constr
_refine_ls_matrix_type full
_refine_ls_number_parameters 1822
_refine_ls_number_reflns 11009
_refine_ls_number_restraints 1343
_refine_ls_restrained_S_all 1.139
_refine_ls_R_factor_all 0.1282
_refine_ls_R_factor_gt 0.0928
_refine_ls_shift/su_max 0.006
_refine_ls_shift/su_mean 0.000
_refine_ls_structure_factor_coef Fsqd
_refine_ls_weighting_details 'w=1/[\s^2^(Fo^2^)+(0.2000P)^2^] where P=(Fo^2^+2Fc^2^)/3'
_refine_ls_weighting_scheme calc
_refine_ls_wR_factor_gt 0.2595
_refine_ls_wR_factor_ref 0.3038
_reflns_Friedel_coverage 0.000
_reflns_number_gt 6677
_reflns_number_total 11009
_reflns_threshold_expression 'I > 2\s(I)'
_cod_data_source_file d4sc05849f2.cif
_cod_data_source_block sy202_1_plate_a
_cod_depositor_comments 'Adding full bibliography for 1572925.cif.'
_cod_original_cell_volume 12189(13)
_cod_database_code 1572925
_shelx_shelxl_version_number 2018/3
_shelx_space_group_comment
;
The symmetry employed for this shelxl refinement is uniquely defined
by the following loop, which should always be used as a source of
symmetry information in preference to the above space-group names.
They are only intended as comments.
;
_shelx_estimated_absorpt_t_max 0.999
_shelx_estimated_absorpt_t_min 0.999
_olex2_refinement_description
;
1. Fixed Uiso
 At 1.2 times of:
  All C(H) groups, All C(H,H) groups, All C(H,H,H,H) groups
 At 1.5 times of:
  All C(H,H,H) groups
2. Restrained distances
 C1A-C2A = C2A-C3A = C3A-C4A = C4A-C5A = C5A-C6A
 1.52 with sigma of 0.02
 C2A-C13A = C13A-C14A = C14A-C15A = C15A-C16A
 1.52 with sigma of 0.02
 C3B-C4B = C4B-C5B = C5B-C6B
 1.52 with sigma of 0.02
 C3B-C14B = C14B-C15B = C15B-C16B
 1.52 with sigma of 0.02
 C2C-C3C = C3C-C4C = C4C-C5C = C5C-C6C
 1.52 with sigma of 0.02
 C2C-C13C = C13C-C14C = C14C-C15C = C15C-C16C
 1.52 with sigma of 0.02
 C3D-C4D = C4D-C5D = C5D-C6D
 1.52 with sigma of 0.02
 C3D-C14D = C14D-C15D = C15D-C16D
 1.52 with sigma of 0.02
 C1E-C2E = C2E-C3E = C3E-C4E = C4E-C5E = C5E-C6E
 1.52 with sigma of 0.02
 C1E-C12E = C12E-C13E = C13E-C14E = C14E-C15E = C15E-C16E
 1.52 with sigma of 0.02
 C2F-C3F = C3F-C4F = C4F-C5F = C5F-C6F
 1.52 with sigma of 0.02
 C2F-C13F = C13F-C14F = C14F-C15F = C15F-C16F
 1.52 with sigma of 0.02
 C1H-C2H = C2H-C3H = C3H-C4H = C4H-C5H = C5H-C6H
 1.52 with sigma of 0.02
 C1I-C2I = C2I-C3I = C3I-C4I = C4I-C5I = C5I-C6I
 1.52 with sigma of 0.02
 C1J-C2J = C2J-C3J = C3J-C4J = C4J-C5J = C5J-C6J
 1.52 with sigma of 0.02
 C1K-C2K = C2K-C3K = C3K-C4K = C4K-C5K = C5K-C6K
 1.52 with sigma of 0.02
 C1L-C2L = C2L-C3L = C3L-C4L = C4L-C5L = C5L-C6L
 1.52 with sigma of 0.02
 C1M-C2M = C2M-C3M = C3M-C4M = C4M-C5M = C5M-C6M
 1.52 with sigma of 0.02
 C1N-C2N = C2N-C3N = C3N-C4N = C4N-C5N = C5N-C6N
 1.52 with sigma of 0.02
 C1O-C2O = C2O-C3O = C3O-C4O = C4O-C5O = C5O-C6O
 1.52 with sigma of 0.02
 C1A-C13A
 2.6 with sigma of 0.04
 C2B-C4B
 2.6 with sigma of 0.04
 C14C-C16C
 2.6 with sigma of 0.04
 C14D-C16D
 2.6 with sigma of 0.01
 C1E-C13E = C12E-C14E = C13E-C15E = C14E-C16E
 2.6 with sigma of 0.01
 C4F-C6F
 2.6 with sigma of 0.04
 C14F-C16F
 2.6 with sigma of 0.04
 C1H-C3H = C2H-C4H = C3H-C5H = C4H-C6H
 2.6 with sigma of 0.04
 C1I-C3I = C2I-C4I = C3I-C5I = C4I-C6I
 2.6 with sigma of 0.04
 C1J-C3J = C2J-C4J = C3J-C5J = C4J-C6J
 2.6 with sigma of 0.04
 C1K-C3K = C2K-C4K = C3K-C5K = C4K-C6K
 2.6 with sigma of 0.04
 C1L-C3L = C2L-C4L = C3L-C5L = C4L-C6L
 2.6 with sigma of 0.04
 C1M-C3M = C2M-C4M = C3M-C5M = C4M-C6M
 2.6 with sigma of 0.04
 C1N-C3N = C2N-C4N = C3N-C5N = C4N-C6N
 2.6 with sigma of 0.04
 C1O-C3O = C2O-C4O = C3O-C5O = C4O-C6O
 2.6 with sigma of 0.04
3. Uiso/Uaniso restraints and constraints
C1A \\sim C2A \\sim C3A \\sim C4A \\sim C5A \\sim C6A \\sim C13A \\sim C14A
\\sim C15A \\sim C16A: within 2A with sigma of 0.04 and sigma for terminal
atoms of 0.08 within 2A
C1B \\sim C2B \\sim C3B \\sim C4B \\sim C5B \\sim C6B \\sim C14B \\sim C15B
\\sim C16B: within 2A with sigma of 0.04 and sigma for terminal atoms of 0.08
within 2A
C1C \\sim C2C \\sim C3C \\sim C4C \\sim C5C \\sim C6C \\sim C13C \\sim C14C
\\sim C15C \\sim C16C: within 2A with sigma of 0.04 and sigma for terminal
atoms of 0.08 within 2A
C1D \\sim C2D \\sim C3D \\sim C4D \\sim C5D \\sim C6D \\sim C14D \\sim C15D
\\sim C16D: within 2A with sigma of 0.04 and sigma for terminal atoms of 0.08
within 2A
C1E \\sim C2E \\sim C3E \\sim C4E \\sim C5E \\sim C6E \\sim C12E \\sim C13E
\\sim C14E \\sim C15E \\sim C16E \\sim C1H \\sim C2H \\sim C3H \\sim C4H \\sim
C5H \\sim C6H \\sim C1I \\sim C2I \\sim C3I \\sim C4I \\sim C5I \\sim C6I \\sim
C1J \\sim C2J \\sim C3J \\sim C4J \\sim C5J \\sim C6J \\sim C1K \\sim C2K \\sim
C3K \\sim C4K \\sim C5K \\sim C6K \\sim C1L \\sim C2L \\sim C3L \\sim C4L \\sim
C5L \\sim C6L \\sim C1M \\sim C2M \\sim C3M \\sim C4M \\sim C5M \\sim C6M \\sim
C1N \\sim C2N \\sim C3N \\sim C4N \\sim C5N \\sim C6N \\sim C1O \\sim C2O \\sim
C3O \\sim C4O \\sim C5O \\sim C6O: within 2A with sigma of 0.04 and sigma for
terminal atoms of 0.08 within 2A
C1F \\sim C2F \\sim C3F \\sim C4F \\sim C5F \\sim C6F \\sim C13F \\sim C14F
\\sim C15F \\sim C16F: within 2A with sigma of 0.04 and sigma for terminal
atoms of 0.08 within 2A
4. Others
 1*[Sof(H1EC)+Sof(H1ED)+Sof(H1EA)+Sof(H1EB)+Sof(C2E)+Sof(H2EA)+Sof(H2EB)+
 Sof(C3E)+Sof(H3EA)+Sof(H3EB)+Sof(C4E)+Sof(H4EA)+Sof(H4EB)+Sof(C5E)+Sof(H5EA)+
 Sof(H5EB)+Sof(C6E)+Sof(H6EA)+Sof(H6EB)+Sof(H6EC)+Sof(C12E)+Sof(H12A)+Sof(H12B)+
 Sof(C13E)+Sof(H13E)+Sof(H13F)+Sof(C14E)+Sof(H14I)+Sof(H14J)+Sof(C15E)+
 Sof(H15I)+Sof(H15J)+Sof(C16E)+Sof(H16M)+Sof(H16N)+Sof(H16O)+Sof(C1H)+Sof(H1HA)+
 Sof(H1HB)+Sof(H1HC)+Sof(C2H)+Sof(H2HA)+Sof(H2HB)+Sof(C3H)+Sof(H3HA)+Sof(H3HB)+
 Sof(C4H)+Sof(H4HA)+Sof(H4HB)+Sof(C5H)+Sof(H5HA)+Sof(H5HB)+Sof(C6H)+Sof(H6HA)+
 Sof(H6HB)+Sof(H6HC)+Sof(C1I)+Sof(H1IA)+Sof(H1IB)+Sof(H1IC)+Sof(C2I)+Sof(H2IA)+
 Sof(H2IB)+Sof(C3I)+Sof(H3IA)+Sof(H3IB)+Sof(C4I)+Sof(H4IA)+Sof(H4IB)+Sof(C5I)+
 Sof(H5IA)+Sof(H5IB)+Sof(C6I)+Sof(H6IA)+Sof(H6IB)+Sof(H6IC)+Sof(C1J)+Sof(H1JA)+
 Sof(H1JB)+Sof(H1JC)+Sof(C2J)+Sof(H2JA)+Sof(H2JB)+Sof(C3J)+Sof(H3JA)+Sof(H3JB)+
 Sof(C4J)+Sof(H4JA)+Sof(H4JB)+Sof(C5J)+Sof(H5JA)+Sof(H5JB)+Sof(C6J)+Sof(H6JA)+
 Sof(H6JB)+Sof(H6JC)+Sof(C1N)+Sof(H1NA)+Sof(H1NB)+Sof(H1NC)+Sof(C2N)+Sof(H2NA)+
 Sof(H2NB)+Sof(C3N)+Sof(H3NA)+Sof(H3NB)+Sof(C4N)+Sof(H4NA)+Sof(H4NB)+Sof(C5N)+
 Sof(H5NA)+Sof(H5NB)+Sof(C6N)+Sof(H6NA)+Sof(H6NB)+Sof(H6NC)+Sof(C1O)+Sof(H1OA)+
 Sof(H1OB)+Sof(H1OC)+Sof(C2O)+Sof(H2OA)+Sof(H2OB)+Sof(C3O)+Sof(H3OA)+Sof(H3OB)+
 Sof(C4O)+Sof(H4OA)+Sof(H4OB)+Sof(C5O)+Sof(H5OA)+Sof(H5OB)+Sof(C6O)+Sof(H6OA)+
 Sof(H6OB)+Sof(H6OC)]+1*[Sof(C1K)+Sof(H1KA)+Sof(H1KB)+Sof(H1KC)+Sof(C2K)+
 Sof(H2KA)+Sof(H2KB)+Sof(C3K)+Sof(H3KA)+Sof(H3KB)+Sof(C4K)+Sof(H4KA)+Sof(H4KB)+
 Sof(C5K)+Sof(H5KA)+Sof(H5KB)+Sof(C6K)+Sof(H6KA)+Sof(H6KB)+Sof(H6KC)]-1*
 [Sof(H2AA)+Sof(H2AB)+Sof(H2AC)+Sof(H2AD)+Sof(C3A)+Sof(H3AA)+Sof(H3AB)+Sof(C4A)+
 Sof(H4AA)+Sof(H4AB)+Sof(C5A)+Sof(H5AA)+Sof(H5AB)+Sof(C6A)+Sof(H6AA)+Sof(H6AB)+
 Sof(H6AC)+Sof(C13A)+Sof(H13A)+Sof(H13B)+Sof(C14A)+Sof(H14A)+Sof(H14B)+
 Sof(C15A)+Sof(H15A)+Sof(H15B)+Sof(C16A)+Sof(H16A)+Sof(H16B)+Sof(H16C)]=0 with
 esd of 0
 -1*[Sof(H1EC)+Sof(H1ED)+Sof(H1EA)+Sof(H1EB)+Sof(C2E)+Sof(H2EA)+Sof(H2EB)+
 Sof(C3E)+Sof(H3EA)+Sof(H3EB)+Sof(C4E)+Sof(H4EA)+Sof(H4EB)+Sof(C5E)+Sof(H5EA)+
 Sof(H5EB)+Sof(C6E)+Sof(H6EA)+Sof(H6EB)+Sof(H6EC)+Sof(C12E)+Sof(H12A)+Sof(H12B)+
 Sof(C13E)+Sof(H13E)+Sof(H13F)+Sof(C14E)+Sof(H14I)+Sof(H14J)+Sof(C15E)+
 Sof(H15I)+Sof(H15J)+Sof(C16E)+Sof(H16M)+Sof(H16N)+Sof(H16O)+Sof(C1H)+Sof(H1HA)+
 Sof(H1HB)+Sof(H1HC)+Sof(C2H)+Sof(H2HA)+Sof(H2HB)+Sof(C3H)+Sof(H3HA)+Sof(H3HB)+
 Sof(C4H)+Sof(H4HA)+Sof(H4HB)+Sof(C5H)+Sof(H5HA)+Sof(H5HB)+Sof(C6H)+Sof(H6HA)+
 Sof(H6HB)+Sof(H6HC)+Sof(C1I)+Sof(H1IA)+Sof(H1IB)+Sof(H1IC)+Sof(C2I)+Sof(H2IA)+
 Sof(H2IB)+Sof(C3I)+Sof(H3IA)+Sof(H3IB)+Sof(C4I)+Sof(H4IA)+Sof(H4IB)+Sof(C5I)+
 Sof(H5IA)+Sof(H5IB)+Sof(C6I)+Sof(H6IA)+Sof(H6IB)+Sof(H6IC)+Sof(C1J)+Sof(H1JA)+
 Sof(H1JB)+Sof(H1JC)+Sof(C2J)+Sof(H2JA)+Sof(H2JB)+Sof(C3J)+Sof(H3JA)+Sof(H3JB)+
 Sof(C4J)+Sof(H4JA)+Sof(H4JB)+Sof(C5J)+Sof(H5JA)+Sof(H5JB)+Sof(C6J)+Sof(H6JA)+
 Sof(H6JB)+Sof(H6JC)+Sof(C1N)+Sof(H1NA)+Sof(H1NB)+Sof(H1NC)+Sof(C2N)+Sof(H2NA)+
 Sof(H2NB)+Sof(C3N)+Sof(H3NA)+Sof(H3NB)+Sof(C4N)+Sof(H4NA)+Sof(H4NB)+Sof(C5N)+
 Sof(H5NA)+Sof(H5NB)+Sof(C6N)+Sof(H6NA)+Sof(H6NB)+Sof(H6NC)+Sof(C1O)+Sof(H1OA)+
 Sof(H1OB)+Sof(H1OC)+Sof(C2O)+Sof(H2OA)+Sof(H2OB)+Sof(C3O)+Sof(H3OA)+Sof(H3OB)+
 Sof(C4O)+Sof(H4OA)+Sof(H4OB)+Sof(C5O)+Sof(H5OA)+Sof(H5OB)+Sof(C6O)+Sof(H6OA)+
 Sof(H6OB)+Sof(H6OC)]+1*[Sof(C1L)+Sof(H1LA)+Sof(H1LB)+Sof(H1LC)+Sof(C2L)+
 Sof(H2LA)+Sof(H2LB)+Sof(C3L)+Sof(H3LA)+Sof(H3LB)+Sof(C4L)+Sof(H4LA)+Sof(H4LB)+
 Sof(C5L)+Sof(H5LA)+Sof(H5LB)+Sof(C6L)+Sof(H6LA)+Sof(H6LB)+Sof(H6LC)]+1*
 [Sof(C1M)+Sof(H1MA)+Sof(H1MB)+Sof(H1MC)+Sof(C2M)+Sof(H2MA)+Sof(H2MB)+Sof(C3M)+
 Sof(H3MA)+Sof(H3MB)+Sof(C4M)+Sof(H4MA)+Sof(H4MB)+Sof(C5M)+Sof(H5MA)+Sof(H5MB)+
 Sof(C6M)+Sof(H6MA)+Sof(H6MB)+Sof(H6MC)]=0 with esd of 0
 Sof(H3DC)=Sof(H3DD)=Sof(C14D)=Sof(H14G)=Sof(H14H)=Sof(C15D)=Sof(H15G)=
 Sof(H15H)=Sof(C16D)=Sof(H16J)=Sof(H16K)=Sof(H16L)=1-FVAR(1)
 Sof(H3DA)=Sof(H3DB)=Sof(C4D)=Sof(H4DA)=Sof(H4DB)=Sof(C5D)=Sof(H5DA)=Sof(H5DB)=
 Sof(C6D)=Sof(H6DA)=Sof(H6DB)=Sof(H6DC)=FVAR(1)
 Sof(H2FC)=Sof(H2FD)=Sof(C13F)=Sof(H13G)=Sof(H13H)=Sof(C14F)=Sof(H14K)=
 Sof(H14L)=Sof(C15F)=Sof(H15K)=Sof(H15L)=Sof(C16F)=Sof(H16P)=Sof(H16Q)=
 Sof(H16R)=1-FVAR(2)
 Sof(H2FA)=Sof(H2FB)=Sof(C3F)=Sof(H3FA)=Sof(H3FB)=Sof(C4F)=Sof(H4FA)=Sof(H4FB)=
 Sof(C5F)=Sof(H5FA)=Sof(H5FB)=Sof(C6F)=Sof(H6FA)=Sof(H6FB)=Sof(H6FC)=FVAR(2)
 Sof(H1EA)=Sof(H1EB)=Sof(C12E)=Sof(H12A)=Sof(H12B)=Sof(C13E)=Sof(H13E)=
 Sof(H13F)=Sof(C14E)=Sof(H14I)=Sof(H14J)=Sof(C15E)=Sof(H15I)=Sof(H15J)=
 Sof(C16E)=Sof(H16M)=Sof(H16N)=Sof(H16O)=Sof(C1H)=Sof(H1HA)=Sof(H1HB)=Sof(H1HC)=
 Sof(C2H)=Sof(H2HA)=Sof(H2HB)=Sof(C3H)=Sof(H3HA)=Sof(H3HB)=Sof(C4H)=Sof(H4HA)=
 Sof(H4HB)=Sof(C5H)=Sof(H5HA)=Sof(H5HB)=Sof(C6H)=Sof(H6HA)=Sof(H6HB)=Sof(H6HC)=
 Sof(C1J)=Sof(H1JA)=Sof(H1JB)=Sof(H1JC)=Sof(C2J)=Sof(H2JA)=Sof(H2JB)=Sof(C3J)=
 Sof(H3JA)=Sof(H3JB)=Sof(C4J)=Sof(H4JA)=Sof(H4JB)=Sof(C5J)=Sof(H5JA)=Sof(H5JB)=
 Sof(C6J)=Sof(H6JA)=Sof(H6JB)=Sof(H6JC)=Sof(C1N)=Sof(H1NA)=Sof(H1NB)=Sof(H1NC)=
 Sof(C2N)=Sof(H2NA)=Sof(H2NB)=Sof(C3N)=Sof(H3NA)=Sof(H3NB)=Sof(C4N)=Sof(H4NA)=
 Sof(H4NB)=Sof(C5N)=Sof(H5NA)=Sof(H5NB)=Sof(C6N)=Sof(H6NA)=Sof(H6NB)=Sof(H6NC)=
 1-FVAR(3)
 Sof(H1EC)=Sof(H1ED)=Sof(C2E)=Sof(H2EA)=Sof(H2EB)=Sof(C3E)=Sof(H3EA)=Sof(H3EB)=
 Sof(C4E)=Sof(H4EA)=Sof(H4EB)=Sof(C5E)=Sof(H5EA)=Sof(H5EB)=Sof(C6E)=Sof(H6EA)=
 Sof(H6EB)=Sof(H6EC)=Sof(C1I)=Sof(H1IA)=Sof(H1IB)=Sof(H1IC)=Sof(C2I)=Sof(H2IA)=
 Sof(H2IB)=Sof(C3I)=Sof(H3IA)=Sof(H3IB)=Sof(C4I)=Sof(H4IA)=Sof(H4IB)=Sof(C5I)=
 Sof(H5IA)=Sof(H5IB)=Sof(C6I)=Sof(H6IA)=Sof(H6IB)=Sof(H6IC)=Sof(C1O)=Sof(H1OA)=
 Sof(H1OB)=Sof(H1OC)=Sof(C2O)=Sof(H2OA)=Sof(H2OB)=Sof(C3O)=Sof(H3OA)=Sof(H3OB)=
 Sof(C4O)=Sof(H4OA)=Sof(H4OB)=Sof(C5O)=Sof(H5OA)=Sof(H5OB)=Sof(C6O)=Sof(H6OA)=
 Sof(H6OB)=Sof(H6OC)=FVAR(3)
 Sof(H2CC)=Sof(H2CD)=Sof(C13C)=Sof(H13C)=Sof(H13D)=Sof(C14C)=Sof(H14E)=
 Sof(H14F)=Sof(C15C)=Sof(H15E)=Sof(H15F)=Sof(C16C)=Sof(H16G)=Sof(H16H)=
 Sof(H16I)=1-FVAR(4)
 Sof(H2CA)=Sof(H2CB)=Sof(C3C)=Sof(H3CA)=Sof(H3CB)=Sof(C4C)=Sof(H4CA)=Sof(H4CB)=
 Sof(C5C)=Sof(H5CA)=Sof(H5CB)=Sof(C6C)=Sof(H6CA)=Sof(H6CB)=Sof(H6CC)=FVAR(4)
 Sof(H3BC)=Sof(H3BD)=Sof(C14B)=Sof(H14C)=Sof(H14D)=Sof(C15B)=Sof(H15C)=
 Sof(H15D)=Sof(C16B)=Sof(H16D)=Sof(H16E)=Sof(H16F)=1-FVAR(5)
 Sof(H3BA)=Sof(H3BB)=Sof(C4B)=Sof(H4BA)=Sof(H4BB)=Sof(C5B)=Sof(H5BA)=Sof(H5BB)=
 Sof(C6B)=Sof(H6BA)=Sof(H6BB)=Sof(H6BC)=FVAR(5)
 Sof(C1K)=Sof(H1KA)=Sof(H1KB)=Sof(H1KC)=Sof(C2K)=Sof(H2KA)=Sof(H2KB)=Sof(C3K)=
 Sof(H3KA)=Sof(H3KB)=Sof(C4K)=Sof(H4KA)=Sof(H4KB)=Sof(C5K)=Sof(H5KA)=Sof(H5KB)=
 Sof(C6K)=Sof(H6KA)=Sof(H6KB)=Sof(H6KC)=FVAR(6)
 Sof(H2AC)=Sof(H2AD)=Sof(C13A)=Sof(H13A)=Sof(H13B)=Sof(C14A)=Sof(H14A)=
 Sof(H14B)=Sof(C15A)=Sof(H15A)=Sof(H15B)=Sof(C16A)=Sof(H16A)=Sof(H16B)=
 Sof(H16C)=1-FVAR(7)
 Sof(H2AA)=Sof(H2AB)=Sof(C3A)=Sof(H3AA)=Sof(H3AB)=Sof(C4A)=Sof(H4AA)=Sof(H4AB)=
 Sof(C5A)=Sof(H5AA)=Sof(H5AB)=Sof(C6A)=Sof(H6AA)=Sof(H6AB)=Sof(H6AC)=FVAR(7)
 Sof(C1L)=Sof(H1LA)=Sof(H1LB)=Sof(H1LC)=Sof(C2L)=Sof(H2LA)=Sof(H2LB)=Sof(C3L)=
 Sof(H3LA)=Sof(H3LB)=Sof(C4L)=Sof(H4LA)=Sof(H4LB)=Sof(C5L)=Sof(H5LA)=Sof(H5LB)=
 Sof(C6L)=Sof(H6LA)=Sof(H6LB)=Sof(H6LC)=FVAR(8)
 Sof(C1M)=Sof(H1MA)=Sof(H1MB)=Sof(H1MC)=Sof(C2M)=Sof(H2MA)=Sof(H2MB)=Sof(C3M)=
 Sof(H3MA)=Sof(H3MB)=Sof(C4M)=Sof(H4MA)=Sof(H4MB)=Sof(C5M)=Sof(H5MA)=Sof(H5MB)=
 Sof(C6M)=Sof(H6MA)=Sof(H6MB)=Sof(H6MC)=FVAR(9)
5.a Secondary CH2 refined with riding coordinates:
 C1A(H1AA,H1AB), C2A(H2AA,H2AB), C2A(H2AC,H2AD), C3A(H3AA,H3AB), C4A(H4AA,
 H4AB), C5A(H5AA,H5AB), C13A(H13A,H13B), C14A(H14A,H14B), C15A(H15A,H15B),
 C1B(H1BA,H1BB), C2B(H2BA,H2BB), C3B(H3BA,H3BB), C3B(H3BC,H3BD), C4B(H4BA,H4BB),
  C5B(H5BA,H5BB), C14B(H14C,H14D), C15B(H15C,H15D), C1C(H1CA,H1CB), C2C(H2CA,
 H2CB), C2C(H2CC,H2CD), C3C(H3CA,H3CB), C4C(H4CA,H4CB), C5C(H5CA,H5CB),
 C13C(H13C,H13D), C14C(H14E,H14F), C15C(H15E,H15F), C1D(H1DA,H1DB), C2D(H2DA,
 H2DB), C3D(H3DA,H3DB), C3D(H3DC,H3DD), C4D(H4DA,H4DB), C5D(H5DA,H5DB),
 C14D(H14G,H14H), C15D(H15G,H15H), C1E(H1EC,H1ED), C1E(H1EA,H1EB), C2E(H2EA,
 H2EB), C3E(H3EA,H3EB), C4E(H4EA,H4EB), C5E(H5EA,H5EB), C12E(H12A,H12B),
 C13E(H13E,H13F), C14E(H14I,H14J), C15E(H15I,H15J), C1F(H1FA,H1FB), C2F(H2FA,
 H2FB), C2F(H2FC,H2FD), C3F(H3FA,H3FB), C4F(H4FA,H4FB), C5F(H5FA,H5FB),
 C13F(H13G,H13H), C14F(H14K,H14L), C15F(H15K,H15L), C2H(H2HA,H2HB), C3H(H3HA,
 H3HB), C4H(H4HA,H4HB), C5H(H5HA,H5HB), C2I(H2IA,H2IB), C3I(H3IA,H3IB),
 C4I(H4IA,H4IB), C5I(H5IA,H5IB), C2J(H2JA,H2JB), C3J(H3JA,H3JB), C4J(H4JA,H4JB),
  C5J(H5JA,H5JB), C2K(H2KA,H2KB), C3K(H3KA,H3KB), C4K(H4KA,H4KB), C5K(H5KA,
 H5KB), C2L(H2LA,H2LB), C3L(H3LA,H3LB), C4L(H4LA,H4LB), C5L(H5LA,H5LB),
 C2M(H2MA,H2MB), C3M(H3MA,H3MB), C4M(H4MA,H4MB), C5M(H5MA,H5MB), C2N(H2NA,H2NB),
  C3N(H3NA,H3NB), C4N(H4NA,H4NB), C5N(H5NA,H5NB), C2O(H2OA,H2OB), C3O(H3OA,
 H3OB), C4O(H4OA,H4OB), C5O(H5OA,H5OB)
5.b Me refined with riding coordinates:
 C6A(H6AA,H6AB,H6AC), C16A(H16A,H16B,H16C), C6B(H6BA,H6BB,H6BC), C16B(H16D,
 H16E,H16F), C6C(H6CA,H6CB,H6CC), C16C(H16G,H16H,H16I), C6D(H6DA,H6DB,H6DC),
 C16D(H16J,H16K,H16L), C16E(H16M,H16N,H16O), C6F(H6FA,H6FB,H6FC), C16F(H16P,
 H16Q,H16R), C1H(H1HA,H1HB,H1HC), C6H(H6HA,H6HB,H6HC), C1I(H1IA,H1IB,H1IC),
 C6I(H6IA,H6IB,H6IC), C1J(H1JA,H1JB,H1JC), C6J(H6JA,H6JB,H6JC), C1K(H1KA,H1KB,
 H1KC), C6K(H6KA,H6KB,H6KC), C1L(H1LA,H1LB,H1LC), C1M(H1MA,H1MB,H1MC), C6M(H6MA,
 H6MB,H6MC), C1N(H1NA,H1NB,H1NC), C6N(H6NA,H6NB,H6NC), C1O(H1OA,H1OB,H1OC)
5.c Aromatic/amide H refined with riding coordinates:
 C1(H1), C3(H3), C8(H8), C9(H9), C14(H14), C16(H16), C21(H21), C22(H22),
 C30(H30), C31(H31), C33(H33), C34(H34), C36(H36), C37(H37), C39(H39), C40(H40),
  C42(H42), C43(H43), C45(H45), C46(H46), C48(H48), C49(H49), C51(H51),
 C52(H52), C54(H54), C55(H55), C57(H57), C58(H58), C60(H60), C61(H61), C63(H63),
  C64(H64), C66(H66), C67(H67), C69(H69), C70(H70), C72(H72), C73(H73),
 C75(H75), C76(H76), C78(H78), C79(H79), C81(H81), C82(H82), C84(H84), C85(H85),
  C87(H87), C88(H88)
5.d Idealised Me refined as rotating group:
 C6E(H6EA,H6EB,H6EC), C6L(H6LA,H6LB,H6LC), C6O(H6OA,H6OB,H6OC)
;
_olex2_submission_special_instructions 'No special instructions were received'

loop_
_space_group_symop_operation_xyz
'x, y, z'
'-x, y+1/2, -z+1/2'
'-x, -y, -z'
'x, -y-1/2, z-1/2'

loop_
_atom_site_label
_atom_site_type_symbol
_atom_site_fract_x
_atom_site_fract_y
_atom_site_fract_z
_atom_site_U_iso_or_equiv
_atom_site_adp_type
_atom_site_occupancy
_atom_site_site_symmetry_order
_atom_site_calc_flag
_atom_site_refinement_flags_posn
_atom_site_refinement_flags_adp
_atom_site_refinement_flags_occupancy
_atom_site_disorder_assembly
_atom_site_disorder_group
C1 C 0.6627(4) 0.7427(3) 0.76442(17) 0.1283(18) Uani 1 1 d . . . . .
H1 H 0.655563 0.729167 0.791079 0.154 Uiso 1 1 calc R U . . .
C2 C 0.6138(4) 0.7889(3) 0.74101(19) 0.1295(18) Uani 1 1 d . . . . .
C3 C 0.6251(4) 0.8047(3) 0.70154(18) 0.1294(18) Uani 1 1 d . . . . .
H3 H 0.593029 0.834600 0.684281 0.155 Uiso 1 1 calc R U . . .
C4 C 0.6824(4) 0.7778(3) 0.68627(17) 0.1207(17) Uani 1 1 d . . . . .
C5 C 0.6903(4) 0.7935(3) 0.64347(18) 0.1248(18) Uani 1 1 d . . . . .
N1 N 0.6395(3) 0.8297(3) 0.61932(16) 0.1268(15) Uani 1 1 d . . . . .
C6 C 0.6460(4) 0.8404(3) 0.5792(2) 0.1281(18) Uani 1 1 d . . . . .
C7 C 0.5909(5) 0.8759(3) 0.55140(19) 0.1291(18) Uani 1 1 d . . . . .
C8 C 0.6037(4) 0.8918(3) 0.5125(2) 0.143(2) Uani 1 1 d . . . . .
H8 H 0.569830 0.918761 0.494099 0.171 Uiso 1 1 calc R U . . .
C9 C 0.6646(5) 0.8699(4) 0.49921(19) 0.140(2) Uani 1 1 d . . . . .
H9 H 0.671387 0.884198 0.472631 0.168 Uiso 1 1 calc R U . . .
C10 C 0.7149(4) 0.8286(4) 0.52284(19) 0.138(2) Uani 1 1 d . . . . .
C11 C 0.7062(5) 0.8162(3) 0.56507(19) 0.1306(19) Uani 1 1 d . . . . .
N2 N 0.7583(3) 0.7795(3) 0.59039(17) 0.1322(15) Uani 1 1 d . . . . .
C12 C 0.7513(4) 0.7675(3) 0.6294(2) 0.1278(18) Uani 1 1 d . . . . .
C13 C 0.8035(4) 0.7266(3) 0.65633(19) 0.1250(18) Uani 1 1 d . . . . .
C14 C 0.8648(4) 0.7054(3) 0.6439(2) 0.138(2) Uani 1 1 d . . . . .
H14 H 0.872611 0.720214 0.617691 0.165 Uiso 1 1 calc R U . . .
C15 C 0.9153(4) 0.6633(3) 0.6682(2) 0.145(2) Uani 1 1 d . . . . .
C16 C 0.9016(4) 0.6434(3) 0.70682(19) 0.1309(18) Uani 1 1 d . . . . .
H16 H 0.934400 0.614076 0.724130 0.157 Uiso 1 1 calc R U . . .
C17 C 0.8417(4) 0.6649(3) 0.72060(18) 0.1163(16) Uani 1 1 d . . . . .
C18 C 0.8301(4) 0.6435(3) 0.76165(18) 0.1147(16) Uani 1 1 d . . . . .
N3 N 0.8752(3) 0.6002(2) 0.78376(17) 0.1194(13) Uani 1 1 d . . . . .
C19 C 0.8630(4) 0.5801(3) 0.82122(19) 0.1231(17) Uani 1 1 d . . . . .
C20 C 0.9084(4) 0.5292(3) 0.8440(2) 0.1319(18) Uani 1 1 d . . . . .
C21 C 0.8948(4) 0.5110(3) 0.8819(2) 0.143(2) Uani 1 1 d . . . . .
H21 H 0.926924 0.481116 0.899156 0.172 Uiso 1 1 calc R U . . .
C22 C 0.8358(4) 0.5345(4) 0.89621(19) 0.140(2) Uani 1 1 d . . . . .
H22 H 0.829647 0.520159 0.922924 0.169 Uiso 1 1 calc R U . . .
C23 C 0.7860(5) 0.5775(3) 0.87343(19) 0.136(2) Uani 1 1 d . . . . .
C24 C 0.8024(4) 0.6037(3) 0.83534(19) 0.1223(17) Uani 1 1 d . . . . .
N4 N 0.7571(3) 0.6483(3) 0.81234(15) 0.1197(13) Uani 1 1 d . . . . .
C25 C 0.7705(4) 0.6681(3) 0.77603(18) 0.1147(16) Uani 1 1 d . . . . .
C26 C 0.7211(3) 0.7157(3) 0.75046(17) 0.1160(16) Uani 1 1 d . . . . .
C27 C 0.7314(4) 0.7340(3) 0.71113(18) 0.1156(16) Uani 1 1 d . . . . .
C28 C 0.7927(4) 0.7083(3) 0.69656(18) 0.1177(16) Uani 1 1 d . . . . .
C29 C 0.5180(5) 0.8849(4) 0.55856(18) 0.1303(19) Uani 1 1 d . . . . .
C30 C 0.4851(5) 0.8353(4) 0.57906(18) 0.138(2) Uani 1 1 d . . . . .
H30 H 0.513539 0.802675 0.596179 0.166 Uiso 1 1 calc R U . . .
C31 C 0.4121(5) 0.8347(4) 0.57409(19) 0.140(2) Uani 1 1 d . . . . .
H31 H 0.390779 0.801155 0.587973 0.169 Uiso 1 1 calc R U . . .
C32 C 0.3677(5) 0.8817(4) 0.5493(2) 0.135(2) Uani 1 1 d . . . . .
C33 C 0.4027(6) 0.9356(4) 0.53411(17) 0.138(2) Uani 1 1 d . . . . .
H33 H 0.374786 0.971480 0.520146 0.165 Uiso 1 1 calc R U . . .
C34 C 0.4758(6) 0.9377(4) 0.53888(19) 0.140(2) Uani 1 1 d . . . . .
H34 H 0.497761 0.975070 0.528795 0.168 Uiso 1 1 calc R U . . .
C35 C 0.2906(5) 0.8691(5) 0.53453(19) 0.137(2) Uani 1 1 d . . . . .
C36 C 0.2653(5) 0.8029(5) 0.5296(2) 0.157(2) Uani 1 1 d . . . . .
H36 H 0.295347 0.767804 0.542957 0.189 Uiso 1 1 calc R U . . .
C37 C 0.1991(6) 0.7873(4) 0.5064(3) 0.164(2) Uani 1 1 d . . . . .
H37 H 0.183897 0.741903 0.504288 0.196 Uiso 1 1 calc R U . . .
C38 C 0.1533(5) 0.8367(5) 0.4856(2) 0.144(2) Uani 1 1 d . . . . .
C39 C 0.1745(5) 0.9028(5) 0.4931(2) 0.148(2) Uani 1 1 d . . . . .
H39 H 0.142251 0.937645 0.481795 0.177 Uiso 1 1 calc R U . . .
C40 C 0.2416(5) 0.9193(4) 0.5168(2) 0.142(2) Uani 1 1 d . . . . .
H40 H 0.254771 0.965034 0.521077 0.170 Uiso 1 1 calc R U . . .
C41 C 0.0928(4) 0.8143(4) 0.4525(2) 0.143(2) Uani 1 1 d . . . . .
C42 C 0.0559(4) 0.7547(5) 0.4546(2) 0.153(2) Uani 1 1 d . . . . .
H42 H 0.058475 0.734454 0.481148 0.184 Uiso 1 1 calc R U . . .
C43 C 0.0164(4) 0.7247(4) 0.4200(2) 0.146(2) Uani 1 1 d . . . . .
H43 H -0.007965 0.684049 0.422747 0.175 Uiso 1 1 calc R U . . .
C44 C 0.0112(4) 0.7530(4) 0.3803(2) 0.139(2) Uani 1 1 d . . . . .
C45 C 0.0404(4) 0.8174(4) 0.3793(2) 0.143(2) Uani 1 1 d . . . . .
H45 H 0.031811 0.840259 0.353260 0.172 Uiso 1 1 calc R U . . .
C46 C 0.0800(4) 0.8488(3) 0.4133(2) 0.144(2) Uani 1 1 d . . . . .
H46 H 0.098669 0.892365 0.411115 0.173 Uiso 1 1 calc R U . . .
C47 C -0.0125(3) 0.7134(4) 0.3412(2) 0.1288(18) Uani 1 1 d . . . . .
C48 C -0.0047(3) 0.6436(4) 0.3430(2) 0.141(2) Uani 1 1 d . . . . .
H48 H 0.005536 0.622262 0.369628 0.169 Uiso 1 1 calc R U . . .
C49 C -0.0115(3) 0.6046(3) 0.3073(2) 0.139(2) Uani 1 1 d . . . . .
H49 H -0.005866 0.557390 0.309537 0.167 Uiso 1 1 calc R U . . .
C50 C -0.0265(3) 0.6350(4) 0.2680(2) 0.1290(18) Uani 1 1 d . . . . .
C51 C -0.0399(3) 0.7034(4) 0.2659(2) 0.1316(18) Uani 1 1 d . . . . .
H51 H -0.054010 0.724475 0.239360 0.158 Uiso 1 1 calc R U . . .
C52 C -0.0329(3) 0.7416(3) 0.3022(2) 0.1340(19) Uani 1 1 d . . . . .
H52 H -0.042496 0.788227 0.299913 0.161 Uiso 1 1 calc R U . . .
C53 C -0.0144(4) 0.5950(4) 0.2317(2) 0.1320(18) Uani 1 1 d . . . . .
C54 C -0.0307(3) 0.5259(4) 0.2275(2) 0.1366(19) Uani 1 1 d . . . . .
H54 H -0.061875 0.506697 0.243292 0.164 Uiso 1 1 calc R U . . .
C55 C -0.0019(4) 0.4855(3) 0.2005(2) 0.1372(19) Uani 1 1 d . . . . .
H55 H -0.013320 0.439214 0.198226 0.165 Uiso 1 1 calc R U . . .
C56 C 0.0437(4) 0.5129(4) 0.17667(19) 0.1332(19) Uani 1 1 d . . . . .
C57 C 0.0521(4) 0.5820(4) 0.1780(2) 0.1371(19) Uani 1 1 d . . . . .
H57 H 0.078485 0.602376 0.159829 0.165 Uiso 1 1 calc R U . . .
C58 C 0.0238(4) 0.6223(3) 0.2046(2) 0.1359(19) Uani 1 1 d . . . . .
H58 H 0.030818 0.669296 0.204241 0.163 Uiso 1 1 calc R U . . .
C59 C 0.7123(4) 0.5838(5) 0.88040(16) 0.135(2) Uani 1 1 d . . . . .
C60 C 0.6767(6) 0.5228(4) 0.88467(18) 0.144(2) Uani 1 1 d . . . . .
H60 H 0.703959 0.482926 0.890980 0.173 Uiso 1 1 calc R U . . .
C61 C 0.6047(6) 0.5204(4) 0.87992(19) 0.152(2) Uani 1 1 d . . . . .
H61 H 0.582450 0.478497 0.882462 0.182 Uiso 1 1 calc R U . . .
C62 C 0.5616(5) 0.5780(5) 0.87133(19) 0.139(2) Uani 1 1 d . . . . .
C63 C 0.5989(6) 0.6400(5) 0.87359(16) 0.135(2) Uani 1 1 d . . . . .
H63 H 0.572682 0.680603 0.872508 0.162 Uiso 1 1 calc R U . . .
C64 C 0.6708(6) 0.6427(4) 0.87724(15) 0.134(2) Uani 1 1 d . . . . .
H64 H 0.693697 0.685022 0.877676 0.160 Uiso 1 1 calc R U . . .
C65 C 0.4851(5) 0.5711(4) 0.8546(2) 0.138(2) Uani 1 1 d . . . . .
C66 C 0.4481(5) 0.5128(4) 0.8597(2) 0.149(2) Uani 1 1 d . . . . .
H66 H 0.468100 0.482740 0.881710 0.178 Uiso 1 1 calc R U . . .
C67 C 0.3834(5) 0.4976(4) 0.8339(3) 0.142(2) Uani 1 1 d . . . . .
H67 H 0.359961 0.457060 0.838169 0.171 Uiso 1 1 calc R U . . .
C68 C 0.3512(4) 0.5400(5) 0.8014(2) 0.138(2) Uani 1 1 d . . . . .
C69 C 0.3853(5) 0.6022(4) 0.8003(2) 0.143(2) Uani 1 1 d . . . . .
H69 H 0.362126 0.634931 0.780908 0.172 Uiso 1 1 calc R U . . .
C70 C 0.4506(5) 0.6180(4) 0.8258(3) 0.144(2) Uani 1 1 d . . . . .
H70 H 0.471763 0.660564 0.823773 0.172 Uiso 1 1 calc R U . . .
C71 C 0.2946(4) 0.5147(4) 0.7678(2) 0.136(2) Uani 1 1 d . . . . .
C72 C 0.2497(4) 0.4605(4) 0.7720(2) 0.145(2) Uani 1 1 d . . . . .
H72 H 0.247647 0.446207 0.799479 0.174 Uiso 1 1 calc R U . . .
C73 C 0.2091(4) 0.4278(4) 0.7388(2) 0.147(2) Uani 1 1 d . . . . .
H73 H 0.181413 0.390143 0.743294 0.177 Uiso 1 1 calc R U . . .
C74 C 0.2081(4) 0.4496(4) 0.6982(2) 0.1342(19) Uani 1 1 d . . . . .
C75 C 0.2480(4) 0.5082(4) 0.6943(2) 0.147(2) Uani 1 1 d . . . . .
H75 H 0.246236 0.525807 0.667120 0.177 Uiso 1 1 calc R U . . .
C76 C 0.2889(4) 0.5404(3) 0.7280(2) 0.142(2) Uani 1 1 d . . . . .
H76 H 0.313427 0.580435 0.724078 0.170 Uiso 1 1 calc R U . . .
C77 C 0.1795(3) 0.4068(4) 0.6612(2) 0.1329(19) Uani 1 1 d . . . . .
C78 C 0.1866(3) 0.3361(4) 0.6636(2) 0.136(2) Uani 1 1 d . . . . .
H78 H 0.197424 0.315151 0.690285 0.163 Uiso 1 1 calc R U . . .
C79 C 0.1784(3) 0.2972(3) 0.6283(2) 0.1288(18) Uani 1 1 d . . . . .
H79 H 0.184282 0.250121 0.631001 0.155 Uiso 1 1 calc R U . . .
C80 C 0.1616(3) 0.3255(4) 0.58886(19) 0.1299(18) Uani 1 1 d . . . . .
C81 C 0.1467(3) 0.3949(4) 0.5861(2) 0.137(2) Uani 1 1 d . . . . .
H81 H 0.130464 0.414791 0.559332 0.165 Uiso 1 1 calc R U . . .
C82 C 0.1553(3) 0.4345(3) 0.6216(2) 0.1360(19) Uani 1 1 d . . . . .
H82 H 0.144582 0.480886 0.618870 0.163 Uiso 1 1 calc R U . . .
C83 C 0.1723(3) 0.2850(4) 0.55281(18) 0.1286(18) Uani 1 1 d . . . . .
C84 C 0.1703(4) 0.2153(4) 0.55342(18) 0.138(2) Uani 1 1 d . . . . .
H84 H 0.147586 0.193301 0.572786 0.165 Uiso 1 1 calc R U . . .
C85 C 0.2010(4) 0.1774(3) 0.52621(19) 0.138(2) Uani 1 1 d . . . . .
H85 H 0.199745 0.129929 0.527635 0.165 Uiso 1 1 calc R U . . .
C86 C 0.2334(4) 0.2080(4) 0.49702(18) 0.1333(19) Uani 1 1 d . . . . .
C87 C 0.2270(4) 0.2784(4) 0.49335(18) 0.137(2) Uani 1 1 d . . . . .
H87 H 0.243056 0.300354 0.471280 0.164 Uiso 1 1 calc R U . . .
C88 C 0.1982(4) 0.3159(3) 0.52102(18) 0.136(2) Uani 1 1 d . . . . .
H88 H 0.196044 0.363230 0.518316 0.164 Uiso 1 1 calc R U . . .
Si1 Si 0.53659(11) 0.82425(11) 0.76097(6) 0.1490(7) Uani 1 1 d . . . . .
C1A C 0.4605(4) 0.7651(5) 0.7442(2) 0.188(3) Uani 1 1 d D U . . .
H1AA H 0.475199 0.720586 0.756357 0.226 Uiso 1 1 calc R U . . .
H1AB H 0.419841 0.780534 0.756066 0.226 Uiso 1 1 calc R U . . .
C2A C 0.4346(5) 0.7576(5) 0.6966(3) 0.212(4) Uani 1 1 d D U . . .
H2AA H 0.476827 0.753387 0.683811 0.254 Uiso 0.731(3) 1 calc R U P A 1
H2AB H 0.408535 0.798712 0.685282 0.254 Uiso 0.731(3) 1 calc R U P A 1
H2AC H 0.472110 0.735948 0.684509 0.254 Uiso 0.269(3) 1 calc R U P A 2
H2AD H 0.423936 0.802058 0.683365 0.254 Uiso 0.269(3) 1 calc R U P A 2
C3A C 0.3850(8) 0.6967(9) 0.6832(6) 0.211(6) Uani 0.731(3) 1 d D U P A 1
H3AA H 0.411314 0.655662 0.694508 0.253 Uiso 0.731(3) 1 calc R U P A 1
H3AB H 0.343155 0.700779 0.696365 0.253 Uiso 0.731(3) 1 calc R U P A 1
C4A C 0.3580(7) 0.6880(6) 0.6365(4) 0.188(4) Uani 0.731(3) 1 d D U P A 1
H4AA H 0.399215 0.681695 0.623105 0.225 Uiso 0.731(3) 1 calc R U P A 1
H4AB H 0.332260 0.729049 0.624702 0.225 Uiso 0.731(3) 1 calc R U P A 1
C5A C 0.3082(9) 0.6286(7) 0.6268(4) 0.213(5) Uani 0.731(3) 1 d D U P A 1
H5AA H 0.263552 0.637679 0.636535 0.256 Uiso 0.731(3) 1 calc R U P A 1
H5AB H 0.331312 0.588684 0.641876 0.256 Uiso 0.731(3) 1 calc R U P A 1
C6A C 0.2899(12) 0.6145(9) 0.5795(6) 0.288(9) Uani 0.731(3) 1 d D U P A 1
H6AA H 0.257606 0.575915 0.573739 0.431 Uiso 0.731(3) 1 calc R U P A 1
H6AB H 0.266322 0.653796 0.564595 0.431 Uiso 0.731(3) 1 calc R U P A 1
H6AC H 0.333978 0.604876 0.569927 0.431 Uiso 0.731(3) 1 calc R U P A 1
C13A C 0.365(2) 0.713(3) 0.6882(16) 0.227(13) Uani 0.269(3) 1 d D U P A 2
H13A H 0.379069 0.668815 0.679415 0.273 Uiso 0.269(3) 1 calc R U P A 2
H13B H 0.351631 0.707332 0.715450 0.273 Uiso 0.269(3) 1 calc R U P A 2
C14A C 0.298(2) 0.734(2) 0.6570(15) 0.250(11) Uani 0.269(3) 1 d D U P A 2
H14A H 0.313894 0.752619 0.632353 0.300 Uiso 0.269(3) 1 calc R U P A 2
H14B H 0.276820 0.771537 0.669813 0.300 Uiso 0.269(3) 1 calc R U P A 2
C15A C 0.238(3) 0.685(3) 0.6401(15) 0.268(14) Uani 0.269(3) 1 d D U P A 2
H15A H 0.192310 0.709921 0.638336 0.321 Uiso 0.269(3) 1 calc R U P A 2
H15B H 0.239161 0.650604 0.662221 0.321 Uiso 0.269(3) 1 calc R U P A 2
C16A C 0.229(4) 0.646(3) 0.5987(18) 0.32(2) Uani 0.269(3) 1 d D U P A 2
H16A H 0.186417 0.618057 0.594615 0.481 Uiso 0.269(3) 1 calc R U P A 2
H16B H 0.224264 0.678294 0.575463 0.481 Uiso 0.269(3) 1 calc R U P A 2
H16C H 0.271559 0.618415 0.599574 0.481 Uiso 0.269(3) 1 calc R U P A 2
C1B C 0.5165(4) 0.9103(4) 0.7391(2) 0.174(3) Uani 1 1 d . U . . .
H1BA H 0.560844 0.937469 0.745783 0.209 Uiso 1 1 calc R U . . .
H1BB H 0.501464 0.907293 0.708164 0.209 Uiso 1 1 calc R U . . .
C2B C 0.4576(5) 0.9459(4) 0.7561(3) 0.206(4) Uani 1 1 d D U . . .
H2BA H 0.471450 0.947107 0.787127 0.248 Uiso 1 1 calc R U . . .
H2BB H 0.412478 0.920131 0.748142 0.248 Uiso 1 1 calc R U . . .
C3B C 0.4444(7) 1.0184(6) 0.7393(4) 0.240(5) Uani 1 1 d D U . . .
H3BA H 0.487483 1.045419 0.751064 0.288 Uiso 0.573(14) 1 calc R U P B 1
H3BB H 0.439070 1.017372 0.708509 0.288 Uiso 0.573(14) 1 calc R U P B 1
H3BC H 0.468176 1.027046 0.715780 0.288 Uiso 0.427(14) 1 calc R U P B 2
H3BD H 0.392629 1.028602 0.730420 0.288 Uiso 0.427(14) 1 calc R U P B 2
C4B C 0.3827(10) 1.0520(8) 0.7486(6) 0.228(8) Uani 0.573(14) 1 d D U P B 1
H4BA H 0.339128 1.026793 0.735165 0.274 Uiso 0.573(14) 1 calc R U P B 1
H4BB H 0.379073 1.097043 0.735611 0.274 Uiso 0.573(14) 1 calc R U P B 1
C5B C 0.3832(15) 1.0596(12) 0.7930(7) 0.257(9) Uani 0.573(14) 1 d D U P B 1
H5BA H 0.391959 1.016981 0.808746 0.308 Uiso 0.573(14) 1 calc R U P B 1
H5BB H 0.339743 1.081874 0.798213 0.308 Uiso 0.573(14) 1 calc R U P B 1
C6B C 0.4485(19) 1.1052(16) 0.8003(13) 0.310(16) Uani 0.573(14) 1 d D U P B 1
H6BA H 0.460989 1.118480 0.829863 0.465 Uiso 0.573(14) 1 calc R U P B 1
H6BB H 0.488924 1.081351 0.793067 0.465 Uiso 0.573(14) 1 calc R U P B 1
H6BC H 0.437568 1.145177 0.782707 0.465 Uiso 0.573(14) 1 calc R U P B 1
C14B C 0.479(2) 1.0572(18) 0.7784(9) 0.307(12) Uani 0.427(14) 1 d D U P B 2
H14C H 0.495448 1.098705 0.766681 0.368 Uiso 0.427(14) 1 calc R U P B 2
H14D H 0.523791 1.031412 0.789113 0.368 Uiso 0.427(14) 1 calc R U P B 2
C15B C 0.459(2) 1.0819(19) 0.8188(12) 0.249(12) Uani 0.427(14) 1 d D U P B 2
H15C H 0.444068 1.038511 0.828712 0.299 Uiso 0.427(14) 1 calc R U P B 2
H15D H 0.508060 1.088552 0.835923 0.299 Uiso 0.427(14) 1 calc R U P B 2
C16B C 0.419(2) 1.1281(17) 0.8433(14) 0.344(18) Uani 0.427(14) 1 d D U P B 2
H16D H 0.431012 1.116036 0.873018 0.516 Uiso 0.427(14) 1 calc R U P B 2
H16E H 0.432958 1.174612 0.839897 0.516 Uiso 0.427(14) 1 calc R U P B 2
H16F H 0.367222 1.123206 0.832489 0.516 Uiso 0.427(14) 1 calc R U P B 2
C1C C 0.5609(4) 0.8288(4) 0.8191(2) 0.158(2) Uani 1 1 d . U . . .
H1CA H 0.517546 0.840979 0.829467 0.190 Uiso 1 1 calc R U . . .
H1CB H 0.576278 0.783852 0.830260 0.190 Uiso 1 1 calc R U . . .
C2C C 0.6185(6) 0.8775(6) 0.8362(2) 0.207(3) Uani 1 1 d D U . . .
H2CA H 0.601056 0.922337 0.825902 0.249 Uiso 0.674(12) 1 calc R U P C 1
H2CB H 0.659771 0.866925 0.823523 0.249 Uiso 0.674(12) 1 calc R U P C 1
H2CC H 0.608933 0.922024 0.822934 0.249 Uiso 0.326(12) 1 calc R U P C 2
H2CD H 0.666099 0.861345 0.833186 0.249 Uiso 0.326(12) 1 calc R U P C 2
C3C C 0.6472(11) 0.8831(14) 0.8839(4) 0.232(7) Uani 0.674(12) 1 d D U P C 1
H3CA H 0.646199 0.838728 0.897258 0.278 Uiso 0.674(12) 1 calc R U P C 1
H3CB H 0.697233 0.899482 0.890014 0.278 Uiso 0.674(12) 1 calc R U P C 1
C4C C 0.5993(12) 0.9319(11) 0.9006(4) 0.259(7) Uani 0.674(12) 1 d D U P C 1
H4CA H 0.591887 0.972637 0.882899 0.311 Uiso 0.674(12) 1 calc R U P C 1
H4CB H 0.551946 0.911185 0.899720 0.311 Uiso 0.674(12) 1 calc R U P C 1
C5C C 0.6342(11) 0.9501(10) 0.9449(5) 0.274(8) Uani 0.674(12) 1 d D U P C 1
H5CA H 0.678254 0.976646 0.945737 0.329 Uiso 0.674(12) 1 calc R U P C 1
H5CB H 0.646899 0.909421 0.962181 0.329 Uiso 0.674(12) 1 calc R U P C 1
C6C C 0.5783(14) 0.9915(13) 0.9607(8) 0.360(13) Uani 0.674(12) 1 d D U P C 1
H6CA H 0.597655 1.005179 0.989690 0.540 Uiso 0.674(12) 1 calc R U P C 1
H6CB H 0.566235 1.031266 0.943026 0.540 Uiso 0.674(12) 1 calc R U P C 1
H6CC H 0.535073 0.964454 0.959370 0.540 Uiso 0.674(12) 1 calc R U P C 1
C13C C 0.612(3) 0.878(3) 0.8827(8) 0.256(12) Uani 0.326(12) 1 d D U P C 2
H13C H 0.561956 0.888698 0.884454 0.307 Uiso 0.326(12) 1 calc R U P C 2
H13D H 0.624669 0.833864 0.895631 0.307 Uiso 0.326(12) 1 calc R U P C 2
C14C C 0.663(2) 0.932(2) 0.9056(12) 0.249(10) Uani 0.326(12) 1 d D U P C 2
H14E H 0.669854 0.924582 0.936102 0.299 Uiso 0.326(12) 1 calc R U P C 2
H14F H 0.710448 0.925712 0.898297 0.299 Uiso 0.326(12) 1 calc R U P C 2
C15C C 0.640(3) 1.003(2) 0.8963(14) 0.307(13) Uani 0.326(12) 1 d D U P C 2
H15E H 0.680158 1.033364 0.909543 0.368 Uiso 0.326(12) 1 calc R U P C 2
H15F H 0.630979 1.010729 0.865679 0.368 Uiso 0.326(12) 1 calc R U P C 2
C16C C 0.575(3) 1.022(3) 0.912(2) 0.39(2) Uani 0.326(12) 1 d D U P C 2
H16G H 0.562230 1.068444 0.905097 0.586 Uiso 0.326(12) 1 calc R U P C 2
H16H H 0.534741 0.992759 0.898496 0.586 Uiso 0.326(12) 1 calc R U P C 2
H16I H 0.583942 1.015404 0.942380 0.586 Uiso 0.326(12) 1 calc R U P C 2
Si2 Si 0.99825(17) 0.63590(13) 0.65013(9) 0.1958(12) Uani 1 1 d . . . . .
C1D C 1.0680(6) 0.6118(5) 0.6946(4) 0.223(4) Uani 1 1 d . U . . .
H1DA H 1.048607 0.577698 0.711069 0.268 Uiso 1 1 calc R U . . .
H1DB H 1.107770 0.591005 0.684160 0.268 Uiso 1 1 calc R U . . .
C2D C 1.0983(6) 0.6713(6) 0.7240(4) 0.218(4) Uani 1 1 d . U . . .
H2DA H 1.120583 0.703561 0.707700 0.262 Uiso 1 1 calc R U . . .
H2DB H 1.057507 0.694310 0.732101 0.262 Uiso 1 1 calc R U . . .
C3D C 1.1512(8) 0.6551(8) 0.7625(6) 0.290(6) Uani 1 1 d D U . . .
H3DA H 1.190417 0.631096 0.753352 0.348 Uiso 0.561(13) 1 calc R U P D 1
H3DB H 1.127761 0.621797 0.777570 0.348 Uiso 0.561(13) 1 calc R U P D 1
H3DC H 1.196361 0.640481 0.755144 0.348 Uiso 0.439(13) 1 calc R U P D 2
H3DD H 1.133027 0.617526 0.777040 0.348 Uiso 0.439(13) 1 calc R U P D 2
C4D C 1.188(2) 0.7056(17) 0.7960(11) 0.280(11) Uani 0.561(13) 1 d D U P D 1
H4DA H 1.152528 0.734012 0.805910 0.336 Uiso 0.561(13) 1 calc R U P D 1
H4DB H 1.218847 0.682918 0.820251 0.336 Uiso 0.561(13) 1 calc R U P D 1
C5D C 1.2312(17) 0.7453(15) 0.7715(9) 0.305(12) Uani 0.561(13) 1 d D U P D 1
H5DA H 1.253393 0.714399 0.754292 0.366 Uiso 0.561(13) 1 calc R U P D 1
H5DB H 1.199036 0.775865 0.752209 0.366 Uiso 0.561(13) 1 calc R U P D 1
C6D C 1.2871(13) 0.7842(13) 0.7985(9) 0.302(14) Uani 0.561(13) 1 d D U P D 1
H6DA H 1.314097 0.809355 0.781318 0.453 Uiso 0.561(13) 1 calc R U P D 1
H6DB H 1.265314 0.815511 0.815217 0.453 Uiso 0.561(13) 1 calc R U P D 1
H6DC H 1.319655 0.754062 0.817300 0.453 Uiso 0.561(13) 1 calc R U P D 1
C14D C 1.167(3) 0.717(2) 0.7927(14) 0.301(13) Uani 0.439(13) 1 d D U P D 2
H14G H 1.166186 0.753269 0.772292 0.361 Uiso 0.439(13) 1 calc R U P D 2
H14H H 1.119937 0.720842 0.801038 0.361 Uiso 0.439(13) 1 calc R U P D 2
C15D C 1.2154(19) 0.745(2) 0.8302(13) 0.357(15) Uani 0.439(13) 1 d D U P D 2
H15G H 1.251974 0.771818 0.820092 0.429 Uiso 0.439(13) 1 calc R U P D 2
H15H H 1.240790 0.707385 0.846439 0.429 Uiso 0.439(13) 1 calc R U P D 2
C16D C 1.187(2) 0.789(2) 0.8608(11) 0.49(3) Uani 0.439(13) 1 d D U P D 2
H16J H 1.227085 0.803143 0.883399 0.738 Uiso 0.439(13) 1 calc R U P D 2
H16K H 1.163771 0.828541 0.846214 0.738 Uiso 0.439(13) 1 calc R U P D 2
H16L H 1.152507 0.763653 0.872748 0.738 Uiso 0.439(13) 1 calc R U P D 2
C1E C 1.0342(6) 0.7123(6) 0.6249(4) 0.256(5) Uani 1 1 d D U . . .
H1EC H 0.999578 0.725222 0.598986 0.307 Uiso 0.579(2) 1 calc R U P E 1
H1ED H 1.040201 0.750653 0.644516 0.307 Uiso 0.579(2) 1 calc R U P E 1
H1EA H 1.046842 0.747041 0.646851 0.307 Uiso 0.421(2) 1 calc R U P E -2
H1EB H 1.079313 0.698448 0.617152 0.307 Uiso 0.421(2) 1 calc R U P E -2
C2E C 1.1091(8) 0.6937(8) 0.6142(5) 0.198(5) Uani 0.579(2) 1 d D U P E 1
H2EA H 1.137994 0.667069 0.637375 0.237 Uiso 0.579(2) 1 calc R U P E 1
H2EB H 1.101111 0.666334 0.588387 0.237 Uiso 0.579(2) 1 calc R U P E 1
C3E C 1.1504(10) 0.7585(9) 0.6079(5) 0.209(6) Uani 0.579(2) 1 d D U P E 1
H3EA H 1.182917 0.748418 0.588885 0.251 Uiso 0.579(2) 1 calc R U P E 1
H3EB H 1.115442 0.792369 0.593874 0.251 Uiso 0.579(2) 1 calc R U P E 1
C4E C 1.1931(9) 0.7877(7) 0.6472(5) 0.172(5) Uani 0.579(2) 1 d D U P E 1
H4EA H 1.229293 0.754282 0.660338 0.206 Uiso 0.579(2) 1 calc R U P E 1
H4EB H 1.160706 0.795025 0.666674 0.206 Uiso 0.579(2) 1 calc R U P E 1
C5E C 1.2323(8) 0.8542(7) 0.6433(4) 0.163(4) Uani 0.579(2) 1 d D U P E 1
H5EA H 1.271800 0.845278 0.628764 0.196 Uiso 0.579(2) 1 calc R U P E 1
H5EB H 1.198410 0.885262 0.625524 0.196 Uiso 0.579(2) 1 calc R U P E 1
C6E C 1.2623(10) 0.8872(10) 0.6837(6) 0.199(6) Uani 0.579(2) 1 d D U P E 1
H6EA H 1.314694 0.888147 0.688389 0.299 Uiso 0.579(2) 1 calc R U P E 1
H6EB H 1.248073 0.862310 0.706407 0.299 Uiso 0.579(2) 1 calc R U P E 1
H6EC H 1.244006 0.933085 0.683101 0.299 Uiso 0.579(2) 1 calc R U P E 1
C12E C 0.9895(14) 0.7436(13) 0.5884(9) 0.321(12) Uani 0.421(2) 1 d D U P E -2
H12A H 0.945254 0.759042 0.596625 0.385 Uiso 0.421(2) 1 calc R U P E -2
H12B H 0.975028 0.708260 0.567026 0.385 Uiso 0.421(2) 1 calc R U P E -2
C13E C 1.0185(15) 0.8035(15) 0.5665(9) 0.292(10) Uani 0.421(2) 1 d D U P E -2
H13E H 1.058672 0.824219 0.586821 0.350 Uiso 0.421(2) 1 calc R U P E -2
H13F H 1.038262 0.785764 0.543054 0.350 Uiso 0.421(2) 1 calc R U P E -2
C14E C 0.965(2) 0.8575(16) 0.5495(13) 0.277(11) Uani 0.421(2) 1 d D U P E -2
H14I H 0.970122 0.893213 0.570946 0.333 Uiso 0.421(2) 1 calc R U P E -2
H14J H 0.916455 0.838038 0.547057 0.333 Uiso 0.421(2) 1 calc R U P E -2
C15E C 0.966(2) 0.8906(14) 0.5082(8) 0.284(12) Uani 0.421(2) 1 d D U P E -2
H15I H 0.997670 0.863566 0.494288 0.340 Uiso 0.421(2) 1 calc R U P E -2
H15J H 0.917232 0.887922 0.490466 0.340 Uiso 0.421(2) 1 calc R U P E -2
C16E C 0.990(2) 0.9625(14) 0.5080(11) 0.317(16) Uani 0.421(2) 1 d D U P E -2
H16M H 0.988348 0.976788 0.479113 0.475 Uiso 0.421(2) 1 calc R U P E -2
H16N H 0.958786 0.990909 0.520502 0.475 Uiso 0.421(2) 1 calc R U P E -2
H16O H 1.039657 0.966422 0.524344 0.475 Uiso 0.421(2) 1 calc R U P E -2
C1F C 0.9775(8) 0.5569(6) 0.6197(4) 0.258(6) Uani 1 1 d . U . . .
H1FA H 1.022510 0.539072 0.613689 0.310 Uiso 1 1 calc R U . . .
H1FB H 0.959634 0.523628 0.637464 0.310 Uiso 1 1 calc R U . . .
C2F C 0.9255(11) 0.5630(7) 0.5807(5) 0.327(7) Uani 1 1 d D U . . .
H2FA H 0.941752 0.595306 0.561715 0.392 Uiso 0.575(12) 1 calc R U P F 1
H2FB H 0.878473 0.577767 0.585501 0.392 Uiso 0.575(12) 1 calc R U P F 1
H2FC H 0.944170 0.600589 0.566419 0.392 Uiso 0.425(12) 1 calc R U P F 2
H2FD H 0.882720 0.581167 0.589347 0.392 Uiso 0.425(12) 1 calc R U P F 2
C3F C 0.921(2) 0.4919(11) 0.5624(8) 0.365(12) Uani 0.575(12) 1 d D U P F 1
H3FA H 0.959586 0.464104 0.579033 0.438 Uiso 0.575(12) 1 calc R U P F 1
H3FB H 0.874381 0.471591 0.564287 0.438 Uiso 0.575(12) 1 calc R U P F 1
C4F C 0.927(2) 0.4929(13) 0.5180(8) 0.389(13) Uani 0.575(12) 1 d D U P F 1
H4FA H 0.971868 0.517031 0.516557 0.467 Uiso 0.575(12) 1 calc R U P F 1
H4FB H 0.886750 0.519192 0.501785 0.467 Uiso 0.575(12) 1 calc R U P F 1
C5F C 0.928(2) 0.4245(15) 0.4961(8) 0.410(17) Uani 0.575(12) 1 d D U P F 1
H5FA H 0.970109 0.423359 0.482638 0.492 Uiso 0.575(12) 1 calc R U P F 1
H5FB H 0.935328 0.388809 0.517587 0.492 Uiso 0.575(12) 1 calc R U P F 1
C6F C 0.8639(19) 0.4099(15) 0.4645(12) 0.46(2) Uani 0.575(12) 1 d D U P F 1
H6FA H 0.868652 0.365963 0.452062 0.685 Uiso 0.575(12) 1 calc R U P F 1
H6FB H 0.822398 0.409640 0.477602 0.685 Uiso 0.575(12) 1 calc R U P F 1
H6FC H 0.857231 0.444241 0.442601 0.685 Uiso 0.575(12) 1 calc R U P F 1
C13F C 0.893(3) 0.5147(19) 0.5439(11) 0.358(13) Uani 0.425(12) 1 d D U P F 2
H13G H 0.868424 0.542131 0.519720 0.429 Uiso 0.425(12) 1 calc R U P F 2
H13H H 0.932741 0.490945 0.535249 0.429 Uiso 0.425(12) 1 calc R U P F 2
C14F C 0.840(3) 0.4630(19) 0.5528(14) 0.427(17) Uani 0.425(12) 1 d D U P F 2
H14K H 0.797805 0.489998 0.555250 0.512 Uiso 0.425(12) 1 calc R U P F 2
H14L H 0.861591 0.448166 0.581704 0.512 Uiso 0.425(12) 1 calc R U P F 2
C15F C 0.807(3) 0.3988(19) 0.5313(13) 0.45(2) Uani 0.425(12) 1 d D U P F 2
H15K H 0.846148 0.371383 0.524354 0.542 Uiso 0.425(12) 1 calc R U P F 2
H15L H 0.774532 0.411246 0.504483 0.542 Uiso 0.425(12) 1 calc R U P F 2
C16F C 0.765(4) 0.354(2) 0.557(2) 0.50(3) Uani 0.425(12) 1 d D U P F 2
H16P H 0.746046 0.314920 0.539890 0.750 Uiso 0.425(12) 1 calc R U P F 2
H16Q H 0.796509 0.340160 0.582754 0.750 Uiso 0.425(12) 1 calc R U P F 2
H16R H 0.724664 0.380151 0.562819 0.750 Uiso 0.425(12) 1 calc R U P F 2
C1H C 0.8495(19) 0.9280(15) 0.6309(8) 0.205(11) Uani 0.421(2) 1 d D U P E 3
H1HA H 0.894062 0.923999 0.652164 0.307 Uiso 0.421(2) 1 calc R U P E 3
H1HB H 0.814177 0.896077 0.636952 0.307 Uiso 0.421(2) 1 calc R U P E 3
H1HC H 0.858920 0.918460 0.603168 0.307 Uiso 0.421(2) 1 calc R U P E 3
C2H C 0.8200(19) 0.9995(18) 0.6314(11) 0.218(10) Uani 0.421(2) 1 d D U P E 3
H2HA H 0.856797 1.031212 0.626087 0.262 Uiso 0.421(2) 1 calc R U P E 3
H2HB H 0.812154 1.008880 0.659795 0.262 Uiso 0.421(2) 1 calc R U P E 3
C3H C 0.7494(18) 1.0132(16) 0.5993(10) 0.204(10) Uani 0.421(2) 1 d D U P E 3
H3HA H 0.755644 1.005204 0.570362 0.244 Uiso 0.421(2) 1 calc R U P E 3
H3HB H 0.710650 0.983823 0.604584 0.244 Uiso 0.421(2) 1 calc R U P E 3
C4H C 0.7322(10) 1.0858(14) 0.6053(6) 0.183(9) Uani 0.421(2) 1 d D U P E 3
H4HA H 0.769426 1.114724 0.597663 0.220 Uiso 0.421(2) 1 calc R U P E 3
H4HB H 0.731386 1.094108 0.635015 0.220 Uiso 0.421(2) 1 calc R U P E 3
C5H C 0.6567(18) 1.103(2) 0.5766(13) 0.242(13) Uani 0.421(2) 1 d D U P E 3
H5HA H 0.659814 1.100000 0.546848 0.290 Uiso 0.421(2) 1 calc R U P E 3
H5HB H 0.621226 1.069493 0.581499 0.290 Uiso 0.421(2) 1 calc R U P E 3
C6H C 0.6304(19) 1.174(2) 0.5854(14) 0.275(15) Uani 0.421(2) 1 d D U P E 3
H6HA H 0.583498 1.182509 0.566987 0.413 Uiso 0.421(2) 1 calc R U P E 3
H6HB H 0.626240 1.177000 0.614728 0.413 Uiso 0.421(2) 1 calc R U P E 3
H6HC H 0.664827 1.207505 0.580079 0.413 Uiso 0.421(2) 1 calc R U P E 3
C1I C 0.6810(19) 1.0982(18) 0.5836(11) 0.300(14) Uani 0.579(2) 1 d D U P E 1
H1IA H 0.731957 1.096719 0.597208 0.450 Uiso 0.579(2) 1 calc R U P E 1
H1IB H 0.653284 1.073624 0.600648 0.450 Uiso 0.579(2) 1 calc R U P E 1
H1IC H 0.673826 1.077600 0.555781 0.450 Uiso 0.579(2) 1 calc R U P E 1
C2I C 0.6553(15) 1.1726(18) 0.5790(12) 0.305(13) Uani 0.579(2) 1 d D U P E 1
H2IA H 0.664873 1.192692 0.607373 0.366 Uiso 0.579(2) 1 calc R U P E 1
H2IB H 0.685326 1.196651 0.562700 0.366 Uiso 0.579(2) 1 calc R U P E 1
C3I C 0.5754(12) 1.1861(11) 0.5581(7) 0.252(9) Uani 0.579(2) 1 d D U P E 1
H3IA H 0.570181 1.188131 0.527271 0.303 Uiso 0.579(2) 1 calc R U P E 1
H3IB H 0.545732 1.148501 0.564367 0.303 Uiso 0.579(2) 1 calc R U P E 1
C4I C 0.5485(16) 1.2503(14) 0.5729(7) 0.312(11) Uani 0.579(2) 1 d D U P E 1
H4IA H 0.535025 1.242388 0.600130 0.375 Uiso 0.579(2) 1 calc R U P E 1
H4IB H 0.587401 1.283934 0.577458 0.375 Uiso 0.579(2) 1 calc R U P E 1
C5I C 0.4856(18) 1.2769(16) 0.5424(10) 0.367(13) Uani 0.579(2) 1 d D U P E 1
H5IA H 0.469804 1.317063 0.555736 0.440 Uiso 0.579(2) 1 calc R U P E 1
H5IB H 0.447093 1.243244 0.540876 0.440 Uiso 0.579(2) 1 calc R U P E 1
C6I C 0.485(2) 1.2964(14) 0.4979(10) 0.339(14) Uani 0.579(2) 1 d D U P E 1
H6IA H 0.436799 1.312506 0.484394 0.509 Uiso 0.579(2) 1 calc R U P E 1
H6IB H 0.519828 1.332059 0.497621 0.509 Uiso 0.579(2) 1 calc R U P E 1
H6IC H 0.496882 1.257479 0.482608 0.509 Uiso 0.579(2) 1 calc R U P E 1
C1J C 0.262(4) 1.597(4) 0.4106(19) 0.60(4) Uani 0.421(2) 1 d D U P E 3
H1JA H 0.225279 1.600904 0.427222 0.895 Uiso 0.421(2) 1 calc R U P E 3
H1JB H 0.304414 1.574574 0.427429 0.895 Uiso 0.421(2) 1 calc R U P E 3
H1JC H 0.275081 1.641044 0.402137 0.895 Uiso 0.421(2) 1 calc R U P E 3
C2J C 0.232(3) 1.555(3) 0.3715(17) 0.490(19) Uani 0.421(2) 1 d D U P E 3
H2JA H 0.217310 1.511248 0.381549 0.588 Uiso 0.421(2) 1 calc R U P E 3
H2JB H 0.188230 1.577144 0.356475 0.588 Uiso 0.421(2) 1 calc R U P E 3
C3J C 0.276(2) 1.538(3) 0.3386(16) 0.468(18) Uani 0.421(2) 1 d D U P E 3
H3JA H 0.304904 1.497721 0.348503 0.562 Uiso 0.421(2) 1 calc R U P E 3
H3JB H 0.309463 1.575176 0.338148 0.562 Uiso 0.421(2) 1 calc R U P E 3
C4J C 0.237(3) 1.524(3) 0.2930(16) 0.417(18) Uani 0.421(2) 1 d D U P E 3
H4JA H 0.253638 1.481224 0.283988 0.500 Uiso 0.421(2) 1 calc R U P E 3
H4JB H 0.184774 1.519940 0.292050 0.500 Uiso 0.421(2) 1 calc R U P E 3
C5J C 0.247(3) 1.578(2) 0.2622(16) 0.41(2) Uani 0.421(2) 1 d D U P E 3
H5JA H 0.212557 1.613515 0.265225 0.496 Uiso 0.421(2) 1 calc R U P E 3
H5JB H 0.295153 1.596686 0.273956 0.496 Uiso 0.421(2) 1 calc R U P E 3
C6J C 0.243(3) 1.573(3) 0.2166(16) 0.48(3) Uani 0.421(2) 1 d D U P E 3
H6JA H 0.252633 1.617606 0.205898 0.719 Uiso 0.421(2) 1 calc R U P E 3
H6JB H 0.278886 1.541443 0.211263 0.719 Uiso 0.421(2) 1 calc R U P E 3
H6JC H 0.195155 1.558503 0.202412 0.719 Uiso 0.421(2) 1 calc R U P E 3
C1K C 1.207(4) 0.703(3) 0.601(3) 0.26(2) Uani 0.152(3) 1 d D U P G 3
H1KA H 1.193151 0.660779 0.585394 0.385 Uiso 0.152(3) 1 calc R U P G 3
H1KB H 1.251030 0.719865 0.593242 0.385 Uiso 0.152(3) 1 calc R U P G 3
H1KC H 1.216523 0.694124 0.630830 0.385 Uiso 0.152(3) 1 calc R U P G 3
C2K C 1.148(4) 0.754(3) 0.589(2) 0.222(14) Uani 0.152(3) 1 d D U P G 3
H2KA H 1.138022 0.760294 0.557976 0.266 Uiso 0.152(3) 1 calc R U P G 3
H2KB H 1.103636 0.734643 0.595433 0.266 Uiso 0.152(3) 1 calc R U P G 3
C3K C 1.160(3) 0.822(3) 0.6095(14) 0.198(11) Uani 0.152(3) 1 d D U P G 3
H3KA H 1.113459 0.843486 0.608474 0.238 Uiso 0.152(3) 1 calc R U P G 3
H3KB H 1.186634 0.850128 0.592795 0.238 Uiso 0.152(3) 1 calc R U P G 3
C4K C 1.203(2) 0.822(4) 0.6552(14) 0.188(13) Uani 0.152(3) 1 d D U P G 3
H4KA H 1.193047 0.864044 0.668686 0.225 Uiso 0.152(3) 1 calc R U P G 3
H4KB H 1.184855 0.784590 0.670193 0.225 Uiso 0.152(3) 1 calc R U P G 3
C5K C 1.283(2) 0.814(3) 0.6605(14) 0.169(11) Uani 0.152(3) 1 d D U P G 3
H5KA H 1.303344 0.859787 0.662869 0.203 Uiso 0.152(3) 1 calc R U P G 3
H5KB H 1.291220 0.794978 0.634067 0.203 Uiso 0.152(3) 1 calc R U P G 3
C6K C 1.328(2) 0.773(3) 0.6961(11) 0.174(17) Uani 0.152(3) 1 d D U P G 3
H6KA H 1.377923 0.774395 0.694104 0.261 Uiso 0.152(3) 1 calc R U P G 3
H6KB H 1.322794 0.792077 0.723018 0.261 Uiso 0.152(3) 1 calc R U P G 3
H6KC H 1.310578 0.726776 0.693996 0.261 Uiso 0.152(3) 1 calc R U P G 3
C1L C 0.960(3) 0.802(2) 0.5340(17) 0.294(19) Uani 0.251(3) 1 d D U P H 4
H1LA H 0.999576 0.771322 0.532233 0.441 Uiso 0.251(3) 1 calc R U P H 4
H1LB H 0.941706 0.790715 0.559018 0.441 Uiso 0.251(3) 1 calc R U P H 4
H1LC H 0.921457 0.796147 0.508985 0.441 Uiso 0.251(3) 1 calc R U P H 4
C2L C 0.986(3) 0.873(3) 0.537(2) 0.262(12) Uani 0.251(3) 1 d D U P H 4
H2LA H 1.006399 0.882337 0.511761 0.315 Uiso 0.251(3) 1 calc R U P H 4
H2LB H 1.026555 0.876930 0.561564 0.315 Uiso 0.251(3) 1 calc R U P H 4
C3L C 0.933(2) 0.929(2) 0.5398(12) 0.253(11) Uani 0.251(3) 1 d D U P H 4
H3LA H 0.954399 0.971920 0.533512 0.304 Uiso 0.251(3) 1 calc R U P H 4
H3LB H 0.889909 0.921670 0.517069 0.304 Uiso 0.251(3) 1 calc R U P H 4
C4L C 0.908(2) 0.939(2) 0.5783(12) 0.200(12) Uani 0.251(3) 1 d D U P H 4
H4LA H 0.892690 0.985916 0.572886 0.240 Uiso 0.251(3) 1 calc R U P H 4
H4LB H 0.955908 0.942657 0.596953 0.240 Uiso 0.251(3) 1 calc R U P H 4
C5L C 0.869(3) 0.927(3) 0.6119(15) 0.205(12) Uani 0.251(3) 1 d D U P H 4
H5LA H 0.901700 0.905243 0.635636 0.247 Uiso 0.251(3) 1 calc R U P H 4
H5LB H 0.829050 0.895626 0.601337 0.247 Uiso 0.251(3) 1 calc R U P H 4
C6L C 0.837(4) 0.990(4) 0.629(2) 0.233(18) Uani 0.251(3) 1 d D U P H 4
H6LA H 0.787107 0.995143 0.614086 0.349 Uiso 0.251(3) 1 calc R U P H 4
H6LB H 0.864638 1.029363 0.623587 0.349 Uiso 0.251(3) 1 calc R U P H 4
H6LC H 0.840249 0.984876 0.658746 0.349 Uiso 0.251(3) 1 calc R U P H 4
C1M C 0.991(3) 0.907(2) 0.5271(13) 0.263(16) Uani 0.327(3) 1 d D U P I 5
H1MA H 1.030986 0.885293 0.518032 0.395 Uiso 0.327(3) 1 calc R U P I 5
H1MB H 0.950353 0.911495 0.503180 0.395 Uiso 0.327(3) 1 calc R U P I 5
H1MC H 1.005991 0.951628 0.538282 0.395 Uiso 0.327(3) 1 calc R U P I 5
C2M C 0.969(3) 0.865(2) 0.5609(19) 0.278(11) Uani 0.327(3) 1 d D U P I 5
H2MA H 0.957996 0.820466 0.548397 0.334 Uiso 0.327(3) 1 calc R U P I 5
H2MB H 1.013009 0.860148 0.583104 0.334 Uiso 0.327(3) 1 calc R U P I 5
C3M C 0.9109(19) 0.8805(17) 0.5830(10) 0.244(10) Uani 0.327(3) 1 d D U P I 5
H3MA H 0.873803 0.846543 0.572114 0.293 Uiso 0.327(3) 1 calc R U P I 5
H3MB H 0.931296 0.867082 0.612371 0.293 Uiso 0.327(3) 1 calc R U P I 5
C4M C 0.869(2) 0.941(2) 0.5873(13) 0.231(12) Uani 0.327(3) 1 d D U P I 5
H4MA H 0.839635 0.948321 0.558862 0.277 Uiso 0.327(3) 1 calc R U P I 5
H4MB H 0.905337 0.977306 0.591808 0.277 Uiso 0.327(3) 1 calc R U P I 5
C5M C 0.820(2) 0.958(2) 0.6166(11) 0.233(12) Uani 0.327(3) 1 d D U P I 5
H5MA H 0.849257 0.967572 0.644826 0.279 Uiso 0.327(3) 1 calc R U P I 5
H5MB H 0.789377 0.918958 0.618874 0.279 Uiso 0.327(3) 1 calc R U P I 5
C6M C 0.770(2) 1.020(2) 0.6023(18) 0.228(16) Uani 0.327(3) 1 d D U P I 5
H6MA H 0.739620 1.027951 0.622636 0.342 Uiso 0.327(3) 1 calc R U P I 5
H6MB H 0.798980 1.059807 0.600688 0.342 Uiso 0.327(3) 1 calc R U P I 5
H6MC H 0.738996 1.011108 0.574691 0.342 Uiso 0.327(3) 1 calc R U P I 5
C1N C 0.574(3) 1.265(3) 0.5395(14) 0.371(18) Uani 0.421(2) 1 d D U P E 3
H1NA H 0.626396 1.265510 0.547211 0.557 Uiso 0.421(2) 1 calc R U P E 3
H1NB H 0.554641 1.269582 0.564798 0.557 Uiso 0.421(2) 1 calc R U P E 3
H1NC H 0.557430 1.223010 0.525353 0.557 Uiso 0.421(2) 1 calc R U P E 3
C2N C 0.548(2) 1.324(2) 0.5101(16) 0.405(17) Uani 0.421(2) 1 d D U P E 3
H2NA H 0.568526 1.319341 0.484894 0.486 Uiso 0.421(2) 1 calc R U P E 3
H2NB H 0.565739 1.365886 0.524317 0.486 Uiso 0.421(2) 1 calc R U P E 3
C3N C 0.466(3) 1.327(3) 0.4963(17) 0.385(17) Uani 0.421(2) 1 d D U P E 3
H3NA H 0.449110 1.280383 0.496917 0.462 Uiso 0.421(2) 1 calc R U P E 3
H3NB H 0.449761 1.351012 0.518976 0.462 Uiso 0.421(2) 1 calc R U P E 3
C4N C 0.425(3) 1.356(3) 0.4562(17) 0.420(18) Uani 0.421(2) 1 d D U P E 3
H4NA H 0.391061 1.321927 0.442358 0.504 Uiso 0.421(2) 1 calc R U P E 3
H4NB H 0.459741 1.363906 0.437992 0.504 Uiso 0.421(2) 1 calc R U P E 3
C5N C 0.383(3) 1.422(2) 0.4566(17) 0.456(19) Uani 0.421(2) 1 d D U P E 3
H5NA H 0.344941 1.413434 0.472314 0.547 Uiso 0.421(2) 1 calc R U P E 3
H5NB H 0.415772 1.455635 0.472423 0.547 Uiso 0.421(2) 1 calc R U P E 3
C6N C 0.348(3) 1.451(3) 0.414(2) 0.49(2) Uani 0.421(2) 1 d D U P E 3
H6NA H 0.322662 1.492707 0.418408 0.731 Uiso 0.421(2) 1 calc R U P E 3
H6NB H 0.384921 1.461637 0.398511 0.731 Uiso 0.421(2) 1 calc R U P E 3
H6NC H 0.313834 1.419284 0.398402 0.731 Uiso 0.421(2) 1 calc R U P E 3
C1O C 0.390(3) 1.368(2) 0.4403(16) 0.46(2) Uani 0.579(2) 1 d D U P E 4
H1OA H 0.399580 1.320816 0.435388 0.684 Uiso 0.579(2) 1 calc R U P E 4
H1OB H 0.434021 1.393989 0.442772 0.684 Uiso 0.579(2) 1 calc R U P E 4
H1OC H 0.372487 1.371976 0.466294 0.684 Uiso 0.579(2) 1 calc R U P E 4
C2O C 0.334(2) 1.3941(17) 0.4043(14) 0.455(18) Uani 0.579(2) 1 d D U P E 4
H2OA H 0.354058 1.384100 0.379470 0.546 Uiso 0.579(2) 1 calc R U P E 4
H2OB H 0.293544 1.362451 0.402603 0.546 Uiso 0.579(2) 1 calc R U P E 4
C3O C 0.298(2) 1.4601(19) 0.3938(13) 0.484(18) Uani 0.579(2) 1 d D U P E 4
H3OA H 0.335106 1.495141 0.397642 0.581 Uiso 0.579(2) 1 calc R U P E 4
H3OB H 0.267742 1.468900 0.414410 0.581 Uiso 0.579(2) 1 calc R U P E 4
C4O C 0.251(2) 1.4683(16) 0.3507(11) 0.468(16) Uani 0.579(2) 1 d D U P E 4
H4OA H 0.284957 1.469658 0.331682 0.562 Uiso 0.579(2) 1 calc R U P E 4
H4OB H 0.225085 1.425315 0.344860 0.562 Uiso 0.579(2) 1 calc R U P E 4
C5O C 0.197(2) 1.521(2) 0.3345(11) 0.457(17) Uani 0.579(2) 1 d D U P E 4
H5OA H 0.151969 1.507721 0.343082 0.548 Uiso 0.579(2) 1 calc R U P E 4
H5OB H 0.213439 1.562726 0.349658 0.548 Uiso 0.579(2) 1 calc R U P E 4
C6O C 0.1771(13) 1.5373(11) 0.2894(9) 0.295(13) Uani 0.579(2) 1 d D U P E 4
H6OA H 0.216622 1.525208 0.276112 0.442 Uiso 0.579(2) 1 calc R U P E 4
H6OB H 0.167621 1.585448 0.285954 0.442 Uiso 0.579(2) 1 calc R U P E 4
H6OC H 0.134001 1.512342 0.276123 0.442 Uiso 0.579(2) 1 calc R U P E 4

loop_
_atom_site_aniso_label
_atom_site_aniso_U_11
_atom_site_aniso_U_22
_atom_site_aniso_U_33
_atom_site_aniso_U_23
_atom_site_aniso_U_13
_atom_site_aniso_U_12
C1 0.144(5) 0.152(5) 0.092(4) 0.006(4) 0.031(4) 0.004(4)
C2 0.147(5) 0.149(5) 0.094(4) 0.011(3) 0.030(4) 0.010(4)
C3 0.140(5) 0.156(5) 0.091(4) 0.015(3) 0.020(4) 0.010(4)
C4 0.136(5) 0.143(5) 0.088(4) -0.002(4) 0.034(4) 0.004(4)
C5 0.156(6) 0.131(4) 0.087(4) -0.001(4) 0.026(4) -0.008(4)
N1 0.157(4) 0.143(4) 0.080(3) 0.003(3) 0.024(3) 0.006(3)
C6 0.156(6) 0.130(5) 0.099(5) 0.007(4) 0.028(5) 0.008(4)
C7 0.167(7) 0.131(4) 0.092(4) 0.006(3) 0.035(5) 0.006(4)
C8 0.187(7) 0.142(5) 0.100(5) 0.012(4) 0.033(4) 0.018(5)
C9 0.188(7) 0.142(5) 0.094(4) 0.007(4) 0.038(5) 0.010(5)
C10 0.180(6) 0.144(5) 0.092(4) 0.008(4) 0.038(4) -0.001(5)
C11 0.161(6) 0.141(5) 0.091(5) 0.005(4) 0.029(5) 0.007(4)
N2 0.164(5) 0.147(4) 0.091(3) -0.003(3) 0.041(3) 0.005(3)
C12 0.157(6) 0.140(5) 0.094(5) -0.005(4) 0.044(4) 0.002(4)
C13 0.155(6) 0.129(4) 0.092(4) 0.007(3) 0.030(4) 0.014(4)
C14 0.164(6) 0.145(5) 0.116(4) 0.006(4) 0.054(5) 0.024(5)
C15 0.181(7) 0.133(5) 0.133(5) 0.005(4) 0.065(5) 0.013(5)
C16 0.158(6) 0.129(4) 0.113(5) 0.008(3) 0.044(4) 0.010(4)
C17 0.134(5) 0.119(4) 0.099(4) 0.000(3) 0.033(4) 0.001(4)
C18 0.122(5) 0.124(4) 0.099(4) -0.004(4) 0.025(4) 0.003(4)
N3 0.128(4) 0.123(3) 0.104(4) -0.002(3) 0.020(3) 0.000(3)
C19 0.141(5) 0.137(5) 0.087(4) 0.000(4) 0.016(4) -0.001(4)
C20 0.142(5) 0.144(5) 0.103(5) 0.001(4) 0.012(4) 0.006(4)
C21 0.161(6) 0.167(6) 0.100(5) 0.008(4) 0.023(4) 0.021(5)
C22 0.161(6) 0.164(5) 0.095(4) 0.008(4) 0.025(4) 0.021(5)
C23 0.171(7) 0.150(5) 0.085(4) 0.001(4) 0.024(4) 0.016(5)
C24 0.138(5) 0.133(5) 0.092(4) 0.000(4) 0.018(4) 0.011(4)
N4 0.140(4) 0.138(4) 0.080(3) -0.004(3) 0.021(3) -0.001(3)
C25 0.131(5) 0.127(4) 0.083(4) -0.002(3) 0.017(4) 0.001(4)
C26 0.127(5) 0.140(4) 0.081(4) -0.001(3) 0.023(4) 0.003(4)
C27 0.129(5) 0.127(4) 0.092(4) -0.002(3) 0.025(4) 0.009(4)
C28 0.137(5) 0.122(4) 0.096(4) -0.003(3) 0.028(4) 0.001(4)
C29 0.163(7) 0.139(5) 0.086(4) -0.002(4) 0.019(4) 0.003(5)
C30 0.160(7) 0.160(6) 0.095(4) 0.013(4) 0.028(4) 0.008(5)
C31 0.170(7) 0.160(6) 0.089(4) 0.015(4) 0.026(4) 0.008(5)
C32 0.155(7) 0.157(6) 0.089(4) -0.005(4) 0.019(4) -0.005(6)
C33 0.183(8) 0.136(6) 0.094(4) 0.001(3) 0.029(5) 0.015(5)
C34 0.168(7) 0.153(6) 0.098(4) 0.000(4) 0.027(4) 0.002(6)
C35 0.173(8) 0.145(6) 0.093(4) 0.006(4) 0.029(4) 0.002(7)
C36 0.177(8) 0.168(8) 0.114(5) 0.018(4) 0.002(5) -0.005(6)
C37 0.183(8) 0.174(7) 0.126(5) 0.018(5) 0.017(5) -0.016(7)
C38 0.162(7) 0.167(7) 0.101(5) 0.003(5) 0.026(5) -0.002(6)
C39 0.160(7) 0.168(8) 0.116(5) -0.014(4) 0.031(5) 0.002(5)
C40 0.172(7) 0.149(6) 0.106(4) -0.011(4) 0.031(5) 0.003(6)
C41 0.150(6) 0.160(6) 0.120(6) -0.006(5) 0.032(5) -0.002(5)
C42 0.158(6) 0.188(7) 0.113(6) 0.006(5) 0.030(5) -0.010(5)
C43 0.156(6) 0.169(6) 0.114(5) 0.014(5) 0.032(4) -0.007(5)
C44 0.142(5) 0.155(6) 0.119(6) -0.002(5) 0.027(4) 0.011(4)
C45 0.180(6) 0.127(5) 0.117(5) 0.002(4) 0.020(4) 0.008(5)
C46 0.176(6) 0.145(5) 0.107(5) -0.003(5) 0.022(4) 0.002(4)
C47 0.139(5) 0.123(5) 0.126(6) 0.002(4) 0.032(4) 0.011(4)
C48 0.150(5) 0.157(7) 0.115(5) 0.011(4) 0.028(4) 0.006(4)
C49 0.153(5) 0.141(5) 0.124(5) 0.013(5) 0.031(4) 0.005(4)
C50 0.137(5) 0.130(5) 0.120(5) -0.009(4) 0.028(4) -0.001(4)
C51 0.139(5) 0.133(6) 0.120(5) 0.006(4) 0.022(4) 0.011(4)
C52 0.149(5) 0.135(5) 0.112(5) 0.001(5) 0.016(4) 0.007(4)
C53 0.135(5) 0.132(6) 0.126(5) 0.009(4) 0.022(4) 0.006(4)
C54 0.136(5) 0.140(6) 0.133(5) -0.009(4) 0.028(4) 0.003(4)
C55 0.144(5) 0.128(5) 0.133(5) -0.009(4) 0.014(4) 0.002(4)
C56 0.146(5) 0.145(6) 0.110(4) 0.008(4) 0.030(4) 0.011(5)
C57 0.158(6) 0.133(6) 0.119(5) 0.008(4) 0.027(4) 0.005(4)
C58 0.161(6) 0.136(5) 0.114(4) 0.008(4) 0.037(4) 0.011(4)
C59 0.154(7) 0.175(7) 0.077(3) 0.016(4) 0.030(3) 0.024(7)
C60 0.163(7) 0.170(7) 0.105(4) 0.034(4) 0.041(4) 0.025(6)
C61 0.174(8) 0.177(7) 0.113(5) 0.039(4) 0.050(5) 0.022(7)
C62 0.157(7) 0.172(7) 0.093(4) 0.020(4) 0.039(4) 0.008(8)
C63 0.154(7) 0.174(8) 0.084(4) 0.006(4) 0.039(4) 0.024(6)
C64 0.163(7) 0.162(6) 0.078(3) 0.004(3) 0.031(4) 0.015(6)
C65 0.172(8) 0.158(6) 0.094(4) 0.014(4) 0.050(5) 0.013(6)
C66 0.179(7) 0.169(7) 0.106(5) 0.018(4) 0.046(5) 0.001(6)
C67 0.181(7) 0.151(5) 0.110(5) 0.004(5) 0.066(5) 0.003(5)
C68 0.166(6) 0.157(6) 0.102(5) 0.005(5) 0.054(5) 0.004(6)
C69 0.178(7) 0.146(6) 0.118(5) 0.013(4) 0.059(6) 0.023(5)
C70 0.165(7) 0.162(6) 0.109(5) -0.006(5) 0.041(5) 0.004(6)
C71 0.160(6) 0.156(6) 0.100(5) 0.001(4) 0.049(5) 0.002(5)
C72 0.164(6) 0.176(6) 0.108(5) 0.000(5) 0.056(5) 0.005(5)
C73 0.170(6) 0.175(6) 0.111(5) -0.004(5) 0.064(5) 0.004(5)
C74 0.150(5) 0.161(6) 0.101(5) -0.003(4) 0.049(4) 0.015(5)
C75 0.175(6) 0.147(6) 0.133(6) 0.008(5) 0.063(5) 0.015(5)
C76 0.167(6) 0.149(5) 0.117(5) -0.009(5) 0.046(4) -0.006(4)
C77 0.140(5) 0.158(6) 0.113(6) 0.013(5) 0.053(4) 0.018(4)
C78 0.144(5) 0.158(6) 0.114(5) 0.022(4) 0.048(4) 0.017(4)
C79 0.145(5) 0.152(5) 0.098(4) 0.011(4) 0.045(3) 0.011(4)
C80 0.143(5) 0.152(6) 0.104(5) 0.010(4) 0.045(4) 0.014(4)
C81 0.145(5) 0.165(6) 0.105(5) 0.012(4) 0.035(4) 0.028(4)
C82 0.145(5) 0.156(5) 0.115(5) 0.013(5) 0.044(4) 0.014(4)
C83 0.148(5) 0.145(6) 0.097(4) 0.015(4) 0.034(3) 0.005(4)
C84 0.158(5) 0.165(7) 0.097(4) 0.006(4) 0.043(4) -0.013(4)
C85 0.177(6) 0.149(5) 0.089(4) 0.015(4) 0.033(4) -0.012(4)
C86 0.168(6) 0.147(6) 0.088(4) -0.001(4) 0.035(4) 0.004(5)
C87 0.175(6) 0.140(6) 0.102(4) 0.017(4) 0.042(4) 0.005(4)
C88 0.182(6) 0.142(5) 0.091(4) 0.011(4) 0.041(4) 0.021(4)
Si1 0.1491(16) 0.1828(18) 0.1249(13) 0.0357(12) 0.0510(11) 0.0240(13)
C1A 0.175(7) 0.268(9) 0.124(5) 0.067(5) 0.036(5) 0.016(6)
C2A 0.177(7) 0.260(9) 0.194(8) 0.063(7) 0.029(6) -0.057(7)
C3A 0.185(11) 0.242(13) 0.212(12) 0.060(10) 0.055(9) 0.011(10)
C4A 0.188(10) 0.190(10) 0.178(9) 0.049(8) 0.024(8) -0.030(8)
C5A 0.233(13) 0.209(12) 0.184(11) 0.037(9) 0.014(10) -0.022(11)
C6A 0.33(2) 0.216(15) 0.29(2) 0.053(14) 0.008(18) -0.042(15)
C13A 0.23(2) 0.23(2) 0.203(19) 0.066(19) 0.001(19) -0.02(2)
C14A 0.25(2) 0.26(2) 0.23(2) 0.04(2) 0.02(2) -0.02(2)
C15A 0.27(3) 0.28(3) 0.23(2) 0.03(2) 0.00(2) -0.04(2)
C16A 0.34(5) 0.26(4) 0.33(4) 0.04(4) 0.02(4) -0.03(4)
C1B 0.172(6) 0.214(7) 0.157(5) 0.056(5) 0.082(5) 0.062(5)
C2B 0.242(9) 0.194(7) 0.212(8) 0.085(6) 0.113(7) 0.066(6)
C3B 0.273(11) 0.256(11) 0.222(9) 0.072(8) 0.124(9) 0.079(9)
C4B 0.258(16) 0.197(13) 0.256(17) 0.038(12) 0.113(14) 0.083(12)
C5B 0.30(2) 0.229(18) 0.259(19) 0.009(16) 0.087(19) 0.052(16)
C6B 0.32(3) 0.27(3) 0.36(3) 0.02(3) 0.11(3) 0.07(2)
C14B 0.35(2) 0.27(2) 0.30(2) 0.02(2) 0.07(2) 0.02(2)
C15B 0.29(2) 0.22(2) 0.27(3) -0.03(2) 0.12(2) -0.01(2)
C16B 0.32(4) 0.28(3) 0.44(5) 0.02(3) 0.10(3) 0.01(3)
C1C 0.166(6) 0.197(7) 0.128(5) 0.029(5) 0.067(5) 0.036(5)
C2C 0.217(9) 0.275(10) 0.131(6) 0.005(6) 0.040(6) -0.002(8)
C3C 0.240(16) 0.344(16) 0.118(9) -0.011(11) 0.052(9) 0.014(16)
C4C 0.315(18) 0.348(17) 0.125(9) -0.025(11) 0.073(12) 0.039(15)
C5C 0.348(19) 0.301(17) 0.187(13) -0.052(12) 0.086(13) 0.035(15)
C6C 0.47(4) 0.34(3) 0.28(3) -0.04(2) 0.11(2) 0.02(3)
C13C 0.28(2) 0.33(2) 0.155(19) -0.023(18) 0.037(19) 0.06(2)
C14C 0.28(2) 0.32(2) 0.152(17) -0.006(17) 0.069(18) 0.06(2)
C15C 0.35(3) 0.34(3) 0.22(2) -0.02(2) 0.06(2) 0.01(2)
C16C 0.45(5) 0.41(4) 0.31(4) 0.01(4) 0.07(4) 0.08(4)
Si2 0.236(3) 0.179(2) 0.210(2) 0.0443(18) 0.132(2) 0.0580(19)
C1D 0.196(9) 0.173(8) 0.329(14) 0.053(9) 0.117(9) 0.051(7)
C2D 0.186(9) 0.212(10) 0.282(12) 0.069(9) 0.108(9) 0.056(8)
C3D 0.216(12) 0.287(15) 0.366(18) 0.078(13) 0.063(12) 0.052(11)
C4D 0.24(2) 0.24(2) 0.34(2) 0.058(18) 0.024(18) -0.040(16)
C5D 0.27(2) 0.29(2) 0.32(2) 0.060(18) -0.01(2) 0.000(18)
C6D 0.24(2) 0.35(3) 0.36(3) 0.12(3) 0.15(2) 0.07(2)
C14D 0.24(2) 0.27(2) 0.36(2) 0.096(19) 0.00(2) -0.027(19)
C15D 0.30(3) 0.34(3) 0.42(3) 0.09(2) 0.04(2) -0.02(2)
C16D 0.25(3) 0.52(6) 0.76(7) 0.28(6) 0.22(4) 0.04(4)
C1E 0.239(10) 0.301(11) 0.276(11) 0.079(9) 0.164(9) 0.081(9)
C2E 0.197(12) 0.232(13) 0.197(11) 0.024(10) 0.116(10) 0.030(11)
C3E 0.218(13) 0.251(15) 0.199(14) 0.028(13) 0.134(12) 0.006(12)
C4E 0.189(11) 0.175(12) 0.157(10) 0.025(9) 0.049(9) 0.008(9)
C5E 0.170(11) 0.171(11) 0.163(11) 0.046(9) 0.067(9) -0.004(9)
C6E 0.180(14) 0.224(16) 0.201(15) 0.009(12) 0.056(12) -0.013(12)
C12E 0.29(2) 0.40(3) 0.32(2) 0.13(2) 0.14(2) 0.07(2)
C13E 0.31(2) 0.33(2) 0.24(2) 0.083(18) 0.074(18) -0.014(19)
C14E 0.263(19) 0.30(2) 0.23(2) 0.009(18) -0.026(17) -0.031(18)
C15E 0.26(2) 0.31(2) 0.27(2) -0.03(2) 0.03(2) -0.031(19)
C16E 0.35(3) 0.38(4) 0.26(3) 0.05(3) 0.14(3) 0.03(4)
C1F 0.372(17) 0.238(10) 0.201(10) 0.017(9) 0.145(11) 0.088(10)
C2F 0.53(2) 0.248(12) 0.221(12) -0.041(11) 0.129(14) 0.057(14)
C3F 0.60(3) 0.22(2) 0.26(2) -0.020(17) 0.07(2) 0.01(2)
C4F 0.64(3) 0.28(2) 0.23(2) -0.061(18) 0.07(2) 0.07(2)
C5F 0.67(4) 0.32(3) 0.194(19) -0.082(18) 0.00(2) 0.00(3)
C6F 0.62(6) 0.28(3) 0.49(5) 0.04(3) 0.18(5) -0.01(4)
C13F 0.58(3) 0.22(2) 0.27(2) -0.04(2) 0.09(2) 0.06(2)
C14F 0.60(4) 0.25(3) 0.39(3) -0.09(2) 0.01(3) 0.02(3)
C15F 0.63(5) 0.21(3) 0.44(4) -0.16(3) -0.04(4) 0.00(3)
C16F 0.63(7) 0.28(4) 0.61(7) -0.19(5) 0.20(6) -0.15(4)
C1H 0.24(2) 0.25(2) 0.103(16) 0.018(17) -0.011(16) -0.07(2)
C2H 0.22(2) 0.34(2) 0.084(13) 0.044(15) 0.015(14) -0.120(19)
C3H 0.16(2) 0.36(2) 0.080(12) 0.031(15) 0.014(13) -0.087(19)
C4H 0.137(15) 0.34(2) 0.062(9) 0.033(14) 0.005(9) -0.077(17)
C5H 0.22(2) 0.38(3) 0.122(17) -0.06(2) 0.030(17) -0.10(2)
C6H 0.28(3) 0.41(3) 0.17(2) -0.08(2) 0.14(2) -0.16(3)
C1I 0.35(3) 0.41(3) 0.19(3) -0.05(2) 0.18(2) -0.16(3)
C2I 0.31(2) 0.42(3) 0.20(2) -0.06(2) 0.07(2) -0.07(3)
C3I 0.27(2) 0.323(19) 0.180(16) -0.107(16) 0.084(14) -0.051(19)
C4I 0.33(2) 0.39(3) 0.24(2) -0.08(2) 0.117(18) 0.03(2)
C5I 0.39(3) 0.36(3) 0.35(3) -0.12(2) 0.08(2) 0.05(2)
C6I 0.36(3) 0.27(3) 0.40(3) -0.17(2) 0.12(3) -0.02(2)
C1J 0.64(7) 0.57(7) 0.61(8) -0.17(6) 0.22(7) -0.27(6)
C2J 0.43(4) 0.41(3) 0.62(4) -0.18(3) 0.09(3) -0.14(3)
C3J 0.40(3) 0.38(3) 0.61(4) -0.18(3) 0.08(3) -0.09(3)
C4J 0.34(3) 0.33(3) 0.56(4) -0.18(3) 0.06(3) -0.09(3)
C5J 0.31(3) 0.36(3) 0.55(5) -0.20(4) 0.06(4) -0.04(3)
C6J 0.30(4) 0.42(5) 0.66(8) -0.28(6) -0.03(6) -0.11(4)
C1K 0.22(5) 0.29(5) 0.28(5) 0.07(5) 0.10(4) 0.04(5)
C2K 0.24(2) 0.26(2) 0.20(3) 0.04(2) 0.12(2) 0.03(2)
C3K 0.21(2) 0.21(2) 0.19(2) 0.02(2) 0.083(18) 0.02(2)
C4K 0.19(2) 0.20(2) 0.18(2) 0.03(2) 0.06(2) 0.02(2)
C5K 0.16(2) 0.18(2) 0.16(2) 0.03(2) 0.02(2) 0.00(2)
C6K 0.16(4) 0.28(5) 0.08(2) 0.02(3) 0.04(2) 0.06(4)
C1L 0.27(3) 0.31(4) 0.25(3) 0.00(3) -0.04(3) 0.01(3)
C2L 0.26(2) 0.30(2) 0.21(2) 0.00(2) 0.02(2) -0.04(2)
C3L 0.23(2) 0.28(2) 0.21(2) -0.007(19) -0.015(19) -0.032(18)
C4L 0.18(2) 0.24(2) 0.143(18) 0.02(2) -0.041(19) 0.00(2)
C5L 0.20(2) 0.27(2) 0.12(2) 0.03(2) -0.02(2) -0.049(19)
C6L 0.21(3) 0.35(3) 0.11(3) 0.03(3) -0.02(3) -0.10(3)
C1M 0.32(3) 0.29(3) 0.19(3) -0.07(3) 0.05(3) -0.01(3)
C2M 0.27(2) 0.29(2) 0.24(2) 0.005(19) -0.014(19) -0.042(18)
C3M 0.24(2) 0.29(2) 0.173(17) 0.007(18) -0.029(16) -0.047(19)
C4M 0.22(2) 0.28(2) 0.162(19) 0.002(19) -0.03(2) -0.04(2)
C5M 0.23(2) 0.33(2) 0.111(19) 0.007(19) -0.007(19) -0.08(2)
C6M 0.14(3) 0.36(3) 0.16(2) 0.09(2) -0.02(2) -0.12(2)
C1N 0.39(4) 0.44(4) 0.27(3) -0.02(3) 0.03(3) 0.09(4)
C2N 0.45(3) 0.36(3) 0.40(3) -0.12(3) 0.08(3) 0.04(3)
C3N 0.41(3) 0.37(3) 0.38(3) -0.09(3) 0.10(3) -0.01(3)
C4N 0.39(4) 0.39(3) 0.46(4) -0.09(3) 0.05(3) -0.06(3)
C5N 0.40(4) 0.42(4) 0.52(4) -0.07(3) 0.03(3) -0.16(3)
C6N 0.36(5) 0.44(4) 0.60(5) -0.10(5) -0.04(4) -0.13(4)
C1O 0.39(4) 0.45(4) 0.50(5) -0.09(4) 0.03(3) -0.20(4)
C2O 0.37(3) 0.40(3) 0.55(4) -0.12(3) 0.00(3) -0.18(3)
C3O 0.43(4) 0.39(3) 0.59(4) -0.15(3) 0.01(3) -0.16(3)
C4O 0.41(3) 0.36(3) 0.61(4) -0.20(3) 0.06(3) -0.11(3)
C5O 0.37(3) 0.38(3) 0.60(4) -0.19(3) 0.08(3) -0.10(2)
C6O 0.22(2) 0.209(17) 0.40(3) -0.091(19) -0.05(2) 0.011(14)

loop_
_atom_type_symbol
_atom_type_description
_atom_type_scat_dispersion_real
_atom_type_scat_dispersion_imag
_atom_type_scat_source
C C 0.0048 0.0027 'International Tables Vol C Tables 4.2.6.8 and 6.1.1.4'
H H 0.0000 0.0000 'International Tables Vol C Tables 4.2.6.8 and 6.1.1.4'
N N 0.0088 0.0056 'International Tables Vol C Tables 4.2.6.8 and 6.1.1.4'
Si Si 0.1113 0.1142 'International Tables Vol C Tables 4.2.6.8 and 6.1.1.4'

loop_
_geom_angle_atom_site_label_1
_geom_angle_atom_site_label_2
_geom_angle_atom_site_label_3
_geom_angle
_geom_angle_site_symmetry_1
_geom_angle_site_symmetry_3
_geom_angle_publ_flag
C2 C1 H1 118.2 . . ?
C26 C1 H1 118.2 . . ?
C26 C1 C2 123.7(5) . . ?
C1 C2 Si1 122.4(5) . . ?
C3 C2 C1 115.6(6) . . ?
C3 C2 Si1 122.0(5) . . ?
C2 C3 H3 118.9 . . ?
C2 C3 C4 122.3(6) . . ?
C4 C3 H3 118.9 . . ?
C3 C4 C5 120.3(7) . . ?
C3 C4 C27 120.4(5) . . ?
C27 C4 C5 119.3(6) . . ?
N1 C5 C4 118.0(7) . . ?
N1 C5 C12 123.2(6) . . ?
C12 C5 C4 118.8(7) . . ?
C5 N1 C6 116.8(6) . . ?
N1 C6 C7 118.9(7) . . ?
N1 C6 C11 120.8(6) . . ?
C11 C6 C7 120.4(6) . . ?
C6 C7 C29 123.7(6) . . ?
C8 C7 C6 116.5(7) . . ?
C8 C7 C29 118.7(7) . . ?
C7 C8 H8 118.7 . . ?
C7 C8 C9 122.7(7) . . ?
C9 C8 H8 118.7 . . ?
C8 C9 H9 118.6 . . ?
C10 C9 C8 122.9(6) . . ?
C10 C9 H9 118.6 . . ?
C9 C10 C11 115.4(7) . . ?
C9 C10 C86 120.1(6) . 3_666 ?
C11 C10 C86 123.8(7) . 3_666 ?
C6 C11 C10 121.5(7) . . ?
N2 C11 C6 121.7(6) . . ?
N2 C11 C10 116.8(7) . . ?
C12 N2 C11 117.7(6) . . ?
N2 C12 C5 119.8(6) . . ?
N2 C12 C13 119.2(7) . . ?
C13 C12 C5 121.0(6) . . ?
C14 C13 C12 121.0(6) . . ?
C14 C13 C28 119.5(6) . . ?
C28 C13 C12 119.5(7) . . ?
C13 C14 H14 118.5 . . ?
C13 C14 C15 123.0(6) . . ?
C15 C14 H14 118.5 . . ?
C14 C15 C16 116.3(6) . . ?
C14 C15 Si2 121.5(5) . . ?
C16 C15 Si2 122.2(6) . . ?
C15 C16 H16 118.9 . . ?
C17 C16 C15 122.2(6) . . ?
C17 C16 H16 118.9 . . ?
C16 C17 C18 120.3(7) . . ?
C16 C17 C28 120.9(5) . . ?
C28 C17 C18 118.8(6) . . ?
N3 C18 C17 118.7(6) . . ?
N3 C18 C25 121.6(5) . . ?
C25 C18 C17 119.6(7) . . ?
C18 N3 C19 118.0(5) . . ?
N3 C19 C20 118.4(7) . . ?
N3 C19 C24 120.5(6) . . ?
C24 C19 C20 120.8(6) . . ?
C19 C20 C56 121.3(6) . 3_666 ?
C21 C20 C19 116.4(7) . . ?
C21 C20 C56 120.8(7) . 3_666 ?
C20 C21 H21 118.6 . . ?
C20 C21 C22 122.8(6) . . ?
C22 C21 H21 118.6 . . ?
C21 C22 H22 118.5 . . ?
C23 C22 C21 123.0(6) . . ?
C23 C22 H22 118.5 . . ?
C22 C23 C24 116.0(7) . . ?
C22 C23 C59 122.7(7) . . ?
C24 C23 C59 119.5(7) . . ?
C19 C24 C23 120.3(7) . . ?
N4 C24 C19 120.6(6) . . ?
N4 C24 C23 119.0(7) . . ?
C25 N4 C24 118.0(5) . . ?
C18 C25 C26 120.2(6) . . ?
N4 C25 C18 121.3(6) . . ?
N4 C25 C26 118.5(6) . . ?
C1 C26 C25 121.6(6) . . ?
C27 C26 C1 118.9(6) . . ?
C27 C26 C25 119.5(6) . . ?
C4 C27 C28 121.0(6) . . ?
C26 C27 C4 119.2(6) . . ?
C26 C27 C28 119.8(6) . . ?
C13 C28 C27 120.1(7) . . ?
C17 C28 C13 117.9(6) . . ?
C17 C28 C27 121.9(6) . . ?
C30 C29 C7 121.5(7) . . ?
C34 C29 C7 119.4(7) . . ?
C34 C29 C30 118.3(7) . . ?
C29 C30 H30 120.2 . . ?
C31 C30 C29 119.7(7) . . ?
C31 C30 H30 120.2 . . ?
C30 C31 H31 118.8 . . ?
C30 C31 C32 122.5(7) . . ?
C32 C31 H31 118.8 . . ?
C31 C32 C33 116.1(7) . . ?
C31 C32 C35 120.9(8) . . ?
C33 C32 C35 122.2(8) . . ?
C32 C33 H33 118.9 . . ?
C34 C33 C32 122.1(7) . . ?
C34 C33 H33 118.9 . . ?
C29 C34 H34 120.0 . . ?
C33 C34 C29 120.1(7) . . ?
C33 C34 H34 120.0 . . ?
C36 C35 C32 119.6(8) . . ?
C36 C35 C40 116.2(8) . . ?
C40 C35 C32 122.9(8) . . ?
C35 C36 H36 118.9 . . ?
C37 C36 C35 122.3(8) . . ?
C37 C36 H36 118.9 . . ?
C36 C37 H37 119.4 . . ?
C36 C37 C38 121.2(8) . . ?
C38 C37 H37 119.4 . . ?
C37 C38 C41 116.9(9) . . ?
C39 C38 C37 117.4(7) . . ?
C39 C38 C41 124.8(9) . . ?
C38 C39 H39 119.2 . . ?
C40 C39 C38 121.6(7) . . ?
C40 C39 H39 119.2 . . ?
C35 C40 H40 119.6 . . ?
C39 C40 C35 120.9(7) . . ?
C39 C40 H40 119.6 . . ?
C42 C41 C38 123.3(8) . . ?
C42 C41 C46 117.7(7) . . ?
C46 C41 C38 117.9(8) . . ?
C41 C42 H42 118.8 . . ?
C43 C42 C41 122.3(7) . . ?
C43 C42 H42 118.8 . . ?
C42 C43 H43 119.7 . . ?
C42 C43 C44 120.6(7) . . ?
C44 C43 H43 119.7 . . ?
C43 C44 C45 116.3(6) . . ?
C43 C44 C47 121.8(8) . . ?
C45 C44 C47 121.1(7) . . ?
C44 C45 H45 118.0 . . ?
C46 C45 C44 124.1(6) . . ?
C46 C45 H45 118.0 . . ?
C41 C46 H46 121.0 . . ?
C45 C46 C41 117.9(7) . . ?
C45 C46 H46 121.0 . . ?
C48 C47 C44 119.0(7) . . ?
C52 C47 C44 123.5(7) . . ?
C52 C47 C48 117.0(6) . . ?
C47 C48 H48 118.9 . . ?
C49 C48 C47 122.3(6) . . ?
C49 C48 H48 118.9 . . ?
C48 C49 H49 120.2 . . ?
C48 C49 C50 119.6(6) . . ?
C50 C49 H49 120.2 . . ?
C49 C50 C51 118.3(6) . . ?
C49 C50 C53 117.7(7) . . ?
C51 C50 C53 123.1(7) . . ?
C50 C51 H51 119.5 . . ?
C52 C51 C50 120.9(6) . . ?
C52 C51 H51 119.5 . . ?
C47 C52 C51 121.5(6) . . ?
C47 C52 H52 119.2 . . ?
C51 C52 H52 119.2 . . ?
C54 C53 C50 122.0(7) . . ?
C58 C53 C50 119.8(7) . . ?
C58 C53 C54 117.4(6) . . ?
C53 C54 H54 119.5 . . ?
C55 C54 C53 121.1(6) . . ?
C55 C54 H54 119.5 . . ?
C54 C55 H55 119.8 . . ?
C54 C55 C56 120.4(6) . . ?
C56 C55 H55 119.8 . . ?
C55 C56 C20 123.0(7) . 3_666 ?
C57 C56 C20 119.4(7) . 3_666 ?
C57 C56 C55 116.8(6) . . ?
C56 C57 H57 118.6 . . ?
C58 C57 C56 122.8(6) . . ?
C58 C57 H57 118.6 . . ?
C53 C58 C57 120.7(7) . . ?
C53 C58 H58 119.6 . . ?
C57 C58 H58 119.6 . . ?
C60 C59 C23 115.8(8) . . ?
C64 C59 C23 126.8(9) . . ?
C64 C59 C60 116.8(7) . . ?
C59 C60 H60 119.4 . . ?
C61 C60 C59 121.2(7) . . ?
C61 C60 H60 119.4 . . ?
C60 C61 H61 119.0 . . ?
C60 C61 C62 122.0(8) . . ?
C62 C61 H61 119.0 . . ?
C61 C62 C63 116.0(8) . . ?
C61 C62 C65 119.6(10) . . ?
C63 C62 C65 123.7(9) . . ?
C62 C63 H63 119.1 . . ?
C64 C63 C62 121.8(7) . . ?
C64 C63 H63 119.1 . . ?
C59 C64 H64 119.4 . . ?
C63 C64 C59 121.1(7) . . ?
C63 C64 H64 119.4 . . ?
C66 C65 C62 122.1(8) . . ?
C70 C65 C62 118.8(8) . . ?
C70 C65 C66 117.8(8) . . ?
C65 C66 H66 119.2 . . ?
C67 C66 C65 121.7(7) . . ?
C67 C66 H66 119.2 . . ?
C66 C67 H67 119.2 . . ?
C66 C67 C68 121.6(7) . . ?
C68 C67 H67 119.2 . . ?
C67 C68 C69 115.3(7) . . ?
C67 C68 C71 119.7(8) . . ?
C69 C68 C71 124.0(8) . . ?
C68 C69 H69 118.3 . . ?
C70 C69 C68 123.3(7) . . ?
C70 C69 H69 118.3 . . ?
C65 C70 H70 120.3 . . ?
C69 C70 C65 119.3(8) . . ?
C69 C70 H70 120.3 . . ?
C72 C71 C68 124.2(7) . . ?
C76 C71 C68 118.4(8) . . ?
C76 C71 C72 117.1(7) . . ?
C71 C72 H72 118.4 . . ?
C73 C72 C71 123.1(7) . . ?
C73 C72 H72 118.4 . . ?
C72 C73 H73 120.0 . . ?
C72 C73 C74 120.0(7) . . ?
C74 C73 H73 120.0 . . ?
C73 C74 C75 116.4(7) . . ?
C73 C74 C77 121.5(8) . . ?
C75 C74 C77 120.9(6) . . ?
C74 C75 H75 118.6 . . ?
C76 C75 C74 122.9(7) . . ?
C76 C75 H75 118.6 . . ?
C71 C76 H76 120.1 . . ?
C75 C76 C71 119.9(7) . . ?
C75 C76 H76 120.1 . . ?
C78 C77 C74 121.0(7) . . ?
C82 C77 C74 121.2(7) . . ?
C82 C77 C78 117.0(6) . . ?
C77 C78 H78 119.1 . . ?
C79 C78 C77 121.7(6) . . ?
C79 C78 H78 119.1 . . ?
C78 C79 H79 119.5 . . ?
C78 C79 C80 121.0(6) . . ?
C80 C79 H79 119.5 . . ?
C79 C80 C81 117.6(6) . . ?
C79 C80 C83 118.4(7) . . ?
C81 C80 C83 123.1(6) . . ?
C80 C81 H81 119.3 . . ?
C82 C81 C80 121.4(6) . . ?
C82 C81 H81 119.3 . . ?
C77 C82 H82 119.7 . . ?
C81 C82 C77 120.5(7) . . ?
C81 C82 H82 119.7 . . ?
C84 C83 C80 121.7(6) . . ?
C88 C83 C80 119.1(7) . . ?
C88 C83 C84 118.0(6) . . ?
C83 C84 H84 119.4 . . ?
C85 C84 C83 121.3(6) . . ?
C85 C84 H84 119.4 . . ?
C84 C85 H85 119.6 . . ?
C86 C85 C84 120.8(6) . . ?
C86 C85 H85 119.6 . . ?
C85 C86 C10 121.4(7) . 3_666 ?
C85 C86 C87 117.0(6) . . ?
C87 C86 C10 120.3(6) . 3_666 ?
C86 C87 H87 119.2 . . ?
C88 C87 C86 121.6(6) . . ?
C88 C87 H87 119.2 . . ?
C83 C88 H88 119.7 . . ?
C87 C88 C83 120.5(6) . . ?
C87 C88 H88 119.7 . . ?
C1A Si1 C2 106.4(4) . . ?
C1A Si1 C1B 112.9(4) . . ?
C1B Si1 C2 108.9(3) . . ?
C1C Si1 C2 109.5(3) . . ?
C1C Si1 C1A 109.7(4) . . ?
C1C Si1 C1B 109.3(4) . . ?
Si1 C1A H1AA 108.6 . . ?
Si1 C1A H1AB 108.6 . . ?
H1AA C1A H1AB 107.5 . . ?
C2A C1A Si1 114.9(5) . . ?
C2A C1A H1AA 108.6 . . ?
C2A C1A H1AB 108.6 . . ?
C1A C2A H2AA 108.7 . . ?
C1A C2A H2AB 108.7 . . ?
C1A C2A H2AC 110.1 . . ?
C1A C2A H2AD 110.1 . . ?
C1A C2A C3A 114.0(9) . . ?
C1A C2A C13A 108(2) . . ?
H2AA C2A H2AB 107.6 . . ?
H2AC C2A H2AD 108.4 . . ?
C3A C2A H2AA 108.7 . . ?
C3A C2A H2AB 108.7 . . ?
C13A C2A H2AC 110.1 . . ?
C13A C2A H2AD 110.1 . . ?
C2A C3A H3AA 108.4 . . ?
C2A C3A H3AB 108.4 . . ?
H3AA C3A H3AB 107.5 . . ?
C4A C3A C2A 115.4(12) . . ?
C4A C3A H3AA 108.4 . . ?
C4A C3A H3AB 108.4 . . ?
C3A C4A H4AA 109.4 . . ?
C3A C4A H4AB 109.4 . . ?
C3A C4A C5A 111.3(10) . . ?
H4AA C4A H4AB 108.0 . . ?
C5A C4A H4AA 109.4 . . ?
C5A C4A H4AB 109.4 . . ?
C4A C5A H5AA 109.5 . . ?
C4A C5A H5AB 109.5 . . ?
C4A C5A C6A 110.6(12) . . ?
H5AA C5A H5AB 108.1 . . ?
C6A C5A H5AA 109.5 . . ?
C6A C5A H5AB 109.5 . . ?
C5A C6A H6AA 109.5 . . ?
C5A C6A H6AB 109.5 . . ?
C5A C6A H6AC 109.5 . . ?
H6AA C6A H6AB 109.5 . . ?
H6AA C6A H6AC 109.5 . . ?
H6AB C6A H6AC 109.5 . . ?
C2A C13A H13A 106.9 . . ?
C2A C13A H13B 106.9 . . ?
H13A C13A H13B 106.7 . . ?
C14A C13A C2A 122(3) . . ?
C14A C13A H13A 106.9 . . ?
C14A C13A H13B 106.9 . . ?
C13A C14A H14A 106.8 . . ?
C13A C14A H14B 106.8 . . ?
C13A C14A C15A 122(4) . . ?
H14A C14A H14B 106.6 . . ?
C15A C14A H14A 106.8 . . ?
C15A C14A H14B 106.8 . . ?
C14A C15A H15A 106.2 . . ?
C14A C15A H15B 106.2 . . ?
C14A C15A C16A 124(5) . . ?
H15A C15A H15B 106.4 . . ?
C16A C15A H15A 106.2 . . ?
C16A C15A H15B 106.2 . . ?
C15A C16A H16A 109.5 . . ?
C15A C16A H16B 109.5 . . ?
C15A C16A H16C 109.5 . . ?
H16A C16A H16B 109.5 . . ?
H16A C16A H16C 109.5 . . ?
H16B C16A H16C 109.5 . . ?
Si1 C1B H1BA 109.0 . . ?
Si1 C1B H1BB 109.0 . . ?
H1BA C1B H1BB 107.8 . . ?
C2B C1B Si1 113.1(5) . . ?
C2B C1B H1BA 109.0 . . ?
C2B C1B H1BB 109.0 . . ?
C1B C2B H2BA 109.1 . . ?
C1B C2B H2BB 109.1 . . ?
C1B C2B C3B 112.3(7) . . ?
H2BA C2B H2BB 107.9 . . ?
C3B C2B H2BA 109.1 . . ?
C3B C2B H2BB 109.1 . . ?
C2B C3B H3BA 108.3 . . ?
C2B C3B H3BB 108.3 . . ?
C2B C3B H3BC 111.8 . . ?
C2B C3B H3BD 111.8 . . ?
H3BA C3B H3BB 107.4 . . ?
H3BC C3B H3BD 109.5 . . ?
C4B C3B C2B 115.9(10) . . ?
C4B C3B H3BA 108.3 . . ?
C4B C3B H3BB 108.3 . . ?
C14B C3B C2B 99.8(18) . . ?
C14B C3B H3BC 111.8 . . ?
C14B C3B H3BD 111.8 . . ?
C3B C4B H4BA 108.5 . . ?
C3B C4B H4BB 108.5 . . ?
C3B C4B C5B 115.2(17) . . ?
H4BA C4B H4BB 107.5 . . ?
C5B C4B H4BA 108.5 . . ?
C5B C4B H4BB 108.5 . . ?
C4B C5B H5BA 113.2 . . ?
C4B C5B H5BB 113.2 . . ?
C4B C5B C6B 93(2) . . ?
H5BA C5B H5BB 110.5 . . ?
C6B C5B H5BA 113.2 . . ?
C6B C5B H5BB 113.2 . . ?
C5B C6B H6BA 109.5 . . ?
C5B C6B H6BB 109.5 . . ?
C5B C6B H6BC 109.5 . . ?
H6BA C6B H6BB 109.5 . . ?
H6BA C6B H6BC 109.5 . . ?
H6BB C6B H6BC 109.5 . . ?
C3B C14B H14C 102.7 . . ?
C3B C14B H14D 102.7 . . ?
C3B C14B C15B 138(3) . . ?
H14C C14B H14D 105.0 . . ?
C15B C14B H14C 102.7 . . ?
C15B C14B H14D 102.7 . . ?
C14B C15B H15C 98.3 . . ?
C14B C15B H15D 98.3 . . ?
H15C C15B H15D 103.8 . . ?
C16B C15B C14B 153(4) . . ?
C16B C15B H15C 98.3 . . ?
C16B C15B H15D 98.3 . . ?
C15B C16B H16D 109.5 . . ?
C15B C16B H16E 109.5 . . ?
C15B C16B H16F 109.5 . . ?
H16D C16B H16E 109.5 . . ?
H16D C16B H16F 109.5 . . ?
H16E C16B H16F 109.5 . . ?
Si1 C1C H1CA 108.6 . . ?
Si1 C1C H1CB 108.6 . . ?
H1CA C1C H1CB 107.6 . . ?
C2C C1C Si1 114.6(5) . . ?
C2C C1C H1CA 108.6 . . ?
C2C C1C H1CB 108.6 . . ?
C1C C2C H2CA 107.3 . . ?
C1C C2C H2CB 107.3 . . ?
C1C C2C H2CC 111.9 . . ?
C1C C2C H2CD 111.9 . . ?
C1C C2C C3C 120.0(12) . . ?
C1C C2C C13C 99.3(18) . . ?
H2CA C2C H2CB 106.9 . . ?
H2CC C2C H2CD 109.6 . . ?
C3C C2C H2CA 107.3 . . ?
C3C C2C H2CB 107.3 . . ?
C13C C2C H2CC 111.9 . . ?
C13C C2C H2CD 111.9 . . ?
C2C C3C H3CA 110.2 . . ?
C2C C3C H3CB 110.2 . . ?
H3CA C3C H3CB 108.5 . . ?
C4C C3C C2C 107.5(13) . . ?
C4C C3C H3CA 110.2 . . ?
C4C C3C H3CB 110.2 . . ?
C3C C4C H4CA 109.9 . . ?
C3C C4C H4CB 109.9 . . ?
H4CA C4C H4CB 108.3 . . ?
C5C C4C C3C 109.0(16) . . ?
C5C C4C H4CA 109.9 . . ?
C5C C4C H4CB 109.9 . . ?
C4C C5C H5CA 110.7 . . ?
C4C C5C H5CB 110.7 . . ?
C4C C5C C6C 105.0(17) . . ?
H5CA C5C H5CB 108.8 . . ?
C6C C5C H5CA 110.7 . . ?
C6C C5C H5CB 110.7 . . ?
C5C C6C H6CA 109.5 . . ?
C5C C6C H6CB 109.5 . . ?
C5C C6C H6CC 109.5 . . ?
H6CA C6C H6CB 109.5 . . ?
H6CA C6C H6CC 109.5 . . ?
H6CB C6C H6CC 109.5 . . ?
C2C C13C H13C 110.2 . . ?
C2C C13C H13D 110.2 . . ?
H13C C13C H13D 108.5 . . ?
C14C C13C C2C 108(3) . . ?
C14C C13C H13C 110.2 . . ?
C14C C13C H13D 110.2 . . ?
C13C C14C H14E 108.3 . . ?
C13C C14C H14F 108.3 . . ?
H14E C14C H14F 107.4 . . ?
C15C C14C C13C 116(4) . . ?
C15C C14C H14E 108.3 . . ?
C15C C14C H14F 108.3 . . ?
C14C C15C H15E 109.0 . . ?
C14C C15C H15F 109.0 . . ?
H15E C15C H15F 107.8 . . ?
C16C C15C C14C 113(3) . . ?
C16C C15C H15E 109.0 . . ?
C16C C15C H15F 109.0 . . ?
C15C C16C H16G 109.5 . . ?
C15C C16C H16H 109.5 . . ?
C15C C16C H16I 109.5 . . ?
H16G C16C H16H 109.5 . . ?
H16G C16C H16I 109.5 . . ?
H16H C16C H16I 109.5 . . ?
C15 Si2 C1E 107.7(4) . . ?
C1D Si2 C15 110.3(4) . . ?
C1D Si2 C1E 106.5(6) . . ?
C1D Si2 C1F 103.8(6) . . ?
C1F Si2 C15 108.5(5) . . ?
C1F Si2 C1E 119.8(5) . . ?
Si2 C1D H1DA 108.8 . . ?
Si2 C1D H1DB 108.8 . . ?
H1DA C1D H1DB 107.7 . . ?
C2D C1D Si2 113.8(7) . . ?
C2D C1D H1DA 108.8 . . ?
C2D C1D H1DB 108.8 . . ?
C1D C2D H2DA 108.0 . . ?
C1D C2D H2DB 108.0 . . ?
H2DA C2D H2DB 107.3 . . ?
C3D C2D C1D 117.1(11) . . ?
C3D C2D H2DA 108.0 . . ?
C3D C2D H2DB 108.0 . . ?
C2D C3D H3DA 105.8 . . ?
C2D C3D H3DB 105.8 . . ?
C2D C3D H3DC 109.3 . . ?
C2D C3D H3DD 109.3 . . ?
C2D C3D C4D 126(2) . . ?
C2D C3D C14D 112(2) . . ?
H3DA C3D H3DB 106.2 . . ?
H3DC C3D H3DD 108.0 . . ?
C4D C3D H3DA 105.8 . . ?
C4D C3D H3DB 105.8 . . ?
C14D C3D H3DC 109.3 . . ?
C14D C3D H3DD 109.3 . . ?
C3D C4D H4DA 111.6 . . ?
C3D C4D H4DB 111.6 . . ?
H4DA C4D H4DB 109.4 . . ?
C5D C4D C3D 101(2) . . ?
C5D C4D H4DA 111.6 . . ?
C5D C4D H4DB 111.6 . . ?
C4D C5D H5DA 109.2 . . ?
C4D C5D H5DB 109.2 . . ?
H5DA C5D H5DB 107.9 . . ?
C6D C5D C4D 112(2) . . ?
C6D C5D H5DA 109.2 . . ?
C6D C5D H5DB 109.2 . . ?
C5D C6D H6DA 109.5 . . ?
C5D C6D H6DB 109.5 . . ?
C5D C6D H6DC 109.5 . . ?
H6DA C6D H6DB 109.5 . . ?
H6DA C6D H6DC 109.5 . . ?
H6DB C6D H6DC 109.5 . . ?
C3D C14D H14G 100.5 . . ?
C3D C14D H14H 100.5 . . ?
H14G C14D H14H 104.3 . . ?
C15D C14D C3D 145(4) . . ?
C15D C14D H14G 100.5 . . ?
C15D C14D H14H 100.5 . . ?
C14D C15D H15G 107.0 . . ?
C14D C15D H15H 107.0 . . ?
C14D C15D C16D 121(2) . . ?
H15G C15D H15H 106.8 . . ?
C16D C15D H15G 107.0 . . ?
C16D C15D H15H 107.0 . . ?
C15D C16D H16J 109.5 . . ?
C15D C16D H16K 109.5 . . ?
C15D C16D H16L 109.5 . . ?
H16J C16D H16K 109.5 . . ?
H16J C16D H16L 109.5 . . ?
H16K C16D H16L 109.5 . . ?
Si2 C1E H1EC 109.8 . . ?
Si2 C1E H1ED 109.8 . . ?
Si2 C1E H1EA 107.5 . . ?
Si2 C1E H1EB 107.5 . . ?
H1EC C1E H1ED 108.3 . . ?
H1EA C1E H1EB 107.0 . . ?
C2E C1E Si2 109.3(8) . . ?
C2E C1E H1EC 109.8 . . ?
C2E C1E H1ED 109.8 . . ?
C12E C1E Si2 119.5(12) . . ?
C12E C1E H1EA 107.5 . . ?
C12E C1E H1EB 107.5 . . ?
C1E C2E H2EA 109.6 . . ?
C1E C2E H2EB 109.6 . . ?
H2EA C2E H2EB 108.2 . . ?
C3E C2E C1E 110.1(12) . . ?
C3E C2E H2EA 109.6 . . ?
C3E C2E H2EB 109.6 . . ?
C2E C3E H3EA 108.7 . . ?
C2E C3E H3EB 108.7 . . ?
H3EA C3E H3EB 107.6 . . ?
C4E C3E C2E 114.3(13) . . ?
C4E C3E H3EA 108.7 . . ?
C4E C3E H3EB 108.7 . . ?
C3E C4E H4EA 108.1 . . ?
C3E C4E H4EB 108.1 . . ?
C3E C4E C5E 116.8(13) . . ?
H4EA C4E H4EB 107.3 . . ?
C5E C4E H4EA 108.1 . . ?
C5E C4E H4EB 108.1 . . ?
C4E C5E H5EA 108.7 . . ?
C4E C5E H5EB 108.7 . . ?
H5EA C5E H5EB 107.6 . . ?
C6E C5E C4E 114.2(13) . . ?
C6E C5E H5EA 108.7 . . ?
C6E C5E H5EB 108.7 . . ?
C5E C6E H6EA 109.5 . . ?
C5E C6E H6EB 109.5 . . ?
C5E C6E H6EC 109.5 . . ?
H6EA C6E H6EB 109.5 . . ?
H6EA C6E H6EC 109.5 . . ?
H6EB C6E H6EC 109.5 . . ?
C1E C12E H12A 107.2 . . ?
C1E C12E H12B 107.2 . . ?
C1E C12E C13E 120.3(18) . . ?
H12A C12E H12B 106.9 . . ?
C13E C12E H12A 107.2 . . ?
C13E C12E H12B 107.2 . . ?
C12E C13E H13E 108.3 . . ?
C12E C13E H13F 108.3 . . ?
H13E C13E H13F 107.4 . . ?
C14E C13E C12E 115.8(17) . . ?
C14E C13E H13E 108.3 . . ?
C14E C13E H13F 108.3 . . ?
C13E C14E H14I 107.3 . . ?
C13E C14E H14J 107.3 . . ?
C13E C14E C15E 120.0(19) . . ?
H14I C14E H14J 106.9 . . ?
C15E C14E H14I 107.3 . . ?
C15E C14E H14J 107.3 . . ?
C14E C15E H15I 107.5 . . ?
C14E C15E H15J 107.5 . . ?
H15I C15E H15J 107.0 . . ?
C16E C15E C14E 119.1(19) . . ?
C16E C15E H15I 107.5 . . ?
C16E C15E H15J 107.5 . . ?
C15E C16E H16M 109.5 . . ?
C15E C16E H16N 109.5 . . ?
C15E C16E H16O 109.5 . . ?
H16M C16E H16N 109.5 . . ?
H16M C16E H16O 109.5 . . ?
H16N C16E H16O 109.5 . . ?
Si2 C1F H1FA 108.5 . . ?
Si2 C1F H1FB 108.5 . . ?
H1FA C1F H1FB 107.5 . . ?
C2F C1F Si2 115.2(9) . . ?
C2F C1F H1FA 108.5 . . ?
C2F C1F H1FB 108.5 . . ?
C1F C2F H2FA 111.0 . . ?
C1F C2F H2FB 111.0 . . ?
C1F C2F H2FC 103.3 . . ?
C1F C2F H2FD 103.3 . . ?
C1F C2F C3F 103.6(18) . . ?
C1F C2F C13F 135(2) . . ?
H2FA C2F H2FB 109.0 . . ?
H2FC C2F H2FD 105.2 . . ?
C3F C2F H2FA 111.0 . . ?
C3F C2F H2FB 111.0 . . ?
C13F C2F H2FC 103.3 . . ?
C13F C2F H2FD 103.3 . . ?
C2F C3F H3FA 109.4 . . ?
C2F C3F H3FB 109.4 . . ?
H3FA C3F H3FB 108.0 . . ?
C4F C3F C2F 111.0(19) . . ?
C4F C3F H3FA 109.4 . . ?
C4F C3F H3FB 109.4 . . ?
C3F C4F H4FA 108.0 . . ?
C3F C4F H4FB 108.0 . . ?
C3F C4F C5F 117(2) . . ?
H4FA C4F H4FB 107.3 . . ?
C5F C4F H4FA 108.0 . . ?
C5F C4F H4FB 108.0 . . ?
C4F C5F H5FA 108.7 . . ?
C4F C5F H5FB 108.7 . . ?
H5FA C5F H5FB 107.6 . . ?
C6F C5F C4F 114(3) . . ?
C6F C5F H5FA 108.7 . . ?
C6F C5F H5FB 108.7 . . ?
C5F C6F H6FA 109.5 . . ?
C5F C6F H6FB 109.5 . . ?
C5F C6F H6FC 109.5 . . ?
H6FA C6F H6FB 109.5 . . ?
H6FA C6F H6FC 109.5 . . ?
H6FB C6F H6FC 109.5 . . ?
C2F C13F H13G 108.2 . . ?
C2F C13F H13H 108.2 . . ?
H13G C13F H13H 107.4 . . ?
C14F C13F C2F 116(3) . . ?
C14F C13F H13G 108.2 . . ?
C14F C13F H13H 108.2 . . ?
C13F C14F H14K 103.4 . . ?
C13F C14F H14L 103.4 . . ?
C13F C14F C15F 135(4) . . ?
H14K C14F H14L 105.2 . . ?
C15F C14F H14K 103.4 . . ?
C15F C14F H14L 103.4 . . ?
C14F C15F H15K 108.2 . . ?
C14F C15F H15L 108.2 . . ?
C14F C15F C16F 116(3) . . ?
H15K C15F H15L 107.4 . . ?
C16F C15F H15K 108.2 . . ?
C16F C15F H15L 108.2 . . ?
C15F C16F H16P 109.5 . . ?
C15F C16F H16Q 109.5 . . ?
C15F C16F H16R 109.5 . . ?
H16P C16F H16Q 109.5 . . ?
H16P C16F H16R 109.5 . . ?
H16Q C16F H16R 109.5 . . ?
H1HA C1H H1HB 109.5 . . ?
H1HA C1H H1HC 109.5 . . ?
H1HB C1H H1HC 109.5 . . ?
C2H C1H H1HA 109.5 . . ?
C2H C1H H1HB 109.5 . . ?
C2H C1H H1HC 109.5 . . ?
C1H C2H H2HA 108.5 . . ?
C1H C2H H2HB 108.5 . . ?
C1H C2H C3H 115(2) . . ?
H2HA C2H H2HB 107.5 . . ?
C3H C2H H2HA 108.5 . . ?
C3H C2H H2HB 108.5 . . ?
C2H C3H H3HA 110.7 . . ?
C2H C3H H3HB 110.7 . . ?
H3HA C3H H3HB 108.8 . . ?
C4H C3H C2H 105(2) . . ?
C4H C3H H3HA 110.7 . . ?
C4H C3H H3HB 110.7 . . ?
C3H C4H H4HA 109.8 . . ?
C3H C4H H4HB 109.8 . . ?
C3H C4H C5H 109(2) . . ?
H4HA C4H H4HB 108.3 . . ?
C5H C4H H4HA 109.8 . . ?
C5H C4H H4HB 109.8 . . ?
C4H C5H H5HA 109.1 . . ?
C4H C5H H5HB 109.1 . . ?
H5HA C5H H5HB 107.9 . . ?
C6H C5H C4H 112(2) . . ?
C6H C5H H5HA 109.1 . . ?
C6H C5H H5HB 109.1 . . ?
C5H C6H H6HA 109.5 . . ?
C5H C6H H6HB 109.5 . . ?
C5H C6H H6HC 109.5 . . ?
H6HA C6H H6HB 109.5 . . ?
H6HA C6H H6HC 109.5 . . ?
H6HB C6H H6HC 109.5 . . ?
H1IA C1I H1IB 109.5 . . ?
H1IA C1I H1IC 109.5 . . ?
H1IB C1I H1IC 109.5 . . ?
C2I C1I H1IA 109.5 . . ?
C2I C1I H1IB 109.5 . . ?
C2I C1I H1IC 109.5 . . ?
C1I C2I H2IA 107.9 . . ?
C1I C2I H2IB 107.9 . . ?
H2IA C2I H2IB 107.2 . . ?
C3I C2I C1I 118(2) . . ?
C3I C2I H2IA 107.9 . . ?
C3I C2I H2IB 107.9 . . ?
C2I C3I H3IA 109.2 . . ?
C2I C3I H3IB 109.2 . . ?
H3IA C3I H3IB 107.9 . . ?
C4I C3I C2I 112(2) . . ?
C4I C3I H3IA 109.2 . . ?
C4I C3I H3IB 109.2 . . ?
C3I C4I H4IA 109.2 . . ?
C3I C4I H4IB 109.2 . . ?
H4IA C4I H4IB 107.9 . . ?
C5I C4I C3I 112(2) . . ?
C5I C4I H4IA 109.2 . . ?
C5I C4I H4IB 109.2 . . ?
C4I C5I H5IA 106.0 . . ?
C4I C5I H5IB 106.0 . . ?
C4I C5I C6I 125(3) . . ?
H5IA C5I H5IB 106.3 . . ?
C6I C5I H5IA 106.0 . . ?
C6I C5I H5IB 106.0 . . ?
C5I C6I H6IA 109.5 . . ?
C5I C6I H6IB 109.5 . . ?
C5I C6I H6IC 109.5 . . ?
H6IA C6I H6IB 109.5 . . ?
H6IA C6I H6IC 109.5 . . ?
H6IB C6I H6IC 109.5 . . ?
H1JA C1J H1JB 109.5 . . ?
H1JA C1J H1JC 109.5 . . ?
H1JB C1J H1JC 109.5 . . ?
C2J C1J H1JA 109.5 . . ?
C2J C1J H1JB 109.5 . . ?
C2J C1J H1JC 109.5 . . ?
C1J C2J H2JA 106.5 . . ?
C1J C2J H2JB 106.5 . . ?
H2JA C2J H2JB 106.5 . . ?
C3J C2J C1J 123(3) . . ?
C3J C2J H2JA 106.5 . . ?
C3J C2J H2JB 106.5 . . ?
C2J C3J H3JA 107.4 . . ?
C2J C3J H3JB 107.4 . . ?
C2J C3J C4J 120(3) . . ?
H3JA C3J H3JB 106.9 . . ?
C4J C3J H3JA 107.4 . . ?
C4J C3J H3JB 107.4 . . ?
C3J C4J H4JA 108.6 . . ?
C3J C4J H4JB 108.6 . . ?
H4JA C4J H4JB 107.6 . . ?
C5J C4J C3J 115(3) . . ?
C5J C4J H4JA 108.6 . . ?
C5J C4J H4JB 108.6 . . ?
C4J C5J H5JA 104.7 . . ?
C4J C5J H5JB 104.7 . . ?
H5JA C5J H5JB 105.7 . . ?
C6J C5J C4J 130(3) . . ?
C6J C5J H5JA 104.7 . . ?
C6J C5J H5JB 104.7 . . ?
C5J C6J H6JA 109.5 . . ?
C5J C6J H6JB 109.5 . . ?
C5J C6J H6JC 109.5 . . ?
H6JA C6J H6JB 109.5 . . ?
H6JA C6J H6JC 109.5 . . ?
H6JB C6J H6JC 109.5 . . ?
H1KA C1K H1KB 109.5 . . ?
H1KA C1K H1KC 109.5 . . ?
H1KB C1K H1KC 109.5 . . ?
C2K C1K H1KA 109.5 . . ?
C2K C1K H1KB 109.5 . . ?
C2K C1K H1KC 109.5 . . ?
C1K C2K H2KA 108.1 . . ?
C1K C2K H2KB 108.1 . . ?
H2KA C2K H2KB 107.3 . . ?
C3K C2K C1K 117(3) . . ?
C3K C2K H2KA 108.1 . . ?
C3K C2K H2KB 108.1 . . ?
C2K C3K H3KA 108.4 . . ?
C2K C3K H3KB 108.4 . . ?
C2K C3K C4K 115(3) . . ?
H3KA C3K H3KB 107.5 . . ?
C4K C3K H3KA 108.4 . . ?
C4K C3K H3KB 108.4 . . ?
C3K C4K H4KA 108.6 . . ?
C3K C4K H4KB 108.6 . . ?
H4KA C4K H4KB 107.6 . . ?
C5K C4K C3K 115(3) . . ?
C5K C4K H4KA 108.6 . . ?
C5K C4K H4KB 108.6 . . ?
C4K C5K H5KA 106.8 . . ?
C4K C5K H5KB 106.9 . . ?
C4K C5K C6K 122(3) . . ?
H5KA C5K H5KB 106.7 . . ?
C6K C5K H5KA 106.9 . . ?
C6K C5K H5KB 106.9 . . ?
C5K C6K H6KA 109.5 . . ?
C5K C6K H6KB 109.5 . . ?
C5K C6K H6KC 109.5 . . ?
H6KA C6K H6KB 109.5 . . ?
H6KA C6K H6KC 109.5 . . ?
H6KB C6K H6KC 109.5 . . ?
H1LA C1L H1LB 109.5 . . ?
H1LA C1L H1LC 109.5 . . ?
H1LB C1L H1LC 109.5 . . ?
C2L C1L H1LA 109.5 . . ?
C2L C1L H1LB 109.5 . . ?
C2L C1L H1LC 109.5 . . ?
C1L C2L H2LA 107.8 . . ?
C1L C2L H2LB 107.8 . . ?
C1L C2L C3L 118(3) . . ?
H2LA C2L H2LB 107.1 . . ?
C3L C2L H2LA 107.8 . . ?
C3L C2L H2LB 107.8 . . ?
C2L C3L H3LA 107.3 . . ?
C2L C3L H3LB 107.3 . . ?
H3LA C3L H3LB 106.9 . . ?
C4L C3L C2L 120(3) . . ?
C4L C3L H3LA 107.3 . . ?
C4L C3L H3LB 107.3 . . ?
C3L C4L H4LA 96.2 . . ?
C3L C4L H4LB 96.2 . . ?
C3L C4L C5L 160(4) . . ?
H4LA C4L H4LB 103.4 . . ?
C5L C4L H4LA 96.2 . . ?
C5L C4L H4LB 96.2 . . ?
C4L C5L H5LA 108.3 . . ?
C4L C5L H5LB 108.3 . . ?
C4L C5L C6L 116(3) . . ?
H5LA C5L H5LB 107.4 . . ?
C6L C5L H5LA 108.3 . . ?
C6L C5L H5LB 108.3 . . ?
C5L C6L H6LA 109.5 . . ?
C5L C6L H6LB 109.5 . . ?
C5L C6L H6LC 109.5 . . ?
H6LA C6L H6LB 109.5 . . ?
H6LA C6L H6LC 109.5 . . ?
H6LB C6L H6LC 109.5 . . ?
H1MA C1M H1MB 109.5 . . ?
H1MA C1M H1MC 109.5 . . ?
H1MB C1M H1MC 109.5 . . ?
C2M C1M H1MA 109.5 . . ?
C2M C1M H1MB 109.5 . . ?
C2M C1M H1MC 109.5 . . ?
C1M C2M H2MA 105.6 . . ?
C1M C2M H2MB 105.6 . . ?
H2MA C2M H2MB 106.1 . . ?
C3M C2M C1M 127(3) . . ?
C3M C2M H2MA 105.6 . . ?
C3M C2M H2MB 105.6 . . ?
C2M C3M H3MA 103.8 . . ?
C2M C3M H3MB 103.8 . . ?
H3MA C3M H3MB 105.4 . . ?
C4M C3M C2M 134(3) . . ?
C4M C3M H3MA 103.8 . . ?
C4M C3M H3MB 103.8 . . ?
C3M C4M H4MA 104.2 . . ?
C3M C4M H4MB 104.2 . . ?
C3M C4M C5M 132(3) . . ?
H4MA C4M H4MB 105.5 . . ?
C5M C4M H4MA 104.2 . . ?
C5M C4M H4MB 104.2 . . ?
C4M C5M H5MA 108.6 . . ?
C4M C5M H5MB 108.6 . . ?
C4M C5M C6M 115(3) . . ?
H5MA C5M H5MB 107.6 . . ?
C6M C5M H5MA 108.6 . . ?
C6M C5M H5MB 108.6 . . ?
C5M C6M H6MA 109.5 . . ?
C5M C6M H6MB 109.5 . . ?
C5M C6M H6MC 109.5 . . ?
H6MA C6M H6MB 109.5 . . ?
H6MA C6M H6MC 109.5 . . ?
H6MB C6M H6MC 109.5 . . ?
H1NA C1N H1NB 109.5 . . ?
H1NA C1N H1NC 109.5 . . ?
H1NB C1N H1NC 109.5 . . ?
C2N C1N H1NA 109.5 . . ?
C2N C1N H1NB 109.5 . . ?
C2N C1N H1NC 109.5 . . ?
C1N C2N H2NA 109.0 . . ?
C1N C2N H2NB 108.9 . . ?
C1N C2N C3N 113(3) . . ?
H2NA C2N H2NB 107.8 . . ?
C3N C2N H2NA 109.0 . . ?
C3N C2N H2NB 109.0 . . ?
C2N C3N H3NA 105.9 . . ?
C2N C3N H3NB 105.9 . . ?
H3NA C3N H3NB 106.2 . . ?
C4N C3N C2N 126(4) . . ?
C4N C3N H3NA 105.9 . . ?
C4N C3N H3NB 105.9 . . ?
C3N C4N H4NA 107.3 . . ?
C3N C4N H4NB 107.3 . . ?
C3N C4N C5N 120(3) . . ?
H4NA C4N H4NB 106.9 . . ?
C5N C4N H4NA 107.3 . . ?
C5N C4N H4NB 107.3 . . ?
C4N C5N H5NA 108.1 . . ?
C4N C5N H5NB 108.1 . . ?
H5NA C5N H5NB 107.3 . . ?
C6N C5N C4N 117(3) . . ?
C6N C5N H5NA 108.1 . . ?
C6N C5N H5NB 108.1 . . ?
C5N C6N H6NA 109.5 . . ?
C5N C6N H6NB 109.5 . . ?
C5N C6N H6NC 109.5 . . ?
H6NA C6N H6NB 109.5 . . ?
H6NA C6N H6NC 109.5 . . ?
H6NB C6N H6NC 109.5 . . ?
H1OA C1O H1OB 109.5 . . ?
H1OA C1O H1OC 109.5 . . ?
H1OB C1O H1OC 109.5 . . ?
C2O C1O H1OA 109.5 . . ?
C2O C1O H1OB 109.5 . . ?
C2O C1O H1OC 109.5 . . ?
C1O C2O H2OA 103.5 . . ?
C1O C2O H2OB 103.5 . . ?
H2OA C2O H2OB 105.3 . . ?
C3O C2O C1O 135(3) . . ?
C3O C2O H2OA 103.5 . . ?
C3O C2O H2OB 103.5 . . ?
C2O C3O H3OA 107.9 . . ?
C2O C3O H3OB 107.9 . . ?
C2O C3O C4O 117(3) . . ?
H3OA C3O H3OB 107.2 . . ?
C4O C3O H3OA 107.9 . . ?
C4O C3O H3OB 107.9 . . ?
C3O C4O H4OA 104.9 . . ?
C3O C4O H4OB 104.9 . . ?
H4OA C4O H4OB 105.8 . . ?
C5O C4O C3O 129(3) . . ?
C5O C4O H4OA 104.9 . . ?
C5O C4O H4OB 104.9 . . ?
C4O C5O H5OA 107.0 . . ?
C4O C5O H5OB 107.0 . . ?
H5OA C5O H5OB 106.8 . . ?
C6O C5O C4O 121(3) . . ?
C6O C5O H5OA 107.1 . . ?
C6O C5O H5OB 107.0 . . ?
C5O C6O H6OA 109.5 . . ?
C5O C6O H6OB 109.5 . . ?
C5O C6O H6OC 109.5 . . ?
H6OA C6O H6OB 109.5 . . ?
H6OA C6O H6OC 109.5 . . ?
H6OB C6O H6OC 109.5 . . ?

loop_
_geom_bond_atom_site_label_1
_geom_bond_atom_site_label_2
_geom_bond_distance
_geom_bond_site_symmetry_2
_geom_bond_publ_flag
C1 H1 0.9500 . ?
C1 C2 1.415(8) . ?
C1 C26 1.401(8) . ?
C2 C3 1.390(7) . ?
C2 Si1 1.876(7) . ?
C3 H3 0.9500 . ?
C3 C4 1.405(8) . ?
C4 C5 1.473(8) . ?
C4 C27 1.404(7) . ?
C5 N1 1.326(7) . ?
C5 C12 1.439(8) . ?
N1 C6 1.362(7) . ?
C6 C7 1.422(9) . ?
C6 C11 1.414(9) . ?
C7 C8 1.383(8) . ?
C7 C29 1.473(9) . ?
C8 H8 0.9500 . ?
C8 C9 1.398(9) . ?
C9 H9 0.9500 . ?
C9 C10 1.370(9) . ?
C10 C11 1.447(8) . ?
C10 C86 1.488(9) 3_666 ?
C11 N2 1.363(7) . ?
N2 C12 1.334(7) . ?
C12 C13 1.433(8) . ?
C13 C14 1.387(8) . ?
C13 C28 1.422(8) . ?
C14 H14 0.9500 . ?
C14 C15 1.391(9) . ?
C15 C16 1.402(8) . ?
C15 Si2 1.890(8) . ?
C16 H16 0.9500 . ?
C16 C17 1.387(8) . ?
C17 C18 1.470(8) . ?
C17 C28 1.388(8) . ?
C18 N3 1.320(7) . ?
C18 C25 1.413(8) . ?
N3 C19 1.356(7) . ?
C19 C20 1.435(8) . ?
C19 C24 1.419(8) . ?
C20 C21 1.369(8) . ?
C20 C56 1.506(9) 3_666 ?
C21 H21 0.9500 . ?
C21 C22 1.393(9) . ?
C22 H22 0.9500 . ?
C22 C23 1.376(8) . ?
C23 C24 1.446(8) . ?
C23 C59 1.480(9) . ?
C24 N4 1.351(7) . ?
N4 C25 1.328(6) . ?
C25 C26 1.467(8) . ?
C26 C27 1.391(7) . ?
C27 C28 1.451(8) . ?
C29 C30 1.418(9) . ?
C29 C34 1.397(8) . ?
C30 H30 0.9500 . ?
C30 C31 1.369(9) . ?
C31 H31 0.9500 . ?
C31 C32 1.400(9) . ?
C32 C33 1.413(9) . ?
C32 C35 1.470(9) . ?
C33 H33 0.9500 . ?
C33 C34 1.373(9) . ?
C34 H34 0.9500 . ?
C35 C36 1.407(9) . ?
C35 C40 1.408(9) . ?
C36 H36 0.9500 . ?
C36 C37 1.363(10) . ?
C37 H37 0.9500 . ?
C37 C38 1.394(10) . ?
C38 C39 1.389(9) . ?
C38 C41 1.472(10) . ?
C39 H39 0.9500 . ?
C39 C40 1.386(9) . ?
C40 H40 0.9500 . ?
C41 C42 1.393(9) . ?
C41 C46 1.428(9) . ?
C42 H42 0.9500 . ?
C42 C43 1.355(9) . ?
C43 H43 0.9500 . ?
C43 C44 1.400(8) . ?
C44 C45 1.404(9) . ?
C44 C47 1.488(9) . ?
C45 H45 0.9500 . ?
C45 C46 1.355(8) . ?
C46 H46 0.9500 . ?
C47 C48 1.403(8) . ?
C47 C52 1.370(8) . ?
C48 H48 0.9500 . ?
C48 C49 1.387(8) . ?
C49 H49 0.9500 . ?
C49 C50 1.391(8) . ?
C50 C51 1.391(8) . ?
C50 C53 1.492(9) . ?
C51 H51 0.9500 . ?
C51 C52 1.391(8) . ?
C52 H52 0.9500 . ?
C53 C54 1.417(8) . ?
C53 C58 1.376(8) . ?
C54 H54 0.9500 . ?
C54 C55 1.394(8) . ?
C55 H55 0.9500 . ?
C55 C56 1.400(9) . ?
C56 C57 1.391(8) . ?
C57 H57 0.9500 . ?
C57 C58 1.378(8) . ?
C58 H58 0.9500 . ?
C59 C60 1.418(9) . ?
C59 C64 1.410(9) . ?
C60 H60 0.9500 . ?
C60 C61 1.353(9) . ?
C61 H61 0.9500 . ?
C61 C62 1.408(9) . ?
C62 C63 1.423(10) . ?
C62 C65 1.452(10) . ?
C63 H63 0.9500 . ?
C63 C64 1.355(9) . ?
C64 H64 0.9500 . ?
C65 C66 1.393(9) . ?
C65 C70 1.389(9) . ?
C66 H66 0.9500 . ?
C66 C67 1.373(9) . ?
C67 H67 0.9500 . ?
C67 C68 1.393(9) . ?
C68 C69 1.407(9) . ?
C68 C71 1.456(9) . ?
C69 H69 0.9500 . ?
C69 C70 1.381(9) . ?
C70 H70 0.9500 . ?
C71 C72 1.407(9) . ?
C71 C76 1.380(8) . ?
C72 H72 0.9500 . ?
C72 C73 1.357(9) . ?
C73 H73 0.9500 . ?
C73 C74 1.395(8) . ?
C74 C75 1.418(9) . ?
C74 C77 1.484(9) . ?
C75 H75 0.9500 . ?
C75 C76 1.365(9) . ?
C76 H76 0.9500 . ?
C77 C78 1.420(8) . ?
C77 C82 1.392(8) . ?
C78 H78 0.9500 . ?
C78 C79 1.371(8) . ?
C79 H79 0.9500 . ?
C79 C80 1.379(8) . ?
C80 C81 1.416(8) . ?
C80 C83 1.479(8) . ?
C81 H81 0.9500 . ?
C81 C82 1.383(8) . ?
C82 H82 0.9500 . ?
C83 C84 1.394(8) . ?
C83 C88 1.389(8) . ?
C84 H84 0.9500 . ?
C84 C85 1.392(8) . ?
C85 H85 0.9500 . ?
C85 C86 1.387(8) . ?
C86 C87 1.415(8) . ?
C87 H87 0.9500 . ?
C87 C88 1.378(8) . ?
C88 H88 0.9500 . ?
Si1 C1A 1.861(9) . ?
Si1 C1B 1.870(7) . ?
Si1 C1C 1.859(7) . ?
C1A H1AA 0.9900 . ?
C1A H1AB 0.9900 . ?
C1A C2A 1.537(9) . ?
C2A H2AA 0.9900 . ?
C2A H2AB 0.9900 . ?
C2A H2AC 0.9900 . ?
C2A H2AD 0.9900 . ?
C2A C3A 1.545(14) . ?
C2A C13A 1.56(2) . ?
C3A H3AA 0.9900 . ?
C3A H3AB 0.9900 . ?
C3A C4A 1.512(15) . ?
C4A H4AA 0.9900 . ?
C4A H4AB 0.9900 . ?
C4A C5A 1.513(13) . ?
C5A H5AA 0.9900 . ?
C5A H5AB 0.9900 . ?
C5A C6A 1.535(15) . ?
C6A H6AA 0.9800 . ?
C6A H6AB 0.9800 . ?
C6A H6AC 0.9800 . ?
C13A H13A 0.9900 . ?
C13A H13B 0.9900 . ?
C13A C14A 1.51(2) . ?
C14A H14A 0.9900 . ?
C14A H14B 0.9900 . ?
C14A C15A 1.53(2) . ?
C15A H15A 0.9900 . ?
C15A H15B 0.9900 . ?
C15A C16A 1.53(2) . ?
C16A H16A 0.9800 . ?
C16A H16B 0.9800 . ?
C16A H16C 0.9800 . ?
C1B H1BA 0.9900 . ?
C1B H1BB 0.9900 . ?
C1B C2B 1.537(10) . ?
C2B H2BA 0.9900 . ?
C2B H2BB 0.9900 . ?
C2B C3B 1.550(11) . ?
C3B H3BA 0.9900 . ?
C3B H3BB 0.9900 . ?
C3B H3BC 0.9900 . ?
C3B H3BD 0.9900 . ?
C3B C4B 1.446(13) . ?
C3B C14B 1.519(19) . ?
C4B H4BA 0.9900 . ?
C4B H4BB 0.9900 . ?
C4B C5B 1.458(17) . ?
C5B H5BA 0.9900 . ?
C5B H5BB 0.9900 . ?
C5B C6B 1.52(2) . ?
C6B H6BA 0.9800 . ?
C6B H6BB 0.9800 . ?
C6B H6BC 0.9800 . ?
C14B H14C 0.9900 . ?
C14B H14D 0.9900 . ?
C14B C15B 1.54(2) . ?
C15B H15C 0.9900 . ?
C15B H15D 0.9900 . ?
C15B C16B 1.53(2) . ?
C16B H16D 0.9800 . ?
C16B H16E 0.9800 . ?
C16B H16F 0.9800 . ?
C1C H1CA 0.9900 . ?
C1C H1CB 0.9900 . ?
C1C C2C 1.484(11) . ?
C2C H2CA 0.9900 . ?
C2C H2CB 0.9900 . ?
C2C H2CC 0.9900 . ?
C2C H2CD 0.9900 . ?
C2C C3C 1.540(14) . ?
C2C C13C 1.55(2) . ?
C3C H3CA 0.9900 . ?
C3C H3CB 0.9900 . ?
C3C C4C 1.519(17) . ?
C4C H4CA 0.9900 . ?
C4C H4CB 0.9900 . ?
C4C C5C 1.503(16) . ?
C5C H5CA 0.9900 . ?
C5C H5CB 0.9900 . ?
C5C C6C 1.527(17) . ?
C6C H6CA 0.9800 . ?
C6C H6CB 0.9800 . ?
C6C H6CC 0.9800 . ?
C13C H13C 0.9900 . ?
C13C H13D 0.9900 . ?
C13C C14C 1.54(2) . ?
C14C H14E 0.9900 . ?
C14C H14F 0.9900 . ?
C14C C15C 1.50(2) . ?
C15C H15E 0.9900 . ?
C15C H15F 0.9900 . ?
C15C C16C 1.50(2) . ?
C16C H16G 0.9800 . ?
C16C H16H 0.9800 . ?
C16C H16I 0.9800 . ?
Si2 C1D 1.811(12) . ?
Si2 C1E 1.930(10) . ?
Si2 C1F 1.862(13) . ?
C1D H1DA 0.9900 . ?
C1D H1DB 0.9900 . ?
C1D C2D 1.559(14) . ?
C2D H2DA 0.9900 . ?
C2D H2DB 0.9900 . ?
C2D C3D 1.468(16) . ?
C3D H3DA 0.9900 . ?
C3D H3DB 0.9900 . ?
C3D H3DC 0.9900 . ?
C3D H3DD 0.9900 . ?
C3D C4D 1.542(18) . ?
C3D C14D 1.57(2) . ?
C4D H4DA 0.9900 . ?
C4D H4DB 0.9900 . ?
C4D C5D 1.50(2) . ?
C5D H5DA 0.9900 . ?
C5D H5DB 0.9900 . ?
C5D C6D 1.457(18) . ?
C6D H6DA 0.9800 . ?
C6D H6DB 0.9800 . ?
C6D H6DC 0.9800 . ?
C14D H14G 0.9900 . ?
C14D H14H 0.9900 . ?
C14D C15D 1.49(2) . ?
C15D H15G 0.9900 . ?
C15D H15H 0.9900 . ?
C15D C16D 1.51(2) . ?
C16D H16J 0.9800 . ?
C16D H16K 0.9800 . ?
C16D H16L 0.9800 . ?
C1E H1EC 0.9900 . ?
C1E H1ED 0.9900 . ?
C1E H1EA 0.9900 . ?
C1E H1EB 0.9900 . ?
C1E C2E 1.591(13) . ?
C1E C12E 1.451(17) . ?
C2E H2EA 0.9900 . ?
C2E H2EB 0.9900 . ?
C2E C3E 1.553(16) . ?
C3E H3EA 0.9900 . ?
C3E H3EB 0.9900 . ?
C3E C4E 1.486(15) . ?
C4E H4EA 0.9900 . ?
C4E H4EB 0.9900 . ?
C4E C5E 1.544(14) . ?
C5E H5EA 0.9900 . ?
C5E H5EB 0.9900 . ?
C5E C6E 1.477(15) . ?
C6E H6EA 0.9800 . ?
C6E H6EB 0.9800 . ?
C6E H6EC 0.9800 . ?
C12E H12A 0.9900 . ?
C12E H12B 0.9900 . ?
C12E C13E 1.558(18) . ?
C13E H13E 0.9900 . ?
C13E H13F 0.9900 . ?
C13E C14E 1.51(2) . ?
C14E H14I 0.9900 . ?
C14E H14J 0.9900 . ?
C14E C15E 1.509(19) . ?
C15E H15I 0.9900 . ?
C15E H15J 0.9900 . ?
C15E C16E 1.51(2) . ?
C16E H16M 0.9800 . ?
C16E H16N 0.9800 . ?
C16E H16O 0.9800 . ?
C1F H1FA 0.9900 . ?
C1F H1FB 0.9900 . ?
C1F C2F 1.443(18) . ?
C2F H2FA 0.9900 . ?
C2F H2FB 0.9900 . ?
C2F H2FC 0.9900 . ?
C2F H2FD 0.9900 . ?
C2F C3F 1.536(18) . ?
C2F C13F 1.56(2) . ?
C3F H3FA 0.9900 . ?
C3F H3FB 0.9900 . ?
C3F C4F 1.48(2) . ?
C4F H4FA 0.9900 . ?
C4F H4FB 0.9900 . ?
C4F C5F 1.545(19) . ?
C5F H5FA 0.9900 . ?
C5F H5FB 0.9900 . ?
C5F C6F 1.46(2) . ?
C6F H6FA 0.9800 . ?
C6F H6FB 0.9800 . ?
C6F H6FC 0.9800 . ?
C13F H13G 0.9900 . ?
C13F H13H 0.9900 . ?
C13F C14F 1.52(2) . ?
C14F H14K 0.9900 . ?
C14F H14L 0.9900 . ?
C14F C15F 1.53(2) . ?
C15F H15K 0.9900 . ?
C15F H15L 0.9900 . ?
C15F C16F 1.55(2) . ?
C16F H16P 0.9800 . ?
C16F H16Q 0.9800 . ?
C16F H16R 0.9800 . ?
C1H H1HA 0.9800 . ?
C1H H1HB 0.9800 . ?
C1H H1HC 0.9800 . ?
C1H C2H 1.54(2) . ?
C2H H2HA 0.9900 . ?
C2H H2HB 0.9900 . ?
C2H C3H 1.54(2) . ?
C3H H3HA 0.9900 . ?
C3H H3HB 0.9900 . ?
C3H C4H 1.511(19) . ?
C4H H4HA 0.9900 . ?
C4H H4HB 0.9900 . ?
C4H C5H 1.58(2) . ?
C5H H5HA 0.9900 . ?
C5H H5HB 0.9900 . ?
C5H C6H 1.55(2) . ?
C6H H6HA 0.9800 . ?
C6H H6HB 0.9800 . ?
C6H H6HC 0.9800 . ?
C1I H1IA 0.9800 . ?
C1I H1IB 0.9800 . ?
C1I H1IC 0.9800 . ?
C1I C2I 1.562(19) . ?
C2I H2IA 0.9900 . ?
C2I H2IB 0.9900 . ?
C2I C3I 1.555(19) . ?
C3I H3IA 0.9900 . ?
C3I H3IB 0.9900 . ?
C3I C4I 1.502(18) . ?
C4I H4IA 0.9900 . ?
C4I H4IB 0.9900 . ?
C4I C5I 1.485(19) . ?
C5I H5IA 0.9900 . ?
C5I H5IB 0.9900 . ?
C5I C6I 1.50(2) . ?
C6I H6IA 0.9800 . ?
C6I H6IB 0.9800 . ?
C6I H6IC 0.9800 . ?
C1J H1JA 0.9800 . ?
C1J H1JB 0.9800 . ?
C1J H1JC 0.9800 . ?
C1J C2J 1.53(2) . ?
C2J H2JA 0.9900 . ?
C2J H2JB 0.9900 . ?
C2J C3J 1.53(2) . ?
C3J H3JA 0.9900 . ?
C3J H3JB 0.9900 . ?
C3J C4J 1.54(2) . ?
C4J H4JA 0.9900 . ?
C4J H4JB 0.9900 . ?
C4J C5J 1.51(2) . ?
C5J H5JA 0.9900 . ?
C5J H5JB 0.9900 . ?
C5J C6J 1.48(2) . ?
C6J H6JA 0.9800 . ?
C6J H6JB 0.9800 . ?
C6J H6JC 0.9800 . ?
C1K H1KA 0.9800 . ?
C1K H1KB 0.9800 . ?
C1K H1KC 0.9800 . ?
C1K C2K 1.52(2) . ?
C2K H2KA 0.9900 . ?
C2K H2KB 0.9900 . ?
C2K C3K 1.52(2) . ?
C3K H3KA 0.9900 . ?
C3K H3KB 0.9900 . ?
C3K C4K 1.54(2) . ?
C4K H4KA 0.9900 . ?
C4K H4KB 0.9900 . ?
C4K C5K 1.51(2) . ?
C5K H5KA 0.9900 . ?
C5K H5KB 0.9900 . ?
C5K C6K 1.52(2) . ?
C6K H6KA 0.9800 . ?
C6K H6KB 0.9800 . ?
C6K H6KC 0.9800 . ?
C1L H1LA 0.9800 . ?
C1L H1LB 0.9800 . ?
C1L H1LC 0.9800 . ?
C1L C2L 1.52(2) . ?
C2L H2LA 0.9900 . ?
C2L H2LB 0.9900 . ?
C2L C3L 1.53(2) . ?
C3L H3LA 0.9900 . ?
C3L H3LB 0.9900 . ?
C3L C4L 1.453(19) . ?
C4L H4LA 0.9900 . ?
C4L H4LB 0.9900 . ?
C4L C5L 1.47(2) . ?
C5L H5LA 0.9900 . ?
C5L H5LB 0.9900 . ?
C5L C6L 1.54(2) . ?
C6L H6LA 0.9800 . ?
C6L H6LB 0.9800 . ?
C6L H6LC 0.9800 . ?
C1M H1MA 0.9800 . ?
C1M H1MB 0.9800 . ?
C1M H1MC 0.9800 . ?
C1M C2M 1.51(2) . ?
C2M H2MA 0.9900 . ?
C2M H2MB 0.9900 . ?
C2M C3M 1.485(19) . ?
C3M H3MA 0.9900 . ?
C3M H3MB 0.9900 . ?
C3M C4M 1.47(2) . ?
C4M H4MA 0.9900 . ?
C4M H4MB 0.9900 . ?
C4M C5M 1.53(2) . ?
C5M H5MA 0.9900 . ?
C5M H5MB 0.9900 . ?
C5M C6M 1.57(2) . ?
C6M H6MA 0.9800 . ?
C6M H6MB 0.9800 . ?
C6M H6MC 0.9800 . ?
C1N H1NA 0.9800 . ?
C1N H1NB 0.9800 . ?
C1N H1NC 0.9800 . ?
C1N C2N 1.52(2) . ?
C2N H2NA 0.9900 . ?
C2N H2NB 0.9900 . ?
C2N C3N 1.53(2) . ?
C3N H3NA 0.9900 . ?
C3N H3NB 0.9900 . ?
C3N C4N 1.49(2) . ?
C4N H4NA 0.9900 . ?
C4N H4NB 0.9900 . ?
C4N C5N 1.54(2) . ?
C5N H5NA 0.9900 . ?
C5N H5NB 0.9900 . ?
C5N C6N 1.52(2) . ?
C6N H6NA 0.9800 . ?
C6N H6NB 0.9800 . ?
C6N H6NC 0.9800 . ?
C1O H1OA 0.9800 . ?
C1O H1OB 0.9800 . ?
C1O H1OC 0.9800 . ?
C1O C2O 1.503(19) . ?
C2O H2OA 0.9900 . ?
C2O H2OB 0.9900 . ?
C2O C3O 1.49(2) . ?
C3O H3OA 0.9900 . ?
C3O H3OB 0.9900 . ?
C3O C4O 1.50(2) . ?
C4O H4OA 0.9900 . ?
C4O H4OB 0.9900 . ?
C4O C5O 1.49(2) . ?
C5O H5OA 0.9900 . ?
C5O H5OB 0.9900 . ?
C5O C6O 1.48(2) . ?
C6O H6OA 0.9800 . ?
C6O H6OB 0.9800 . ?
C6O H6OC 0.9800 . ?

loop_
_geom_torsion_atom_site_label_1
_geom_torsion_atom_site_label_2
_geom_torsion_atom_site_label_3
_geom_torsion_atom_site_label_4
_geom_torsion
_geom_torsion_site_symmetry_1
_geom_torsion_site_symmetry_2
_geom_torsion_site_symmetry_3
_geom_torsion_site_symmetry_4
_geom_torsion_publ_flag
C1 C2 C3 C4 -1.6(9) . . . . ?
C1 C2 Si1 C1A -88.3(6) . . . . ?
C1 C2 Si1 C1B 149.7(5) . . . . ?
C1 C2 Si1 C1C 30.2(6) . . . . ?
C1 C26 C27 C4 -1.2(8) . . . . ?
C1 C26 C27 C28 178.1(5) . . . . ?
C2 C1 C26 C25 179.7(5) . . . . ?
C2 C1 C26 C27 -1.3(9) . . . . ?
C2 C3 C4 C5 177.1(5) . . . . ?
C2 C3 C4 C27 -0.8(9) . . . . ?
C2 Si1 C1A C2A -62.4(7) . . . . ?
C2 Si1 C1B C2B -175.7(7) . . . . ?
C2 Si1 C1C C2C 66.8(7) . . . . ?
C3 C2 Si1 C1A 89.3(6) . . . . ?
C3 C2 Si1 C1B -32.6(6) . . . . ?
C3 C2 Si1 C1C -152.2(5) . . . . ?
C3 C4 C5 N1 -4.3(8) . . . . ?
C3 C4 C5 C12 177.4(5) . . . . ?
C3 C4 C27 C26 2.2(8) . . . . ?
C3 C4 C27 C28 -177.1(5) . . . . ?
C4 C5 N1 C6 -176.5(5) . . . . ?
C4 C5 C12 N2 178.1(5) . . . . ?
C4 C5 C12 C13 0.3(9) . . . . ?
C4 C27 C28 C13 -0.9(8) . . . . ?
C4 C27 C28 C17 -179.9(5) . . . . ?
C5 C4 C27 C26 -175.7(5) . . . . ?
C5 C4 C27 C28 4.9(8) . . . . ?
C5 N1 C6 C7 176.7(5) . . . . ?
C5 N1 C6 C11 -2.7(8) . . . . ?
C5 C12 C13 C14 -175.4(6) . . . . ?
C5 C12 C13 C28 3.7(9) . . . . ?
N1 C5 C12 N2 0.0(9) . . . . ?
N1 C5 C12 C13 -177.8(5) . . . . ?
N1 C6 C7 C8 173.1(5) . . . . ?
N1 C6 C7 C29 -18.7(9) . . . . ?
N1 C6 C11 C10 -178.4(5) . . . . ?
N1 C6 C11 N2 2.4(9) . . . . ?
C6 C7 C8 C9 5.3(9) . . . . ?
C6 C7 C29 C30 -32.8(9) . . . . ?
C6 C7 C29 C34 158.0(6) . . . . ?
C6 C11 N2 C12 -0.6(9) . . . . ?
C7 C6 C11 C10 2.2(9) . . . . ?
C7 C6 C11 N2 -177.0(5) . . . . ?
C7 C8 C9 C10 2.8(11) . . . . ?
C7 C29 C30 C31 -159.9(6) . . . . ?
C7 C29 C34 C33 159.6(6) . . . . ?
C8 C7 C29 C30 135.1(6) . . . . ?
C8 C7 C29 C34 -34.1(8) . . . . ?
C8 C9 C10 C11 -8.0(10) . . . . ?
C8 C9 C10 C86 162.9(6) . . . 3_666 ?
C9 C10 C11 C6 5.6(9) . . . . ?
C9 C10 C11 N2 -175.2(6) . . . . ?
C10 C11 N2 C12 -179.9(5) . . . . ?
C10 C86 C87 C88 -159.3(6) 3_666 . . . ?
C11 C6 C7 C8 -7.5(9) . . . . ?
C11 C6 C7 C29 160.7(6) . . . . ?
C11 N2 C12 C5 -0.5(8) . . . . ?
C11 N2 C12 C13 177.3(5) . . . . ?
N2 C12 C13 C14 6.8(9) . . . . ?
N2 C12 C13 C28 -174.1(5) . . . . ?
C12 C5 N1 C6 1.7(8) . . . . ?
C12 C13 C14 C15 -177.1(6) . . . . ?
C12 C13 C28 C17 175.5(5) . . . . ?
C12 C13 C28 C27 -3.5(8) . . . . ?
C13 C14 C15 C16 -0.5(10) . . . . ?
C13 C14 C15 Si2 -179.8(5) . . . . ?
C14 C13 C28 C17 -5.3(8) . . . . ?
C14 C13 C28 C27 175.7(5) . . . . ?
C14 C15 C16 C17 -1.0(9) . . . . ?
C14 C15 Si2 C1D 156.9(7) . . . . ?
C14 C15 Si2 C1E 41.0(8) . . . . ?
C14 C15 Si2 C1F -90.0(7) . . . . ?
C15 C16 C17 C18 -179.0(5) . . . . ?
C15 C16 C17 C28 -0.7(9) . . . . ?
C15 Si2 C1D C2D -67.4(8) . . . . ?
C15 Si2 C1F C2F 66.2(12) . . . . ?
C16 C15 Si2 C1D -22.3(7) . . . . ?
C16 C15 Si2 C1E -138.2(7) . . . . ?
C16 C15 Si2 C1F 90.7(7) . . . . ?
C16 C17 C18 N3 -4.3(8) . . . . ?
C16 C17 C18 C25 177.3(5) . . . . ?
C16 C17 C28 C13 3.9(8) . . . . ?
C16 C17 C28 C27 -177.1(5) . . . . ?
C17 C18 N3 C19 -178.8(5) . . . . ?
C17 C18 C25 N4 177.9(5) . . . . ?
C17 C18 C25 C26 -1.1(8) . . . . ?
C18 C17 C28 C13 -177.9(5) . . . . ?
C18 C17 C28 C27 1.2(8) . . . . ?
C18 N3 C19 C20 175.2(5) . . . . ?
C18 N3 C19 C24 1.7(8) . . . . ?
C18 C25 C26 C1 -178.0(5) . . . . ?
C18 C25 C26 C27 3.0(8) . . . . ?
N3 C18 C25 N4 -0.4(8) . . . . ?
N3 C18 C25 C26 -179.4(5) . . . . ?
N3 C19 C20 C21 179.1(5) . . . . ?
N3 C19 C20 C56 -14.5(9) . . . 3_666 ?
N3 C19 C24 C23 174.3(5) . . . . ?
N3 C19 C24 N4 -2.1(8) . . . . ?
C19 C20 C21 C22 6.8(10) . . . . ?
C19 C24 N4 C25 1.1(8) . . . . ?
C20 C19 C24 C23 1.0(9) . . . . ?
C20 C19 C24 N4 -175.5(5) . . . . ?
C20 C21 C22 C23 0.4(11) . . . . ?
C20 C56 C57 C58 -163.6(6) 3_666 . . . ?
C21 C22 C23 C24 -6.9(10) . . . . ?
C21 C22 C23 C59 157.7(7) . . . . ?
C22 C23 C24 C19 6.1(9) . . . . ?
C22 C23 C24 N4 -177.4(5) . . . . ?
C22 C23 C59 C60 -45.1(8) . . . . ?
C22 C23 C59 C64 144.7(6) . . . . ?
C23 C24 N4 C25 -175.3(5) . . . . ?
C23 C59 C60 C61 -162.1(6) . . . . ?
C23 C59 C64 C63 162.7(6) . . . . ?
C24 C19 C20 C21 -7.3(8) . . . . ?
C24 C19 C20 C56 159.0(6) . . . 3_666 ?
C24 C23 C59 C60 119.0(7) . . . . ?
C24 C23 C59 C64 -51.2(9) . . . . ?
C24 N4 C25 C18 0.1(8) . . . . ?
C24 N4 C25 C26 179.1(5) . . . . ?
N4 C25 C26 C1 3.0(8) . . . . ?
N4 C25 C26 C27 -176.0(5) . . . . ?
C25 C18 N3 C19 -0.5(8) . . . . ?
C25 C26 C27 C4 177.8(5) . . . . ?
C25 C26 C27 C28 -2.8(8) . . . . ?
C26 C1 C2 C3 2.6(9) . . . . ?
C26 C1 C2 Si1 -179.6(5) . . . . ?
C26 C27 C28 C13 179.8(5) . . . . ?
C26 C27 C28 C17 0.8(8) . . . . ?
C27 C4 C5 N1 173.6(5) . . . . ?
C27 C4 C5 C12 -4.6(8) . . . . ?
C28 C13 C14 C15 3.7(10) . . . . ?
C28 C17 C18 N3 177.4(5) . . . . ?
C28 C17 C18 C25 -1.0(8) . . . . ?
C29 C7 C8 C9 -163.5(6) . . . . ?
C29 C30 C31 C32 -0.1(9) . . . . ?
C30 C29 C34 C33 -9.9(8) . . . . ?
C30 C31 C32 C33 -8.3(9) . . . . ?
C30 C31 C32 C35 161.9(6) . . . . ?
C31 C32 C33 C34 7.8(8) . . . . ?
C31 C32 C35 C36 -26.2(8) . . . . ?
C31 C32 C35 C40 167.1(6) . . . . ?
C32 C33 C34 C29 1.3(9) . . . . ?
C32 C35 C36 C37 -162.7(7) . . . . ?
C32 C35 C40 C39 162.2(6) . . . . ?
C33 C32 C35 C36 143.4(6) . . . . ?
C33 C32 C35 C40 -23.2(9) . . . . ?
C34 C29 C30 C31 9.4(8) . . . . ?
C35 C32 C33 C34 -162.3(6) . . . . ?
C35 C36 C37 C38 1.0(11) . . . . ?
C36 C35 C40 C39 -4.9(9) . . . . ?
C36 C37 C38 C39 -6.7(10) . . . . ?
C36 C37 C38 C41 163.5(7) . . . . ?
C37 C38 C39 C40 6.6(10) . . . . ?
C37 C38 C41 C42 35.4(10) . . . . ?
C37 C38 C41 C46 -132.6(7) . . . . ?
C38 C39 C40 C35 -0.8(10) . . . . ?
C38 C41 C42 C43 -159.3(7) . . . . ?
C38 C41 C46 C45 160.2(7) . . . . ?
C39 C38 C41 C42 -155.2(7) . . . . ?
C39 C38 C41 C46 36.8(10) . . . . ?
C40 C35 C36 C37 4.8(10) . . . . ?
C41 C38 C39 C40 -162.7(6) . . . . ?
C41 C42 C43 C44 -0.1(11) . . . . ?
C42 C41 C46 C45 -8.5(10) . . . . ?
C42 C43 C44 C45 -8.4(10) . . . . ?
C42 C43 C44 C47 161.6(6) . . . . ?
C43 C44 C45 C46 8.5(10) . . . . ?
C43 C44 C47 C48 -23.4(9) . . . . ?
C43 C44 C47 C52 165.6(6) . . . . ?
C44 C45 C46 C41 0.0(11) . . . . ?
C44 C47 C48 C49 -166.5(6) . . . . ?
C44 C47 C52 C51 166.1(6) . . . . ?
C45 C44 C47 C48 146.1(7) . . . . ?
C45 C44 C47 C52 -24.9(10) . . . . ?
C46 C41 C42 C43 8.7(11) . . . . ?
C47 C44 C45 C46 -161.5(7) . . . . ?
C47 C48 C49 C50 0.0(10) . . . . ?
C48 C47 C52 C51 -5.1(9) . . . . ?
C48 C49 C50 C51 -5.0(9) . . . . ?
C48 C49 C50 C53 164.1(6) . . . . ?
C49 C50 C51 C52 5.0(9) . . . . ?
C49 C50 C53 C54 38.8(9) . . . . ?
C49 C50 C53 C58 -130.8(7) . . . . ?
C50 C51 C52 C47 0.2(10) . . . . ?
C50 C53 C54 C55 -162.3(6) . . . . ?
C50 C53 C58 C57 162.5(6) . . . . ?
C51 C50 C53 C54 -152.6(6) . . . . ?
C51 C50 C53 C58 37.8(9) . . . . ?
C52 C47 C48 C49 5.1(9) . . . . ?
C53 C50 C51 C52 -163.5(6) . . . . ?
C53 C54 C55 C56 -0.4(9) . . . . ?
C54 C53 C58 C57 -7.5(9) . . . . ?
C54 C55 C56 C20 163.4(6) . . . 3_666 ?
C54 C55 C56 C57 -6.7(9) . . . . ?
C55 C56 C57 C58 6.9(9) . . . . ?
C56 C20 C21 C22 -159.6(6) 3_666 . . . ?
C56 C57 C58 C53 0.3(10) . . . . ?
C58 C53 C54 C55 7.5(9) . . . . ?
C59 C23 C24 C19 -159.1(6) . . . . ?
C59 C23 C24 N4 17.4(9) . . . . ?
C59 C60 C61 C62 -1.2(10) . . . . ?
C60 C59 C64 C63 -7.4(8) . . . . ?
C60 C61 C62 C63 -8.2(9) . . . . ?
C60 C61 C62 C65 162.1(6) . . . . ?
C61 C62 C63 C64 10.0(8) . . . . ?
C61 C62 C65 C66 22.4(9) . . . . ?
C61 C62 C65 C70 -144.5(6) . . . . ?
C62 C63 C64 C59 -2.2(8) . . . . ?
C62 C65 C66 C67 -159.0(6) . . . . ?
C62 C65 C70 C69 160.1(6) . . . . ?
C63 C62 C65 C66 -168.0(6) . . . . ?
C63 C62 C65 C70 25.1(9) . . . . ?
C64 C59 C60 C61 9.1(9) . . . . ?
C65 C62 C63 C64 -159.9(5) . . . . ?
C65 C66 C67 C68 -0.6(10) . . . . ?
C66 C65 C70 C69 -7.3(9) . . . . ?
C66 C67 C68 C69 -7.0(9) . . . . ?
C66 C67 C68 C71 162.5(6) . . . . ?
C67 C68 C69 C70 7.7(9) . . . . ?
C67 C68 C71 C72 26.2(9) . . . . ?
C67 C68 C71 C76 -146.9(6) . . . . ?
C68 C69 C70 C65 -0.5(9) . . . . ?
C68 C71 C72 C73 -164.2(6) . . . . ?
C68 C71 C76 C75 165.3(6) . . . . ?
C69 C68 C71 C72 -165.3(6) . . . . ?
C69 C68 C71 C76 21.6(10) . . . . ?
C70 C65 C66 C67 8.0(10) . . . . ?
C71 C68 C69 C70 -161.3(6) . . . . ?
C71 C72 C73 C74 -3.1(10) . . . . ?
C72 C71 C76 C75 -8.3(9) . . . . ?
C72 C73 C74 C75 -3.2(9) . . . . ?
C72 C73 C74 C77 164.9(6) . . . . ?
C73 C74 C75 C76 3.6(10) . . . . ?
C73 C74 C77 C78 -33.1(9) . . . . ?
C73 C74 C77 C82 157.3(6) . . . . ?
C74 C75 C76 C71 2.3(10) . . . . ?
C74 C77 C78 C79 -162.4(6) . . . . ?
C74 C77 C82 C81 162.8(6) . . . . ?
C75 C74 C77 C78 134.4(7) . . . . ?
C75 C74 C77 C82 -35.1(9) . . . . ?
C76 C71 C72 C73 8.9(10) . . . . ?
C77 C74 C75 C76 -164.5(6) . . . . ?
C77 C78 C79 C80 -1.0(9) . . . . ?
C78 C77 C82 C81 -7.1(9) . . . . ?
C78 C79 C80 C81 -5.8(9) . . . . ?
C78 C79 C80 C83 163.8(6) . . . . ?
C79 C80 C81 C82 6.1(9) . . . . ?
C79 C80 C83 C84 26.2(9) . . . . ?
C79 C80 C83 C88 -141.4(6) . . . . ?
C80 C81 C82 C77 0.5(9) . . . . ?
C80 C83 C84 C85 -160.2(6) . . . . ?
C80 C83 C88 C87 162.2(6) . . . . ?
C81 C80 C83 C84 -164.8(6) . . . . ?
C81 C80 C83 C88 27.6(9) . . . . ?
C82 C77 C78 C79 7.5(9) . . . . ?
C83 C80 C81 C82 -163.0(6) . . . . ?
C83 C84 C85 C86 -1.2(10) . . . . ?
C84 C83 C88 C87 -5.8(9) . . . . ?
C84 C85 C86 C10 160.8(6) . . . 3_666 ?
C84 C85 C86 C87 -6.5(9) . . . . ?
C85 C86 C87 C88 8.1(9) . . . . ?
C86 C10 C11 C6 -165.0(6) 3_666 . . . ?
C86 C10 C11 N2 14.2(9) 3_666 . . . ?
C86 C87 C88 C83 -2.0(10) . . . . ?
C88 C83 C84 C85 7.5(9) . . . . ?
Si1 C2 C3 C4 -179.3(5) . . . . ?
Si1 C1A C2A C3A 165.8(9) . . . . ?
Si1 C1A C2A C13A -173(3) . . . . ?
Si1 C1B C2B C3B 177.2(8) . . . . ?
Si1 C1C C2C C3C -176.1(11) . . . . ?
Si1 C1C C2C C13C 168(3) . . . . ?
C1A Si1 C1B C2B 66.4(8) . . . . ?
C1A Si1 C1C C2C -176.8(6) . . . . ?
C1A C2A C3A C4A 179.5(12) . . . . ?
C1A C2A C13A C14A 131(5) . . . . ?
C2A C3A C4A C5A -178.2(13) . . . . ?
C2A C13A C14A C15A 164(5) . . . . ?
C3A C4A C5A C6A -171.9(15) . . . . ?
C13A C14A C15A C16A -96(7) . . . . ?
C1B Si1 C1A C2A 57.0(8) . . . . ?
C1B Si1 C1C C2C -52.5(7) . . . . ?
C1B C2B C3B C4B 170.8(13) . . . . ?
C1B C2B C3B C14B -106.1(17) . . . . ?
C2B C3B C4B C5B 60(2) . . . . ?
C2B C3B C14B C15B -83(5) . . . . ?
C3B C4B C5B C6B 65(2) . . . . ?
C3B C14B C15B C16B -73(9) . . . . ?
C1C Si1 C1A C2A 179.2(6) . . . . ?
C1C Si1 C1B C2B -56.1(8) . . . . ?
C1C C2C C3C C4C -86(2) . . . . ?
C1C C2C C13C C14C -174(4) . . . . ?
C2C C3C C4C C5C -167.9(16) . . . . ?
C2C C13C C14C C15C 74(5) . . . . ?
C3C C4C C5C C6C -173(2) . . . . ?
C13C C14C C15C C16C 66(6) . . . . ?
Si2 C15 C16 C17 178.3(5) . . . . ?
Si2 C1D C2D C3D 175.4(9) . . . . ?
Si2 C1E C2E C3E -161.5(11) . . . . ?
Si2 C1E C12E C13E -178(2) . . . . ?
Si2 C1F C2F C3F 178.6(17) . . . . ?
Si2 C1F C2F C13F 177(3) . . . . ?
C1D Si2 C1F C2F -176.5(11) . . . . ?
C1D C2D C3D C4D -180(2) . . . . ?
C1D C2D C3D C14D -170(2) . . . . ?
C2D C3D C4D C5D -66(3) . . . . ?
C2D C3D C14D C15D -166(6) . . . . ?
C3D C4D C5D C6D -163(2) . . . . ?
C3D C14D C15D C16D -145(6) . . . . ?
C1E Si2 C1D C2D 49.2(8) . . . . ?
C1E Si2 C1F C2F -58.0(13) . . . . ?
C1E C2E C3E C4E 85.3(18) . . . . ?
C1E C12E C13E C14E -143(3) . . . . ?
C2E C3E C4E C5E -177.0(13) . . . . ?
C3E C4E C5E C6E 169.0(15) . . . . ?
C12E C13E C14E C15E -141(3) . . . . ?
C13E C14E C15E C16E -110(4) . . . . ?
C1F Si2 C1D C2D 176.6(7) . . . . ?
C1F C2F C3F C4F -131(3) . . . . ?
C1F C2F C13F C14F 73(5) . . . . ?
C2F C3F C4F C5F 176(3) . . . . ?
C2F C13F C14F C15F -165(5) . . . . ?
C3F C4F C5F C6F 109(4) . . . . ?
C13F C14F C15F C16F 170(6) . . . . ?
C1H C2H C3H C4H -179(3) . . . . ?
C2H C3H C4H C5H -175(3) . . . . ?
C3H C4H C5H C6H 172(3) . . . . ?
C1I C2I C3I C4I 153(3) . . . . ?
C2I C3I C4I C5I 157(3) . . . . ?
C3I C4I C5I C6I -60(4) . . . . ?
C1J C2J C3J C4J -153(6) . . . . ?
C2J C3J C4J C5J 111(6) . . . . ?
C3J C4J C5J C6J 154(6) . . . . ?
C1K C2K C3K C4K -36(8) . . . . ?
C2K C3K C4K C5K 79(7) . . . . ?
C3K C4K C5K C6K -143(5) . . . . ?
C1L C2L C3L C4L 73(8) . . . . ?
C2L C3L C4L C5L -74(12) . . . . ?
C3L C4L C5L C6L -139(10) . . . . ?
C1M C2M C3M C4M -15(10) . . . . ?
C2M C3M C4M C5M -167(5) . . . . ?
C3M C4M C5M C6M -164(5) . . . . ?
C1N C2N C3N C4N -152(5) . . . . ?
C2N C3N C4N C5N -111(6) . . . . ?
C3N C4N C5N C6N 175(6) . . . . ?
C1O C2O C3O C4O 171(5) . . . . ?
C2O C3O C4O C5O 165(5) . . . . ?
C3O C4O C5O C6O 155(4) . . . . ?
